data_7126631
loop_
_publ_author_name
'Chen, Tao'
'Yang, Sha'
'Song, Yongbo'
'Chai, Jinsong'
'Li, Qinzhen'
'Ma, Xiangyu'
'Li, Guang'
'Yu, Haizhu'
'Zhu, Manzhou'

_publ_section_title
;
 All-thiolate-stabilized Ag<sub>42</sub> nanocluster with a tetrahedral
 kernel and its transformation to an Ag<sub>61</sub> nanocluster with a
 bi-tetrahedral kernel.
;
_journal_issue 55
_journal_name_full 'Chemical communications (Cambridge, England)'
_journal_page_first 7605
_journal_page_last 7608
_journal_paper_doi 10.1039/d0cc02537b
_journal_volume 56
_journal_year 2020
_chemical_absolute_configuration rmad
_chemical_formula_moiety 'C240 H435 Ag61 Cl S40, 2(C H2 Cl2)'
_chemical_formula_sum 'C242 H444 Ag61 Cl5 S40'
_chemical_formula_weight 11393.67
_space_group_crystal_system orthorhombic
_space_group_IT_number 19
_space_group_name_Hall 'P 2ac 2ab'
_space_group_name_H-M_alt 'P 21 21 21'
_atom_sites_solution_hydrogens geom
_atom_sites_solution_primary dual
_audit_creation_date 2017-11-08
_audit_creation_method
;
Olex2 1.2
(compiled 2017.03.28 svn.r3405 for OlexSys, GUI svn.r5337)
;
_audit_update_record
;
2020-01-13 deposited with the CCDC.	2020-06-02 downloaded from the CCDC.
;
_cell_angle_alpha 90
_cell_angle_beta 90
_cell_angle_gamma 90
_cell_formula_units_Z 4
_cell_length_a 22.088(11)
_cell_length_b 39.696(19)
_cell_length_c 39.85(2)
_cell_measurement_reflns_used 8806
_cell_measurement_temperature 296(2)
_cell_measurement_theta_max 29.75
_cell_measurement_theta_min 2.17
_cell_volume 34941(3)
_computing_cell_refinement 'SAINT V8.35A (?, 2016)'
_computing_data_reduction 'SAINT V8.35A (?, 2016)'
_computing_molecular_graphics 'Olex2 (Dolomanov et al., 2009)'
_computing_publication_material 'Olex2 (Dolomanov et al., 2009)'
_computing_structure_refinement 'ShelXL (Sheldrick, 2015)'
_computing_structure_solution 'ShelXT (Sheldrick, 2015)'
_diffrn_ambient_temperature 296.15
_diffrn_measured_fraction_theta_full 0.988
_diffrn_measured_fraction_theta_max 0.984
_diffrn_measurement_device_type 'Bruker APEX-II CCD'
_diffrn_measurement_method '\f and \w scans'
_diffrn_radiation_type MoK\a
_diffrn_radiation_wavelength 0.71073
_diffrn_reflns_av_R_equivalents 0.0802
_diffrn_reflns_av_unetI/netI 0.1168
_diffrn_reflns_Laue_measured_fraction_full 0.988
_diffrn_reflns_Laue_measured_fraction_max 0.984
_diffrn_reflns_limit_h_max 30
_diffrn_reflns_limit_h_min -29
_diffrn_reflns_limit_k_max 55
_diffrn_reflns_limit_k_min -33
_diffrn_reflns_limit_l_max 45
_diffrn_reflns_limit_l_min -55
_diffrn_reflns_number 229686
_diffrn_reflns_point_group_measured_fraction_full 0.984
_diffrn_reflns_point_group_measured_fraction_max 0.968
_diffrn_reflns_theta_full 25.242
_diffrn_reflns_theta_max 29.825
_diffrn_reflns_theta_min 2.115
_diffrn_standards_number 0
_exptl_absorpt_coefficient_mu 3.641
_exptl_absorpt_correction_T_max 0.7552
_exptl_absorpt_correction_T_min 0.258
_exptl_absorpt_correction_type multi-scan
_exptl_crystal_colour black
_exptl_crystal_density_diffrn 2.166
_exptl_crystal_description block
_exptl_crystal_F_000 21952
_exptl_crystal_size_max 0.12
_exptl_crystal_size_mid 0.1
_exptl_crystal_size_min 0.03
_refine_diff_density_max 6.451
_refine_diff_density_min -3.765
_refine_diff_density_rms 0.311
_refine_ls_abs_structure_details
;
 Flack x determined using 20535 quotients [(I+)-(I-)]/[(I+)+(I-)]
 (Parsons, Flack and Wagner, Acta Cryst. B69 (2013) 249-259).
;
_refine_ls_abs_structure_Flack 0.073(14)
_refine_ls_extinction_method none
_refine_ls_goodness_of_fit_ref 1.085
_refine_ls_hydrogen_treatment constr
_refine_ls_matrix_type fullcycle
_refine_ls_number_parameters 3133
_refine_ls_number_reflns 97131
_refine_ls_number_restraints 3132
_refine_ls_restrained_S_all 1.071
_refine_ls_R_factor_all 0.1429
_refine_ls_R_factor_gt 0.0897
_refine_ls_shift/su_max 0.002
_refine_ls_shift/su_mean 0.000
_refine_ls_structure_factor_coef Fsqd
_refine_ls_weighting_details 'w=1/[\s^2^(Fo^2^)+(0.1002P)^2^+484.3917P] where P=(Fo^2^+2Fc^2^)/3'
_refine_ls_weighting_scheme calc
_refine_ls_wR_factor_gt 0.2160
_refine_ls_wR_factor_ref 0.2502
_reflns_Friedel_coverage 0.874
_reflns_Friedel_fraction_full 0.979
_reflns_Friedel_fraction_max 0.951
_reflns_number_gt 61478
_reflns_number_total 97131
_reflns_threshold_expression 'I > 2\s(I)'
_cod_data_source_file d0cc02537b2.cif
_cod_data_source_block 20170413zmz_pl
_cod_depositor_comments 'Adding full bibliography for 7126630--7126631.cif.'
_cod_original_cell_volume 34941(30)
_cod_database_code 7126631
_shelx_shelxl_version_number 2017/1
_shelx_space_group_comment
;
The symmetry employed for this shelxl refinement is uniquely defined
by the following loop, which should always be used as a source of
symmetry information in preference to the above space-group names.
They are only intended as comments.
;
_shelx_estimated_absorpt_t_max 0.899
_shelx_estimated_absorpt_t_min 0.669
_olex2_refinement_description
;
1. Fixed Uiso
 At 1.2 times of:
  All C(H) groups, All C(H,H) groups
2. Restrained distances
 C170-C169 = C174-C169 = C174-C173 = C173-C172 = C172-C171 = C171-C170 = C108-
 C103 = C104-C103 = C105-C104 = C106-C105 = C107-C106 = C108-C107 = C126-C121 =
 C126-C125 = C125-C124 = C124-C123 = C123-C122 = C122-C121 = C192-C187 = C188-
 C187 = C189-C188 = C190-C189 = C191-C190 = C192-C191 = C200-C199 = C204-C199 =
 C204-C203 = C203-C202 = C202-C201 = C201-C200 = C231-C229 = C242-C231 = C242-
 C240 = C241-C240 = C6-C1 = C2-C1 = C3-C2 = C4-C3 = C5-C4 = C6-C5 = C97-C102 =
 C98-C97 = C99-C98 = C99-C100 = C101-C100 = C102-C101 = C74-C73 = C78-C73 = C78-
 C77 = C77-C76 = C76-C75 = C75-C74 = C116-C115 = C120-C115 = C120-C119 = C119-
 C118 = C118-C117 = C117-C116 = C162-C157 = C158-C157 = C159-C158 = C160-C159 =
 C161-C160 = C162-C161 = C198-C193 = C194-C193 = C195-C194 = C196-C195 = C197-
 C196 = C198-C197 = C164-C163 = C168-C163 = C168-C167 = C167-C166 = C166-C165 =
 C165-C164 = C182-C181 = C186-C181 = C186-C185 = C185-C184 = C184-C183 = C183-
 C182 = C180-C175 = C176-C175 = C177-C176 = C178-C177 = C179-C178 = C180-C179 =
 C210-C205 = C206-C205 = C207-C206 = C208-C207 = C209-C208 = C210-C209 = C54-
 C49 = C50-C49 = C51-C50 = C52-C51 = C53-C52 = C54-C53 = C38-C37 = C42-C37 =
 C42-C41 = C41-C40 = C40-C39 = C39-C38 = C18-C13 = C18-C17
 1.53 with sigma of 0.02
 C17-C16 = C16-C15 = C15-C14 = C14-C13 = C44-C43 = C48-C43 = C48-C47 = C47-C46
 = C46-C45 = C45-C44 = C24-C19 = C20-C19 = C21-C20 = C22-C21 = C23-C22 = C24-
 C23 = C26-C25 = C30-C25 = C30-C29 = C29-C28 = C28-C27 = C27-C26 = C233-C232 =
 C234-C233 = C235-C234 = C236-C235 = C237-C236 = C237-C232 = C90-C89 = C89-C88 =
  C88-C87 = C86-C85 = C87-C86 = C90-C85 = C80-C79 = C81-C80 = C82-C81 = C83-C82
 = C84-C83 = C84-C79 = C114-C109 = C110-C109 = C111-C110 = C112-C111 = C113-
 C112 = C114-C113 = C96-C91 = C92-C91 = C93-C92 = C94-C93 = C95-C94 = C96-C95 =
 C138-C133 = C138-C137 = C137-C136 = C136-C135 = C135-C134 = C134-C133 = C140-
 C139 = C141-C140 = C142-C141 = C143-C142 = C144-C143 = C144-C139 = C72-C67 =
 C72-C71 = C71-C70 = C70-C69 = C69-C68 = C68-C67 = C224-C223 = C228-C223 = C228-
 C227 = C227-C226 = C226-C225 = C225-C224 = C62-C61 = C66-C61 = C66-C65 = C65-
 C64 = C64-C63 = C63-C62 = C146-C145 = C150-C145 = C150-C149 = C149-C148 = C148-
 C147 = C147-C146 = C132-C127 = C132-C131 = C131-C130 = C130-C129 = C129-C128 =
 C128-C127 = C212-C211 = C213-C212 = C214-C213 = C215-C214 = C216-C215 = C216-
 C211 = C222-C217 = C222-C221 = C221-C220 = C220-C219 = C219-C218 = C218-C217 =
 C152-C151 = C156-C151 = C156-C155 = C155-C154 = C154-C153 = C153-C152 = C33-
 C32 = C36-C35 = C36-C31 = C32-C31 = C34-C33 = C35-C34 = C56-C55 = C60-C55 =
 C60-C59 = C59-C58 = C58-C57 = C57-C56 = C8-C7 = C9-C8 = C9-C10 = C11-C10 = C12-
 C11 = C7-C12
 1.53 with sigma of 0.02
 C140-C144 \\sim C139-C141
 with sigma of 0.02
 C139-C143 \\sim C144-C142
 with sigma of 0.02
3. Uiso/Uaniso restraints and constraints
C43 \\sim C67 \\sim C47 \\sim C1 \\sim C182 \\sim C188 \\sim C91 \\sim C68
\\sim C94 \\sim C98 \\sim C92 \\sim C20 \\sim C50 \\sim C181 \\sim C7 \\sim
C209 \\sim C24 \\sim C55 \\sim C158 \\sim C34 \\sim C74 \\sim C147 \\sim C121
\\sim C13 \\sim C8 \\sim C96 \\sim C86 \\sim C22 \\sim C49 \\sim C151 \\sim C85
\\sim C109 \\sim C157 \\sim C93 \\sim C19 \\sim C163 \\sim C217 \\sim C32 \\sim
C118 \\sim C10 \\sim C221 \\sim C110 \\sim C119 \\sim C152 \\sim C72 \\sim C64
\\sim C194 \\sim C130 \\sim C218 \\sim C135 \\sim C111 \\sim C212 \\sim C52
\\sim C128 \\sim C112 \\sim C51 \\sim C59 \\sim C224 \\sim C184 \\sim C100
\\sim C58 \\sim C179 \\sim C161 \\sim C53 \\sim C134 \\sim C149 \\sim C205
\\sim C69 \\sim C137 \\sim C233 \\sim C234 \\sim C227 \\sim C185 \\sim C136
\\sim C31 \\sim C106 \\sim C113 \\sim C115 \\sim C225 \\sim C199 \\sim C4 \\sim
C206 \\sim C23 \\sim C36 \\sim C154 \\sim C186 \\sim C220 \\sim C70 \\sim C2
\\sim C76 \\sim C228 \\sim C198 \\sim C77 \\sim C62 \\sim C105 \\sim C132 \\sim
C129 \\sim C16 \\sim C114 \\sim C80 \\sim C200 \\sim C21 \\sim C6 \\sim C226
\\sim C71 \\sim C214 \\sim C63 \\sim C133 \\sim C162 \\sim C123 \\sim C183
\\sim C124 \\sim C116 \\sim C27 \\sim C73 \\sim C202 \\sim C169 \\sim C104
\\sim C223 \\sim C139 \\sim C148 \\sim C3 \\sim C117 \\sim C25 \\sim C210 \\sim
C40 \\sim C82 \\sim C144 \\sim C164 \\sim C26 \\sim C11 \\sim C235 \\sim C5
\\sim C170 \\sim C213 \\sim C231 \\sim C211 \\sim C41 \\sim C175 \\sim C101
\\sim C215 \\sim C142 \\sim C30 \\sim C237 \\sim C204 \\sim C131 \\sim C187
\\sim C87 \\sim C107 \\sim C201 \\sim C33 \\sim C66 \\sim C84 \\sim C203 \\sim
C108 \\sim C29 \\sim C160 \\sim C232 \\sim C192 \\sim C208 \\sim C153 \\sim
C207 \\sim C173 \\sim C145 \\sim C56 \\sim C138 \\sim C165 \\sim C61 \\sim C140
\\sim C155 \\sim C79 \\sim C39 \\sim C236 \\sim C159 \\sim C28 \\sim C44 \\sim
C81 \\sim C146 \\sim C46 \\sim C196 \\sim C65 \\sim C83 \\sim C125 \\sim C122
\\sim C174 \\sim C102 \\sim C45 \\sim C143 \\sim C172 \\sim C99 \\sim C88 \\sim
C177 \\sim C38 \\sim C15 \\sim C178 \\sim C190 \\sim C195 \\sim C167 \\sim C37
\\sim C120 \\sim C89 \\sim C14 \\sim C18 \\sim C193 \\sim C9 \\sim C48 \\sim
C126 \\sim C17 \\sim C95 \\sim C97 \\sim C168 \\sim C191 \\sim C197 \\sim C156
\\sim C75 \\sim C166 \\sim C57 \\sim C103 \\sim C219 \\sim C42 \\sim C78 \\sim
C127 \\sim C54 \\sim C12 \\sim C229 \\sim C176 \\sim C216 \\sim C35 \\sim C60
\\sim C141 \\sim C189 \\sim C90 \\sim C180 \\sim C150 \\sim C222 \\sim C171
\\sim C238 \\sim C239 \\sim C240 \\sim C241 \\sim C242: within 2A with sigma of
0.04 and sigma for terminal atoms of 0.08
C229 \\sim C230 \\sim C241: within 2A with sigma of 0.005 and sigma for
terminal atoms of 0.01
Uanis(C43) \\sim Ueq, Uanis(C67) \\sim Ueq, Uanis(C47) \\sim Ueq, Uanis(C1)
\\sim Ueq, Uanis(C182) \\sim Ueq, Uanis(C188) \\sim Ueq, Uanis(C91) \\sim Ueq,
Uanis(C68) \\sim Ueq, Uanis(C94) \\sim Ueq, Uanis(C98) \\sim Ueq, Uanis(C92)
\\sim Ueq, Uanis(C20) \\sim Ueq, Uanis(C50) \\sim Ueq, Uanis(C181) \\sim Ueq,
Uanis(C7) \\sim Ueq, Uanis(C209) \\sim Ueq, Uanis(C24) \\sim Ueq, Uanis(C55)
\\sim Ueq, Uanis(C158) \\sim Ueq, Uanis(C34) \\sim Ueq, Uanis(C74) \\sim Ueq,
Uanis(C147) \\sim Ueq, Uanis(C121) \\sim Ueq, Uanis(C13) \\sim Ueq, Uanis(C8)
\\sim Ueq, Uanis(C96) \\sim Ueq, Uanis(C86) \\sim Ueq, Uanis(C22) \\sim Ueq,
Uanis(C49) \\sim Ueq, Uanis(C151) \\sim Ueq, Uanis(C85) \\sim Ueq, Uanis(C109)
\\sim Ueq, Uanis(C157) \\sim Ueq, Uanis(C93) \\sim Ueq, Uanis(C19) \\sim Ueq,
Uanis(C163) \\sim Ueq, Uanis(C217) \\sim Ueq, Uanis(C32) \\sim Ueq, Uanis(C118)
\\sim Ueq, Uanis(C10) \\sim Ueq, Uanis(C221) \\sim Ueq, Uanis(C110) \\sim Ueq,
Uanis(C119) \\sim Ueq, Uanis(C152) \\sim Ueq, Uanis(C72) \\sim Ueq, Uanis(C64)
\\sim Ueq, Uanis(C194) \\sim Ueq, Uanis(C130) \\sim Ueq, Uanis(C218) \\sim Ueq,
Uanis(C135) \\sim Ueq, Uanis(C111) \\sim Ueq, Uanis(C212) \\sim Ueq, Uanis(C52)
\\sim Ueq, Uanis(C128) \\sim Ueq, Uanis(C112) \\sim Ueq, Uanis(C51) \\sim Ueq,
Uanis(C59) \\sim Ueq, Uanis(C224) \\sim Ueq, Uanis(C184) \\sim Ueq, Uanis(C100)
\\sim Ueq, Uanis(C58) \\sim Ueq, Uanis(C179) \\sim Ueq, Uanis(C161) \\sim Ueq,
Uanis(C53) \\sim Ueq, Uanis(C134) \\sim Ueq, Uanis(C149) \\sim Ueq, Uanis(C205)
\\sim Ueq, Uanis(C69) \\sim Ueq, Uanis(C137) \\sim Ueq, Uanis(C233) \\sim Ueq,
Uanis(C234) \\sim Ueq, Uanis(C227) \\sim Ueq, Uanis(C185) \\sim Ueq,
Uanis(C136) \\sim Ueq, Uanis(C31) \\sim Ueq, Uanis(C106) \\sim Ueq, Uanis(C113)
\\sim Ueq, Uanis(C115) \\sim Ueq, Uanis(C225) \\sim Ueq, Uanis(C199) \\sim Ueq,
Uanis(C4) \\sim Ueq, Uanis(C206) \\sim Ueq, Uanis(C23) \\sim Ueq, Uanis(C36)
\\sim Ueq, Uanis(C154) \\sim Ueq, Uanis(C186) \\sim Ueq, Uanis(C220) \\sim Ueq,
Uanis(C70) \\sim Ueq, Uanis(C2) \\sim Ueq, Uanis(C76) \\sim Ueq, Uanis(C228)
\\sim Ueq, Uanis(C198) \\sim Ueq, Uanis(C77) \\sim Ueq, Uanis(C62) \\sim Ueq,
Uanis(C105) \\sim Ueq, Uanis(C132) \\sim Ueq, Uanis(C129) \\sim Ueq, Uanis(C16)
\\sim Ueq, Uanis(C114) \\sim Ueq, Uanis(C80) \\sim Ueq, Uanis(C200) \\sim Ueq,
Uanis(C21) \\sim Ueq, Uanis(C6) \\sim Ueq, Uanis(C226) \\sim Ueq, Uanis(C71)
\\sim Ueq, Uanis(C214) \\sim Ueq, Uanis(C63) \\sim Ueq, Uanis(C133) \\sim Ueq,
Uanis(C162) \\sim Ueq, Uanis(C123) \\sim Ueq, Uanis(C183) \\sim Ueq,
Uanis(C124) \\sim Ueq, Uanis(C116) \\sim Ueq, Uanis(C27) \\sim Ueq, Uanis(C73)
\\sim Ueq, Uanis(C202) \\sim Ueq, Uanis(C169) \\sim Ueq, Uanis(C104) \\sim Ueq,
Uanis(C223) \\sim Ueq, Uanis(C139) \\sim Ueq, Uanis(C148) \\sim Ueq, Uanis(C3)
\\sim Ueq, Uanis(C117) \\sim Ueq, Uanis(C25) \\sim Ueq, Uanis(C210) \\sim Ueq,
Uanis(C40) \\sim Ueq, Uanis(C82) \\sim Ueq, Uanis(C144) \\sim Ueq, Uanis(C164)
\\sim Ueq, Uanis(C26) \\sim Ueq, Uanis(C11) \\sim Ueq, Uanis(C235) \\sim Ueq,
Uanis(C5) \\sim Ueq, Uanis(C170) \\sim Ueq, Uanis(C213) \\sim Ueq, Uanis(C231)
\\sim Ueq, Uanis(C211) \\sim Ueq, Uanis(C41) \\sim Ueq, Uanis(C175) \\sim Ueq,
Uanis(C101) \\sim Ueq, Uanis(C215) \\sim Ueq, Uanis(C142) \\sim Ueq, Uanis(C30)
\\sim Ueq, Uanis(C237) \\sim Ueq, Uanis(C204) \\sim Ueq, Uanis(C131) \\sim Ueq,
Uanis(C187) \\sim Ueq, Uanis(C87) \\sim Ueq, Uanis(C107) \\sim Ueq, Uanis(C201)
\\sim Ueq, Uanis(C33) \\sim Ueq, Uanis(C66) \\sim Ueq, Uanis(C84) \\sim Ueq,
Uanis(C203) \\sim Ueq, Uanis(C108) \\sim Ueq, Uanis(C29) \\sim Ueq, Uanis(C160)
\\sim Ueq, Uanis(C232) \\sim Ueq, Uanis(C192) \\sim Ueq, Uanis(C208) \\sim Ueq,
Uanis(C153) \\sim Ueq, Uanis(C207) \\sim Ueq, Uanis(C173) \\sim Ueq,
Uanis(C145) \\sim Ueq, Uanis(C56) \\sim Ueq, Uanis(C138) \\sim Ueq, Uanis(C165)
\\sim Ueq, Uanis(C61) \\sim Ueq, Uanis(C140) \\sim Ueq, Uanis(C155) \\sim Ueq,
Uanis(C79) \\sim Ueq, Uanis(C39) \\sim Ueq, Uanis(C236) \\sim Ueq, Uanis(C159)
\\sim Ueq, Uanis(C28) \\sim Ueq, Uanis(C44) \\sim Ueq, Uanis(C81) \\sim Ueq,
Uanis(C146) \\sim Ueq, Uanis(C46) \\sim Ueq, Uanis(C196) \\sim Ueq, Uanis(C65)
\\sim Ueq, Uanis(C83) \\sim Ueq, Uanis(C125) \\sim Ueq, Uanis(C122) \\sim Ueq,
Uanis(C174) \\sim Ueq, Uanis(C102) \\sim Ueq, Uanis(C45) \\sim Ueq, Uanis(C143)
\\sim Ueq, Uanis(C172) \\sim Ueq, Uanis(C99) \\sim Ueq, Uanis(C88) \\sim Ueq,
Uanis(C177) \\sim Ueq, Uanis(C38) \\sim Ueq, Uanis(C15) \\sim Ueq, Uanis(C178)
\\sim Ueq, Uanis(C190) \\sim Ueq, Uanis(C195) \\sim Ueq, Uanis(C167) \\sim Ueq,
Uanis(C37) \\sim Ueq, Uanis(C120) \\sim Ueq, Uanis(C89) \\sim Ueq, Uanis(C14)
\\sim Ueq, Uanis(C18) \\sim Ueq, Uanis(C193) \\sim Ueq, Uanis(C9) \\sim Ueq,
Uanis(C48) \\sim Ueq, Uanis(C126) \\sim Ueq, Uanis(C17) \\sim Ueq, Uanis(C95)
\\sim Ueq, Uanis(C97) \\sim Ueq, Uanis(C168) \\sim Ueq, Uanis(C191) \\sim Ueq,
Uanis(C197) \\sim Ueq, Uanis(C156) \\sim Ueq, Uanis(C75) \\sim Ueq, Uanis(C166)
\\sim Ueq, Uanis(C57) \\sim Ueq, Uanis(C103) \\sim Ueq, Uanis(C219) \\sim Ueq,
Uanis(C42) \\sim Ueq, Uanis(C78) \\sim Ueq, Uanis(C127) \\sim Ueq, Uanis(C54)
\\sim Ueq, Uanis(C12) \\sim Ueq, Uanis(C229) \\sim Ueq, Uanis(C176) \\sim Ueq,
Uanis(C216) \\sim Ueq, Uanis(C35) \\sim Ueq, Uanis(C60) \\sim Ueq, Uanis(C141)
\\sim Ueq, Uanis(C189) \\sim Ueq, Uanis(C90) \\sim Ueq, Uanis(C180) \\sim Ueq,
Uanis(C150) \\sim Ueq, Uanis(C222) \\sim Ueq, Uanis(C171) \\sim Ueq,
Uanis(C238) \\sim Ueq, Uanis(C239) \\sim Ueq, Uanis(C240) \\sim Ueq,
Uanis(C241) \\sim Ueq, Uanis(C242) \\sim Ueq: with sigma of 0.005 and sigma for
terminal atoms of 0.01
Uanis(C230) \\sim Ueq: with sigma of 0.005 and sigma for terminal atoms of 0.01
4.a Ternary CH refined with riding coordinates:
 C1(H1), C7(H7), C13(H13), C19(H19), C25(H25), C31(H31), C37(H37), C43(H43),
 C49(H49), C55(H55), C61(H61), C67(H67), C73(H73), C79(H79), C85(H85), C91(H91),
  C97(H97), C103(H103), C109(H109), C115(H115), C121(H121), C127(H127),
 C133(H133), C145(H145), C151(H151), C157(H157), C163(H163), C169(H169),
 C175(H175), C181(H181), C187(H187), C193(H193), C199(H199), C205(H205),
 C211(H211), C217(H217), C223(H223), C229(H229), C232(H232)
4.b Secondary CH2 refined with riding coordinates:
 C2(H2A,H2B), C3(H3A,H3B), C4(H4A,H4B), C5(H5A,H5B), C6(H6A,H6B), C8(H8A,H8B),
 C9(H9A,H9B), C10(H10A,H10B), C11(H11A,H11B), C12(H12A,H12B), C14(H14A,H14B),
 C15(H15A,H15B), C16(H16A,H16B), C17(H17A,H17B), C18(H18A,H18B), C20(H20A,H20B),
  C21(H21A,H21B), C22(H22A,H22B), C23(H23A,H23B), C24(H24A,H24B), C26(H26A,
 H26B), C27(H27A,H27B), C28(H28A,H28B), C29(H29A,H29B), C30(H30A,H30B),
 C32(H32A,H32B), C33(H33A,H33B), C34(H34A,H34B), C35(H35A,H35B), C36(H36A,H36B),
  C38(H38A,H38B), C39(H39A,H39B), C40(H40A,H40B), C41(H41A,H41B), C42(H42A,
 H42B), C44(H44A,H44B), C45(H45A,H45B), C46(H46A,H46B), C47(H47A,H47B),
 C48(H48A,H48B), C50(H50A,H50B), C51(H51A,H51B), C52(H52A,H52B), C53(H53A,H53B),
  C54(H54A,H54B), C56(H56A,H56B), C57(H57A,H57B), C58(H58A,H58B), C59(H59A,
 H59B), C60(H60A,H60B), C62(H62A,H62B), C63(H63A,H63B), C64(H64A,H64B),
 C65(H65A,H65B), C66(H66A,H66B), C68(H68A,H68B), C69(H69A,H69B), C70(H70A,H70B),
  C71(H71A,H71B), C72(H72A,H72B), C74(H74A,H74B), C75(H75A,H75B), C76(H76A,
 H76B), C77(H77A,H77B), C78(H78A,H78B), C80(H80A,H80B), C81(H81A,H81B),
 C82(H82A,H82B), C83(H83A,H83B), C84(H84A,H84B), C86(H86A,H86B), C87(H87A,H87B),
  C88(H88A,H88B), C89(H89A,H89B), C90(H90A,H90B), C92(H92A,H92B), C93(H93A,
 H93B), C94(H94A,H94B), C95(H95A,H95B), C96(H96A,H96B), C98(H98A,H98B),
 C99(H99A,H99B), C100(H10C,H10D), C101(H10E,H10F), C102(H10G,H10H), C104(H10I,
 H10J), C105(H10K,H10L), C106(H10M,H10N), C107(H10O,H10P), C108(H10Q,H10R),
 C110(H11C,H11D), C111(H11E,H11F), C112(H11G,H11H), C113(H11I,H11J), C114(H11K,
 H11L), C116(H11M,H11N), C117(H11O,H11P), C118(H11Q,H11R), C119(H11S,H11T),
 C120(H12C,H12D), C122(H12E,H12F), C123(H12G,H12H), C124(H12I,H12J), C125(H12K,
 H12L), C126(H12M,H12N), C128(H12O,H12P), C129(H12Q,H12R), C130(H13A,H13B),
 C131(H13C,H13D), C132(H13E,H13F), C134(H13G,H13H), C135(H13I,H13J), C136(H13K,
 H13L), C137(H13M,H13N), C138(H13O,H13P), C140(H14C,H14D), C141(H14E,H14F),
 C143(H14G,H14H), C144(H14I,H14J), C146(H14K,H14L), C147(H14M,H14N), C148(H14O,
 H14P), C149(H14Q,H14R), C150(H15C,H15D), C152(H15E,H15F), C153(H15G,H15H),
 C154(H15I,H15J), C155(H15K,H15L), C156(H15M,H15N), C158(H15O,H15P), C159(H15Q,
 H15R), C160(H16C,H16D), C161(H16E,H16F), C162(H16G,H16H), C164(H16I,H16J),
 C165(H16K,H16L), C166(H16M,H16N), C167(H16O,H16P), C168(H16Q,H16R), C170(H17C,
 H17D), C171(H17E,H17F), C172(H17G,H17H), C173(H17I,H17J), C174(H17K,H17L),
 C176(H17M,H17N), C177(H17O,H17P), C178(H17Q,H17R), C179(H17S,H17T), C180(H18C,
 H18D), C182(H18E,H18F), C183(H18G,H18H), C184(H18I,H18J), C185(H18K,H18L),
 C186(H18M,H18N), C188(H18O,H18P), C189(H18Q,H18R), C190(H19A,H19B), C191(H19C,
 H19D), C192(H19E,H19F), C194(H19G,H19H), C195(H19I,H19J), C196(H19K,H19L),
 C197(H19M,H19N), C198(H19O,H19P), C200(H20C,H20D), C201(H20E,H20F), C202(H20G,
 H20H), C203(H20I,H20J), C204(H20K,H20L), C206(H20M,H20N), C207(H20O,H20P),
 C208(H20Q,H20R), C209(H20S,H20T), C210(H21C,H21D), C212(H21E,H21F), C213(H21G,
 H21H), C214(H21I,H21J), C215(H21K,H21L), C216(H21M,H21N), C218(H21O,H21P),
 C219(H21Q,H21R), C220(H22C,H22D), C221(H22E,H22F), C222(H22G,H22H), C224(H22I,
 H22J), C225(H22K,H22L), C226(H22M,H22N), C227(H22O,H22P), C228(H22Q,H22R),
 C231(H23C,H23D), C233(H23E,H23F), C234(H23G,H23H), C235(H23I,H23J), C236(H23K,
 H23L), C237(H23M,H23N), C240(H24C,H24D), C241(H24E,H24F), C242(H24G,H24H),
 C238(H23O,H23P), C239(H23Q,H23R)
;
_olex2_submission_special_instructions 'No special instructions were received'

loop_
_space_group_symop_operation_xyz
'x, y, z'
'-x+1/2, -y, z+1/2'
'x+1/2, -y+1/2, -z'
'-x, y+1/2, -z+1/2'

loop_
_atom_site_label
_atom_site_type_symbol
_atom_site_fract_x
_atom_site_fract_y
_atom_site_fract_z
_atom_site_U_iso_or_equiv
_atom_site_adp_type
_atom_site_occupancy
_atom_site_site_symmetry_order
_atom_site_calc_flag
_atom_site_refinement_flags_posn
_atom_site_refinement_flags_adp
_atom_site_refinement_flags_occupancy
_atom_site_disorder_assembly
_atom_site_disorder_group
Ag1 Ag 0.719330 0.584010 0.208910 0.0209(3) Uani 1 1 d . . . . .
Ag2 Ag 0.742560 0.652110 0.221310 0.0304(3) Uani 1 1 d . . . . .
Ag3 Ag 0.614530 0.629590 0.213880 0.0399(4) Uani 1 1 d . . . . .
Ag4 Ag 0.597610 0.656740 0.288450 0.0360(4) Uani 1 1 d . . . . .
Ag5 Ag 0.724960 0.680660 0.292120 0.0321(3) Uani 1 1 d . . . . .
Ag6 Ag 0.805130 0.624130 0.322610 0.0309(3) Uani 1 1 d . . . . .
Ag7 Ag 0.826640 0.590670 0.255950 0.0310(3) Uani 1 1 d . . . . .
Ag8 Ag 0.805990 0.532690 0.198990 0.0510(5) Uani 1 1 d . . . . .
Ag9 Ag 0.719040 0.528380 0.255090 0.0637(7) Uani 1 1 d . . . . .
Ag10 Ag 0.728840 0.564280 0.330410 0.0428(4) Uani 1 1 d . . . . .
Ag11 Ag 0.683920 0.633550 0.336770 0.0278(3) Uani 1 1 d . . . . .
Ag12 Ag 0.700410 0.607390 0.273590 0.0306(3) Uani 1 1 d . . . . .
Ag13 Ag 0.752830 0.688030 0.365070 0.0489(5) Uani 1 1 d . . . . .
Ag14 Ag 0.894060 0.680550 0.339780 0.0442(4) Uani 1 1 d . . . . .
Ag15 Ag 0.844940 0.666170 0.268640 0.0326(3) Uani 1 1 d . . . . .
Ag16 Ag 0.932510 0.631040 0.230850 0.0295(3) Uani 1 1 d . . . . .
Ag17 Ag 0.827150 0.610930 0.184310 0.0301(3) Uani 1 1 d . . . . .
Ag18 Ag 0.746330 0.563200 0.138050 0.0498(5) Uani 1 1 d . . . . .
Ag19 Ag 0.700880 0.633290 0.152670 0.0395(4) Uani 1 1 d . . . . .
Ag20 Ag 0.826690 0.668350 0.126760 0.0398(4) Uani 1 1 d . . . . .
Ag21 Ag 0.856380 0.686470 0.198510 0.0307(3) Uani 1 1 d . . . . .
Ag22 Ag 0.929640 0.644020 0.162690 0.0243(3) Uani 1 1 d . . . . .
Ag23 Ag 0.944200 0.574070 0.186910 0.0437(4) Uani 1 1 d . . . . .
Ag24 Ag 0.888870 0.583550 0.113710 0.0626(6) Uani 1 1 d . . . . .
Ag25 Ag 1.022510 0.631220 0.113620 0.0665(7) Uani 1 1 d . . . . .
Ag26 Ag 1.058440 0.624810 0.188700 0.0460(4) Uani 1 1 d . . . . .
Ag27 Ag 0.987550 0.694320 0.203420 0.0353(4) Uani 1 1 d . . . . .
Ag28 Ag 0.979460 0.685710 0.281060 0.0378(4) Uani 1 1 d . . . . .
Ag29 Ag 0.923990 0.619600 0.299150 0.0220(3) Uani 1 1 d . . . . .
Ag30 Ag 0.905370 0.613510 0.373210 0.0431(4) Uani 1 1 d . . . . .
Ag31 Ag 0.888960 0.554700 0.325630 0.0520(5) Uani 1 1 d . . . . .
Ag32 Ag 0.982560 0.560280 0.274020 0.0636(7) Uani 1 1 d . . . . .
Ag33 Ag 1.077610 0.617130 0.280220 0.0659(7) Uani 1 1 d . . . . .
Ag34 Ag 1.033610 0.620690 0.354820 0.0495(5) Uani 1 1 d . . . . .
Ag35 Ag 1.030540 0.523660 0.387270 0.0633(6) Uani 1 1 d . . . . .
Ag36 Ag 1.115360 0.525850 0.322530 0.0578(6) Uani 1 1 d . . . . .
Ag37 Ag 1.137860 0.478080 0.377240 0.0852(10) Uani 1 1 d . . . . .
Ag38 Ag 0.757960 0.600060 0.396770 0.0667(7) Uani 1 1 d . . . . .
Ag39 Ag 0.602370 0.611980 0.388410 0.0832(9) Uani 1 1 d . . . . .
Ag40 Ag 0.592220 0.689880 0.359120 0.0514(5) Uani 1 1 d . . . . .
Ag41 Ag 0.473020 0.654950 0.381190 0.0612(6) Uani 1 1 d . . . . .
Ag42 Ag 0.577310 0.579660 0.320920 0.0667(7) Uani 1 1 d . . . . .
Ag43 Ag 0.590780 0.552390 0.236640 0.0720(7) Uani 1 1 d . . . . .
Ag44 Ag 0.617950 0.544730 0.161430 0.0580(6) Uani 1 1 d . . . . .
Ag45 Ag 0.632950 0.454780 0.231520 0.0495(5) Uani 1 1 d . . . . .
Ag46 Ag 0.690470 0.455760 0.155240 0.0535(5) Uani 1 1 d . . . . .
Ag47 Ag 0.631110 0.392890 0.194700 0.0563(6) Uani 1 1 d . . . . .
Ag48 Ag 0.501600 0.675640 0.464650 0.1148(15) Uani 1 1 d . . . . .
Ag49 Ag 0.634710 0.664330 0.449820 0.0727(7) Uani 1 1 d . . . . .
Ag50 Ag 0.868850 0.735010 0.284260 0.0445(4) Uani 1 1 d . . . . .
Ag51 Ag 0.770650 0.716920 0.238390 0.0207(3) Uani 1 1 d . . . . .
Ag52 Ag 0.744580 0.760300 0.297410 0.0751(8) Uani 1 1 d . . . . .
Ag53 Ag 0.628270 0.727850 0.274930 0.0516(5) Uani 1 1 d . . . . .
Ag54 Ag 0.667210 0.731130 0.193680 0.0464(5) Uani 1 1 d . . . . .
Ag55 Ag 0.734330 0.794520 0.216370 0.0645(7) Uani 1 1 d . . . . .
Ag56 Ag 0.864420 0.765230 0.214720 0.0592(6) Uani 1 1 d . . . . .
Ag57 Ag 0.799820 0.736010 0.154090 0.0533(5) Uani 1 1 d . . . . .
Ag58 Ag 0.967660 0.712340 0.124770 0.0697(8) Uani 1 1 d . . . . .
Ag59 Ag 1.111730 0.704210 0.110940 0.0494(5) Uani 1 1 d . . . . .
Ag60 Ag 1.091980 0.691910 0.027780 0.0645(6) Uani 1 1 d . . . . .
Ag61 Ag 0.970100 0.656990 0.044310 0.0578(6) Uani 1 1 d . . . . .
Cl1 Cl 0.857920 0.523960 0.264480 0.0406(13) Uani 1 1 d . . . . .
S1 S 0.784180 0.610080 0.103450 0.0469(15) Uani 1 1 d . . . . .
S2 S 0.882070 0.534570 0.153620 0.0418(14) Uani 1 1 d . . . . .
S3 S 0.965320 0.600460 0.071170 0.074(3) Uani 1 1 d . . . . .
S4 S 1.009440 0.681510 0.346840 0.0434(14) Uani 1 1 d . . . . .
S5 S 0.989840 0.580360 0.399630 0.0429(14) Uani 1 1 d . . . . .
S6 S 1.172820 0.473010 0.322130 0.086(3) Uani 1 1 d . . . . .
S7 S 1.080170 0.486210 0.429300 0.108(4) Uani 1 1 d . . . . .
S8 S 0.993920 0.520720 0.324430 0.0413(14) Uani 1 1 d . . . . .
S9 S 1.119040 0.586910 0.326800 0.0458(15) Uani 1 1 d . . . . .
S10 S 1.072470 0.663870 0.241330 0.0363(12) Uani 1 1 d . . . . .
S11 S 1.039080 0.569910 0.221680 0.0372(12) Uani 1 1 d . . . . .
S12 S 0.811550 0.549570 0.370070 0.0450(15) Uani 1 1 d . . . . .
S13 S 0.830880 0.650120 0.401870 0.0454(14) Uani 1 1 d . . . . .
S14 S 0.670630 0.608820 0.436720 0.079(3) Uani 1 1 d . . . . .
S15 S 0.502840 0.678600 0.324950 0.0422(14) Uani 1 1 d . . . . .
S16 S 0.505180 0.593760 0.366530 0.087(3) Uani 1 1 d . . . . .
S17 S 0.543370 0.602890 0.261830 0.0420(14) Uani 1 1 d . . . . .
S18 S 0.596300 0.605950 0.152540 0.0427(14) Uani 1 1 d . . . . .
S19 S 0.572880 0.501590 0.203180 0.0498(17) Uani 1 1 d . . . . .
S20 S 0.597330 0.398850 0.251690 0.0557(18) Uani 1 1 d . . . . .
S21 S 0.677200 0.396240 0.140960 0.064(2) Uani 1 1 d . . . . .
S22 S 0.736210 0.479660 0.212620 0.0423(15) Uani 1 1 d . . . . .
S23 S 0.692920 0.509930 0.125140 0.0484(16) Uani 1 1 d . . . . .
S24 S 0.645970 0.531630 0.302370 0.0395(13) Uani 1 1 d . . . . .
S25 S 0.413780 0.665090 0.432280 0.180(11) Uani 1 1 d . . . . .
S26 S 0.663090 0.702810 0.403870 0.0513(17) Uani 1 1 d . . . . .
S27 S 0.587490 0.691130 0.498170 0.102(4) Uani 1 1 d . . . . .
S28 S 0.720400 0.695850 0.140300 0.0349(12) Uani 1 1 d . . . . .
S29 S 0.886560 0.771800 0.153620 0.0584(19) Uani 1 1 d . . . . .
S30 S 0.902380 0.692740 0.080180 0.0426(14) Uani 1 1 d . . . . .
S31 S 1.019100 0.669590 -0.009190 0.072(2) Uani 1 1 d . . . . .
S32 S 1.170930 0.713570 0.060950 0.066(2) Uani 1 1 d . . . . .
S33 S 1.053190 0.724830 0.159440 0.0433(15) Uani 1 1 d . . . . .
S34 S 1.120380 0.643780 0.139110 0.0555(19) Uani 1 1 d . . . . .
S35 S 0.805020 0.804070 0.260370 0.058(2) Uani 1 1 d . . . . .
S36 S 0.959480 0.742130 0.249430 0.0358(12) Uani 1 1 d . . . . .
S37 S 0.668970 0.789100 0.168900 0.0545(18) Uani 1 1 d . . . . .
S38 S 0.594740 0.692690 0.228080 0.0350(12) Uani 1 1 d . . . . .
S39 S 0.642640 0.762190 0.323460 0.0564(18) Uani 1 1 d . . . . .
S40 S 0.825790 0.732100 0.341910 0.0438(14) Uani 1 1 d . . . . .
C1 C 0.759580 0.607400 0.059280 0.056(7) Uani 1 1 d D U . . .
H1 H 0.715248 0.608320 0.058893 0.067 Uiso 1 1 calc R . . . .
C2 C 0.783140 0.636190 0.038170 0.105(13) Uani 1 1 d D U . . .
H2A H 0.827006 0.635397 0.037338 0.126 Uiso 1 1 calc R . . . .
H2B H 0.771241 0.657489 0.048113 0.126 Uiso 1 1 calc R . . . .
C3 C 0.757200 0.633460 0.002480 0.122(15) Uani 1 1 d D U . . .
H3A H 0.713301 0.633391 0.003130 0.147 Uiso 1 1 calc R . . . .
H3B H 0.770459 0.652369 -0.011074 0.147 Uiso 1 1 calc R . . . .
C4 C 0.780780 0.600370 -0.012240 0.115(14) Uani 1 1 d D U . . .
H4A H 0.770110 0.598056 -0.035739 0.138 Uiso 1 1 calc R . . . .
H4B H 0.824311 0.598356 -0.009733 0.138 Uiso 1 1 calc R . . . .
C5 C 0.747220 0.574910 0.009540 0.128(15) Uani 1 1 d D U . . .
H5A H 0.748073 0.552859 -0.000937 0.153 Uiso 1 1 calc R . . . .
H5B H 0.705304 0.581675 0.012242 0.153 Uiso 1 1 calc R . . . .
C6 C 0.779070 0.573580 0.044180 0.056(7) Uani 1 1 d D U . . .
H6A H 0.764780 0.554767 0.057543 0.067 Uiso 1 1 calc R . . . .
H6B H 0.822708 0.572168 0.041842 0.067 Uiso 1 1 calc R . . . .
C7 C 0.921350 0.494940 0.145220 0.039(5) Uani 1 1 d D U . . .
H7 H 0.957981 0.501095 0.132772 0.047 Uiso 1 1 calc R . . . .
C8 C 0.943640 0.477870 0.177590 0.062(7) Uani 1 1 d D U . . .
H8A H 0.909616 0.469650 0.190620 0.074 Uiso 1 1 calc R . . . .
H8B H 0.966365 0.493699 0.191199 0.074 Uiso 1 1 calc R . . . .
C9 C 0.984770 0.448090 0.166490 0.075(9) Uani 1 1 d D U . . .
H9A H 1.018845 0.456327 0.153511 0.090 Uiso 1 1 calc R . . . .
H9B H 1.000141 0.436147 0.185942 0.090 Uiso 1 1 calc R . . . .
C10 C 0.945110 0.424650 0.144990 0.076(9) Uani 1 1 d D U . . .
H10A H 0.913096 0.415928 0.159207 0.091 Uiso 1 1 calc R . . . .
H10B H 0.969809 0.405626 0.138212 0.091 Uiso 1 1 calc R . . . .
C11 C 0.915330 0.439450 0.113070 0.088(11) Uani 1 1 d D U . . .
H11A H 0.945918 0.443017 0.095970 0.106 Uiso 1 1 calc R . . . .
H11B H 0.885705 0.423687 0.104335 0.106 Uiso 1 1 calc R . . . .
C12 C 0.884350 0.472970 0.121420 0.082(10) Uani 1 1 d D U . . .
H12A H 0.877320 0.485292 0.100764 0.098 Uiso 1 1 calc R . . . .
H12B H 0.845274 0.468394 0.131549 0.098 Uiso 1 1 calc R . . . .
C13 C 1.034470 0.710960 0.380880 0.036(5) Uani 1 1 d D U . . .
H13 H 1.014581 0.732679 0.376983 0.043 Uiso 1 1 calc R . . . .
C14 C 1.102710 0.716410 0.377150 0.072(9) Uani 1 1 d D U . . .
H14A H 1.111787 0.726767 0.355685 0.086 Uiso 1 1 calc R . . . .
H14B H 1.124024 0.695090 0.378533 0.086 Uiso 1 1 calc R . . . .
C15 C 1.122060 0.740000 0.406420 0.080(10) Uani 1 1 d D U . . .
H15A H 1.165902 0.740699 0.407635 0.095 Uiso 1 1 calc R . . . .
H15B H 1.107782 0.762654 0.401880 0.095 Uiso 1 1 calc R . . . .
C16 C 1.096680 0.728160 0.440350 0.091(11) Uani 1 1 d D U . . .
H16A H 1.117586 0.707494 0.446218 0.109 Uiso 1 1 calc R . . . .
H16B H 1.108042 0.744862 0.456964 0.109 Uiso 1 1 calc R . . . .
C17 C 1.028930 0.721620 0.444430 0.105(13) Uani 1 1 d D U . . .
H17A H 1.006143 0.742437 0.442711 0.126 Uiso 1 1 calc R . . . .
H17B H 1.020427 0.711237 0.465955 0.126 Uiso 1 1 calc R . . . .
C18 C 1.013060 0.697740 0.415620 0.087(11) Uani 1 1 d D U . . .
H18A H 0.969536 0.694534 0.415065 0.105 Uiso 1 1 calc R . . . .
H18B H 1.031595 0.675991 0.419814 0.105 Uiso 1 1 calc R . . . .
C19 C 1.249810 0.480300 0.326210 0.074(9) Uani 1 1 d D U . . .
H19 H 1.255870 0.495513 0.345285 0.089 Uiso 1 1 calc R . . . .
C20 C 1.289820 0.449320 0.331500 0.081(10) Uani 1 1 d D U . . .
H20A H 1.285843 0.434498 0.312274 0.098 Uiso 1 1 calc R . . . .
H20B H 1.275778 0.437159 0.351126 0.098 Uiso 1 1 calc R . . . .
C21 C 1.356750 0.458400 0.336210 0.113(14) Uani 1 1 d D U . . .
H21A H 1.380234 0.438272 0.340799 0.135 Uiso 1 1 calc R . . . .
H21B H 1.361431 0.473797 0.354932 0.135 Uiso 1 1 calc R . . . .
C22 C 1.378740 0.475070 0.303620 0.124(15) Uani 1 1 d D U . . .
H22A H 1.421513 0.480469 0.304850 0.148 Uiso 1 1 calc R . . . .
H22B H 1.371716 0.460563 0.284424 0.148 Uiso 1 1 calc R . . . .
C23 C 1.340190 0.507120 0.301500 0.114(14) Uani 1 1 d D U . . .
H23A H 1.343105 0.519609 0.322359 0.137 Uiso 1 1 calc R . . . .
H23B H 1.354831 0.521385 0.283480 0.137 Uiso 1 1 calc R . . . .
C24 C 1.274920 0.497370 0.295010 0.100(12) Uani 1 1 d D U . . .
H24A H 1.272681 0.482126 0.276027 0.120 Uiso 1 1 calc R . . . .
H24B H 1.251256 0.517283 0.289816 0.120 Uiso 1 1 calc R . . . .
C25 C 1.035360 0.452410 0.433140 0.150(18) Uani 1 1 d D U . . .
H25 H 1.003754 0.455103 0.416090 0.180 Uiso 1 1 calc R . . . .
C26 C 1.001900 0.445160 0.466060 0.161(19) Uani 1 1 d D U . . .
H26A H 0.977648 0.464820 0.471377 0.193 Uiso 1 1 calc R . . . .
H26B H 1.032086 0.443010 0.483609 0.193 Uiso 1 1 calc R . . . .
C27 C 0.960410 0.414250 0.468100 0.160(19) Uani 1 1 d D U . . .
H27A H 0.940039 0.413809 0.489659 0.191 Uiso 1 1 calc R . . . .
H27B H 0.929862 0.415444 0.450653 0.191 Uiso 1 1 calc R . . . .
C28 C 0.997670 0.382680 0.463800 0.159(19) Uani 1 1 d D U . . .
H28A H 0.970914 0.363305 0.464102 0.190 Uiso 1 1 calc R . . . .
H28B H 1.025210 0.380601 0.482646 0.190 Uiso 1 1 calc R . . . .
C29 C 1.034170 0.382300 0.431320 0.154(19) Uani 1 1 d D U . . .
H29A H 1.007984 0.377298 0.412425 0.185 Uiso 1 1 calc R . . . .
H29B H 1.065497 0.365211 0.432422 0.185 Uiso 1 1 calc R . . . .
C30 C 1.062650 0.417290 0.427140 0.136(17) Uani 1 1 d D U . . .
H30A H 1.076879 0.417809 0.404118 0.163 Uiso 1 1 calc R . . . .
H30B H 1.098769 0.416730 0.440974 0.163 Uiso 1 1 calc R . . . .
C31 C 0.980710 0.477910 0.309500 0.037(5) Uani 1 1 d D U . . .
H31 H 0.937389 0.476110 0.304502 0.044 Uiso 1 1 calc R . . . .
C32 C 1.014640 0.470270 0.276830 0.047(6) Uani 1 1 d D U . . .
H32A H 0.999088 0.484869 0.259317 0.056 Uiso 1 1 calc R . . . .
H32B H 1.057090 0.475687 0.279955 0.056 Uiso 1 1 calc R . . . .
C33 C 1.009630 0.433720 0.265020 0.063(8) Uani 1 1 d D U . . .
H33A H 1.036006 0.430309 0.245857 0.075 Uiso 1 1 calc R . . . .
H33B H 0.968400 0.429250 0.257919 0.075 Uiso 1 1 calc R . . . .
C34 C 1.027330 0.408700 0.293320 0.054(6) Uani 1 1 d D U . . .
H34A H 1.020252 0.385812 0.285750 0.064 Uiso 1 1 calc R . . . .
H34B H 1.070119 0.411023 0.298285 0.064 Uiso 1 1 calc R . . . .
C35 C 0.990510 0.415300 0.325150 0.056(7) Uani 1 1 d D U . . .
H35A H 0.948405 0.409868 0.320842 0.068 Uiso 1 1 calc R . . . .
H35B H 1.004782 0.400476 0.342810 0.068 Uiso 1 1 calc R . . . .
C36 C 0.994720 0.451600 0.337230 0.047(6) Uani 1 1 d D U . . .
H36A H 1.035199 0.455621 0.345777 0.056 Uiso 1 1 calc R . . . .
H36B H 0.966561 0.454778 0.355638 0.056 Uiso 1 1 calc R . . . .
C37 C 1.194300 0.603290 0.338530 0.075(9) Uani 1 1 d D U . . .
H37 H 1.221042 0.596601 0.320073 0.090 Uiso 1 1 calc R . . . .
C38 C 1.190870 0.641680 0.336350 0.085(10) Uani 1 1 d D U . . .
H38A H 1.183368 0.648343 0.313303 0.103 Uiso 1 1 calc R . . . .
H38B H 1.157478 0.649725 0.349977 0.103 Uiso 1 1 calc R . . . .
C39 C 1.249770 0.657580 0.348530 0.109(13) Uani 1 1 d D U . . .
H39A H 1.260863 0.675480 0.333143 0.131 Uiso 1 1 calc R . . . .
H39B H 1.242580 0.667772 0.370291 0.131 Uiso 1 1 calc R . . . .
C40 C 1.302970 0.633420 0.351600 0.18(2) Uani 1 1 d D U . . .
H40A H 1.335561 0.644285 0.363808 0.211 Uiso 1 1 calc R . . . .
H40B H 1.317799 0.627768 0.329391 0.211 Uiso 1 1 calc R . . . .
C41 C 1.284220 0.601150 0.369940 0.163(19) Uani 1 1 d D U . . .
H41A H 1.294310 0.604732 0.393360 0.195 Uiso 1 1 calc R . . . .
H41B H 1.311301 0.583675 0.361930 0.195 Uiso 1 1 calc R . . . .
C42 C 1.220210 0.585460 0.369740 0.114(14) Uani 1 1 d D U . . .
H42A H 1.221514 0.561199 0.366926 0.136 Uiso 1 1 calc R . . . .
H42B H 1.197688 0.590998 0.389895 0.136 Uiso 1 1 calc R . . . .
C43 C 1.018600 0.598100 0.439820 0.050(6) Uani 1 1 d D U . . .
H43 H 0.996475 0.618687 0.445637 0.060 Uiso 1 1 calc R . . . .
C44 C 1.086610 0.606170 0.433300 0.068(8) Uani 1 1 d D U . . .
H44A H 1.109276 0.585867 0.428239 0.081 Uiso 1 1 calc R . . . .
H44B H 1.091275 0.622024 0.414959 0.081 Uiso 1 1 calc R . . . .
C45 C 1.107350 0.621870 0.467080 0.078(9) Uani 1 1 d D U . . .
H45A H 1.149237 0.628829 0.464751 0.094 Uiso 1 1 calc R . . . .
H45B H 1.083527 0.642003 0.471070 0.094 Uiso 1 1 calc R . . . .
C46 C 1.102380 0.599230 0.498040 0.091(11) Uani 1 1 d D U . . .
H46A H 1.129874 0.580270 0.496152 0.110 Uiso 1 1 calc R . . . .
H46B H 1.112465 0.611784 0.518161 0.110 Uiso 1 1 calc R . . . .
C47 C 1.036920 0.586950 0.499580 0.074(9) Uani 1 1 d D U . . .
H47A H 1.011513 0.605746 0.506184 0.089 Uiso 1 1 calc R . . . .
H47B H 1.033982 0.570039 0.517075 0.089 Uiso 1 1 calc R . . . .
C48 C 1.011170 0.571940 0.467070 0.054(7) Uani 1 1 d D U . . .
H48A H 1.032861 0.551537 0.461166 0.065 Uiso 1 1 calc R . . . .
H48B H 0.968713 0.566411 0.469961 0.065 Uiso 1 1 calc R . . . .
C49 C 1.146180 0.685510 0.235070 0.043(5) Uani 1 1 d D U . . .
H49 H 1.144388 0.697023 0.213338 0.052 Uiso 1 1 calc R . . . .
C50 C 1.196900 0.659870 0.233170 0.050(6) Uani 1 1 d D U . . .
H50A H 1.186970 0.643338 0.216111 0.060 Uiso 1 1 calc R . . . .
H50B H 1.199542 0.648172 0.254491 0.060 Uiso 1 1 calc R . . . .
C51 C 1.258830 0.675210 0.225020 0.074(9) Uani 1 1 d D U . . .
H51A H 1.259218 0.684222 0.202396 0.089 Uiso 1 1 calc R . . . .
H51B H 1.290427 0.658348 0.226929 0.089 Uiso 1 1 calc R . . . .
C52 C 1.268490 0.703500 0.250850 0.079(9) Uani 1 1 d D U . . .
H52A H 1.306273 0.714762 0.245552 0.095 Uiso 1 1 calc R . . . .
H52B H 1.273239 0.693209 0.272770 0.095 Uiso 1 1 calc R . . . .
C53 C 1.218450 0.730530 0.253430 0.077(9) Uani 1 1 d D U . . .
H53A H 1.227798 0.746464 0.271142 0.093 Uiso 1 1 calc R . . . .
H53B H 1.214792 0.742732 0.232439 0.093 Uiso 1 1 calc R . . . .
C54 C 1.159630 0.711750 0.261300 0.062(7) Uani 1 1 d D U . . .
H54A H 1.163037 0.700993 0.283074 0.074 Uiso 1 1 calc R . . . .
H54B H 1.126437 0.727717 0.262312 0.074 Uiso 1 1 calc R . . . .
C55 C 1.092350 0.535260 0.211190 0.045(6) Uani 1 1 d D U . . .
H55 H 1.076788 0.513820 0.219807 0.055 Uiso 1 1 calc R . . . .
C56 C 1.096900 0.533910 0.173160 0.077(9) Uani 1 1 d D U . . .
H56A H 1.117410 0.553657 0.164423 0.093 Uiso 1 1 calc R . . . .
H56B H 1.057135 0.532268 0.162961 0.093 Uiso 1 1 calc R . . . .
C57 C 1.134040 0.501940 0.166840 0.095(11) Uani 1 1 d D U . . .
H57A H 1.135149 0.496462 0.143126 0.114 Uiso 1 1 calc R . . . .
H57B H 1.117500 0.482946 0.179106 0.114 Uiso 1 1 calc R . . . .
C58 C 1.197390 0.511230 0.179850 0.113(14) Uani 1 1 d D U . . .
H58A H 1.225387 0.493366 0.173931 0.135 Uiso 1 1 calc R . . . .
H58B H 1.210782 0.531620 0.168676 0.135 Uiso 1 1 calc R . . . .
C59 C 1.199870 0.516790 0.217890 0.086(10) Uani 1 1 d D U . . .
H59A H 1.191112 0.495847 0.229454 0.103 Uiso 1 1 calc R . . . .
H59B H 1.240095 0.524125 0.224371 0.103 Uiso 1 1 calc R . . . .
C60 C 1.153470 0.543450 0.227690 0.059(7) Uani 1 1 d D U . . .
H60A H 1.167242 0.565471 0.220406 0.070 Uiso 1 1 calc R . . . .
H60B H 1.148899 0.543922 0.251895 0.070 Uiso 1 1 calc R . . . .
C61 C 0.852850 0.653990 0.446570 0.081(10) Uani 1 1 d D U . . .
H61 H 0.892380 0.665019 0.448574 0.097 Uiso 1 1 calc R . . . .
C62 C 0.805380 0.673510 0.465620 0.079(10) Uani 1 1 d D U . . .
H62A H 0.765874 0.663713 0.461405 0.095 Uiso 1 1 calc R . . . .
H62B H 0.804724 0.696612 0.457697 0.095 Uiso 1 1 calc R . . . .
C63 C 0.818200 0.673120 0.503450 0.100(12) Uani 1 1 d D U . . .
H63A H 0.856799 0.683996 0.507621 0.120 Uiso 1 1 calc R . . . .
H63B H 0.787149 0.686028 0.514894 0.120 Uiso 1 1 calc R . . . .
C64 C 0.819800 0.637470 0.518040 0.107(13) Uani 1 1 d D U . . .
H64A H 0.829647 0.638403 0.541743 0.128 Uiso 1 1 calc R . . . .
H64B H 0.780400 0.626951 0.515636 0.128 Uiso 1 1 calc R . . . .
C65 C 0.866910 0.617090 0.499610 0.107(13) Uani 1 1 d D U . . .
H65A H 0.865331 0.593821 0.506988 0.129 Uiso 1 1 calc R . . . .
H65B H 0.906939 0.625846 0.504523 0.129 Uiso 1 1 calc R . . . .
C66 C 0.854980 0.618960 0.461850 0.088(11) Uani 1 1 d D U . . .
H66A H 0.886298 0.606208 0.450458 0.106 Uiso 1 1 calc R . . . .
H66B H 0.816688 0.607904 0.457298 0.106 Uiso 1 1 calc R . . . .
C67 C 0.470720 0.720320 0.320400 0.047(6) Uani 1 1 d D U . . .
H67 H 0.494689 0.731539 0.302982 0.057 Uiso 1 1 calc R . . . .
C68 C 0.405440 0.718950 0.306920 0.098(12) Uani 1 1 d D U . . .
H68A H 0.378734 0.709396 0.323737 0.118 Uiso 1 1 calc R . . . .
H68B H 0.403706 0.704886 0.287037 0.118 Uiso 1 1 calc R . . . .
C69 C 0.385210 0.755210 0.298270 0.101(12) Uani 1 1 d D U . . .
H69A H 0.346516 0.754882 0.286763 0.121 Uiso 1 1 calc R . . . .
H69B H 0.414785 0.765965 0.283814 0.121 Uiso 1 1 calc R . . . .
C70 C 0.379790 0.774570 0.331920 0.103(12) Uani 1 1 d D U . . .
H70A H 0.366050 0.797383 0.327669 0.124 Uiso 1 1 calc R . . . .
H70B H 0.350192 0.763577 0.346184 0.124 Uiso 1 1 calc R . . . .
C71 C 0.440830 0.775480 0.349630 0.082(10) Uani 1 1 d D U . . .
H71A H 0.434335 0.783517 0.372333 0.099 Uiso 1 1 calc R . . . .
H71B H 0.466050 0.791950 0.338320 0.099 Uiso 1 1 calc R . . . .
C72 C 0.476410 0.742220 0.351640 0.074(9) Uani 1 1 d D U . . .
H72A H 0.518843 0.747331 0.355300 0.088 Uiso 1 1 calc R . . . .
H72B H 0.462167 0.729507 0.370870 0.088 Uiso 1 1 calc R . . . .
C73 C 0.540630 0.618330 0.121160 0.051(6) Uani 1 1 d D U . . .
H73 H 0.523919 0.640583 0.126416 0.061 Uiso 1 1 calc R . . . .
C74 C 0.569470 0.618360 0.086370 0.067(8) Uani 1 1 d D U . . .
H74A H 0.584248 0.595880 0.081478 0.080 Uiso 1 1 calc R . . . .
H74B H 0.604047 0.633424 0.086553 0.080 Uiso 1 1 calc R . . . .
C75 C 0.525760 0.629360 0.058010 0.094(11) Uani 1 1 d D U . . .
H75A H 0.510869 0.651979 0.062095 0.113 Uiso 1 1 calc R . . . .
H75B H 0.546274 0.629012 0.036490 0.113 Uiso 1 1 calc R . . . .
C76 C 0.473870 0.604280 0.058290 0.122(15) Uani 1 1 d D U . . .
H76A H 0.489449 0.581939 0.053529 0.146 Uiso 1 1 calc R . . . .
H76B H 0.445258 0.610103 0.040759 0.146 Uiso 1 1 calc R . . . .
C77 C 0.441170 0.603880 0.092180 0.119(14) Uani 1 1 d D U . . .
H77A H 0.407368 0.588285 0.091783 0.142 Uiso 1 1 calc R . . . .
H77B H 0.426224 0.626149 0.097816 0.142 Uiso 1 1 calc R . . . .
C78 C 0.489730 0.592310 0.117610 0.076(9) Uani 1 1 d D U . . .
H78A H 0.470898 0.588751 0.139312 0.091 Uiso 1 1 calc R . . . .
H78B H 0.506758 0.571025 0.110272 0.091 Uiso 1 1 calc R . . . .
C79 C 0.657190 0.373830 0.272750 0.054(7) Uani 1 1 d D U . . .
H79 H 0.695761 0.377993 0.261325 0.065 Uiso 1 1 calc R . . . .
C80 C 0.664120 0.383300 0.309710 0.051(6) Uani 1 1 d D U . . .
H80A H 0.624656 0.382036 0.320314 0.061 Uiso 1 1 calc R . . . .
H80B H 0.677583 0.406521 0.311040 0.061 Uiso 1 1 calc R . . . .
C81 C 0.708290 0.361350 0.329650 0.066(8) Uani 1 1 d D U . . .
H81A H 0.749325 0.365902 0.322260 0.079 Uiso 1 1 calc R . . . .
H81B H 0.705573 0.367037 0.353275 0.079 Uiso 1 1 calc R . . . .
C82 C 0.694440 0.324100 0.325000 0.057(7) Uani 1 1 d D U . . .
H82A H 0.657079 0.318775 0.336641 0.068 Uiso 1 1 calc R . . . .
H82B H 0.726570 0.310957 0.335195 0.068 Uiso 1 1 calc R . . . .
C83 C 0.688250 0.313900 0.288340 0.055(7) Uani 1 1 d D U . . .
H83A H 0.675784 0.290505 0.287059 0.066 Uiso 1 1 calc R . . . .
H83B H 0.727278 0.315938 0.277366 0.066 Uiso 1 1 calc R . . . .
C84 C 0.642030 0.335830 0.270000 0.050(6) Uani 1 1 d D U . . .
H84A H 0.602162 0.331824 0.279394 0.060 Uiso 1 1 calc R . . . .
H84B H 0.640956 0.329430 0.246516 0.060 Uiso 1 1 calc R . . . .
C85 C 0.615900 0.391930 0.107930 0.072(9) Uani 1 1 d D U . . .
H85 H 0.630383 0.400218 0.086200 0.087 Uiso 1 1 calc R . . . .
C86 C 0.601990 0.354040 0.106020 0.070(8) Uani 1 1 d D U . . .
H86A H 0.591660 0.345181 0.127971 0.084 Uiso 1 1 calc R . . . .
H86B H 0.636401 0.341656 0.097272 0.084 Uiso 1 1 calc R . . . .
C87 C 0.547490 0.351740 0.081880 0.096(11) Uani 1 1 d D U . . .
H87A H 0.561955 0.357213 0.059553 0.115 Uiso 1 1 calc R . . . .
H87B H 0.534423 0.328417 0.081371 0.115 Uiso 1 1 calc R . . . .
C88 C 0.491830 0.373370 0.088630 0.084(10) Uani 1 1 d D U . . .
H88A H 0.468615 0.362629 0.106306 0.100 Uiso 1 1 calc R . . . .
H88B H 0.466955 0.373174 0.068571 0.100 Uiso 1 1 calc R . . . .
C89 C 0.502120 0.410370 0.098750 0.099(12) Uani 1 1 d D U . . .
H89A H 0.468141 0.418440 0.111909 0.119 Uiso 1 1 calc R . . . .
H89B H 0.505647 0.424320 0.078861 0.119 Uiso 1 1 calc R . . . .
C90 C 0.561140 0.412420 0.119690 0.094(11) Uani 1 1 d D U . . .
H90A H 0.573252 0.435885 0.120722 0.112 Uiso 1 1 calc R . . . .
H90B H 0.551620 0.405440 0.142412 0.112 Uiso 1 1 calc R . . . .
C91 C 0.791340 0.450880 0.230750 0.037(5) Uani 1 1 d D U . . .
H91 H 0.830617 0.462349 0.230198 0.044 Uiso 1 1 calc R . . . .
C92 C 0.777920 0.442370 0.268000 0.037(5) Uani 1 1 d D U . . .
H92A H 0.773415 0.462913 0.280943 0.044 Uiso 1 1 calc R . . . .
H92B H 0.740711 0.429511 0.269751 0.044 Uiso 1 1 calc R . . . .
C93 C 0.831750 0.421520 0.281420 0.047(6) Uani 1 1 d D U . . .
H93A H 0.868079 0.435224 0.280611 0.056 Uiso 1 1 calc R . . . .
H93B H 0.824218 0.415798 0.304713 0.056 Uiso 1 1 calc R . . . .
C94 C 0.842620 0.389090 0.261560 0.045(6) Uani 1 1 d D U . . .
H94A H 0.808265 0.374078 0.264065 0.054 Uiso 1 1 calc R . . . .
H94B H 0.878358 0.377692 0.269997 0.054 Uiso 1 1 calc R . . . .
C95 C 0.851430 0.398200 0.224070 0.043(5) Uani 1 1 d D U . . .
H95A H 0.888366 0.411185 0.221613 0.052 Uiso 1 1 calc R . . . .
H95B H 0.856010 0.377626 0.211185 0.052 Uiso 1 1 calc R . . . .
C96 C 0.797820 0.418700 0.209710 0.039(5) Uani 1 1 d D U . . .
H96A H 0.805447 0.424417 0.186425 0.047 Uiso 1 1 calc R . . . .
H96B H 0.760861 0.405551 0.210838 0.047 Uiso 1 1 calc R . . . .
C97 C 0.660520 0.510220 0.081700 0.056(7) Uani 1 1 d D U . . .
H97 H 0.672775 0.531459 0.071163 0.068 Uiso 1 1 calc R . . . .
C98 C 0.687680 0.481820 0.060950 0.074(9) Uani 1 1 d D U . . .
H98A H 0.674967 0.460360 0.070216 0.089 Uiso 1 1 calc R . . . .
H98B H 0.731483 0.482932 0.062286 0.089 Uiso 1 1 calc R . . . .
C99 C 0.668260 0.483840 0.024130 0.082(10) Uani 1 1 d D U . . .
H99A H 0.682172 0.504805 0.014286 0.098 Uiso 1 1 calc R . . . .
H99B H 0.685708 0.465302 0.011562 0.098 Uiso 1 1 calc R . . . .
C100 C 0.599100 0.482010 0.022880 0.111(13) Uani 1 1 d D U . . .
H10C H 0.585753 0.486263 0.000080 0.133 Uiso 1 1 calc R . . . .
H10D H 0.586349 0.459430 0.028933 0.133 Uiso 1 1 calc R . . . .
C101 C 0.568670 0.507190 0.046310 0.130(15) Uani 1 1 d D U . . .
H10E H 0.571987 0.529346 0.036210 0.156 Uiso 1 1 calc R . . . .
H10F H 0.525926 0.501679 0.047337 0.156 Uiso 1 1 calc R . . . .
C102 C 0.592220 0.509560 0.082110 0.092(11) Uani 1 1 d D U . . .
H10G H 0.576923 0.529872 0.092655 0.110 Uiso 1 1 calc R . . . .
H10H H 0.578202 0.490350 0.094993 0.110 Uiso 1 1 calc R . . . .
C103 C 0.489350 0.497460 0.201440 0.066(8) Uani 1 1 d D U . . .
H103 H 0.478740 0.513172 0.219474 0.079 Uiso 1 1 calc R . . . .
C104 C 0.458660 0.515240 0.172540 0.128(15) Uani 1 1 d D U . . .
H10I H 0.485767 0.514883 0.153393 0.153 Uiso 1 1 calc R . . . .
H10J H 0.452538 0.538626 0.178729 0.153 Uiso 1 1 calc R . . . .
C105 C 0.397770 0.500480 0.161730 0.120(15) Uani 1 1 d D U . . .
H10K H 0.365955 0.516191 0.167780 0.144 Uiso 1 1 calc R . . . .
H10L H 0.397524 0.498222 0.137493 0.144 Uiso 1 1 calc R . . . .
C106 C 0.383460 0.466350 0.177240 0.108(13) Uani 1 1 d D U . . .
H10M H 0.404063 0.449384 0.163956 0.129 Uiso 1 1 calc R . . . .
H10N H 0.340360 0.462511 0.174562 0.129 Uiso 1 1 calc R . . . .
C107 C 0.399070 0.459710 0.214200 0.112(13) Uani 1 1 d D U . . .
H10O H 0.388298 0.436853 0.220398 0.134 Uiso 1 1 calc R . . . .
H10P H 0.377307 0.475194 0.228659 0.134 Uiso 1 1 calc R . . . .
C108 C 0.467720 0.465080 0.217530 0.092(11) Uani 1 1 d D U . . .
H10Q H 0.478385 0.465349 0.241141 0.110 Uiso 1 1 calc R . . . .
H10R H 0.488571 0.446243 0.207195 0.110 Uiso 1 1 calc R . . . .
C109 C 0.624880 0.492400 0.322040 0.048(6) Uani 1 1 d D U . . .
H109 H 0.651933 0.474451 0.314277 0.057 Uiso 1 1 calc R . . . .
C110 C 0.559180 0.483980 0.311860 0.047(6) Uani 1 1 d D U . . .
H11C H 0.533455 0.502993 0.317379 0.056 Uiso 1 1 calc R . . . .
H11D H 0.557580 0.480824 0.287739 0.056 Uiso 1 1 calc R . . . .
C111 C 0.533860 0.452260 0.329070 0.070(8) Uani 1 1 d D U . . .
H11E H 0.490577 0.451167 0.325102 0.084 Uiso 1 1 calc R . . . .
H11F H 0.552050 0.432541 0.318823 0.084 Uiso 1 1 calc R . . . .
C112 C 0.545310 0.451090 0.366950 0.084(10) Uani 1 1 d D U . . .
H11G H 0.520229 0.467720 0.378122 0.101 Uiso 1 1 calc R . . . .
H11H H 0.534635 0.429034 0.375598 0.101 Uiso 1 1 calc R . . . .
C113 C 0.612100 0.458320 0.374110 0.103(12) Uani 1 1 d D U . . .
H11I H 0.637478 0.441673 0.363171 0.124 Uiso 1 1 calc R . . . .
H11J H 0.619781 0.457469 0.398061 0.124 Uiso 1 1 calc R . . . .
C114 C 0.626280 0.493980 0.360300 0.088(11) Uani 1 1 d D U . . .
H11K H 0.596407 0.509972 0.368335 0.106 Uiso 1 1 calc R . . . .
H11L H 0.665893 0.501252 0.367911 0.106 Uiso 1 1 calc R . . . .
C115 C 0.462040 0.610010 0.249850 0.057(7) Uani 1 1 d D U . . .
H115 H 0.453576 0.634233 0.250586 0.068 Uiso 1 1 calc R . . . .
C116 C 0.447050 0.596960 0.215250 0.097(12) Uani 1 1 d D U . . .
H11M H 0.458029 0.573356 0.213634 0.116 Uiso 1 1 calc R . . . .
H11N H 0.470059 0.609323 0.198572 0.116 Uiso 1 1 calc R . . . .
C117 C 0.379510 0.601110 0.208510 0.103(12) Uani 1 1 d D U . . .
H11O H 0.369855 0.624944 0.208068 0.124 Uiso 1 1 calc R . . . .
H11P H 0.370292 0.591917 0.186543 0.124 Uiso 1 1 calc R . . . .
C118 C 0.339690 0.583890 0.234480 0.115(14) Uani 1 1 d D U . . .
H11Q H 0.297346 0.588667 0.230122 0.138 Uiso 1 1 calc R . . . .
H11R H 0.345621 0.559688 0.233796 0.138 Uiso 1 1 calc R . . . .
C119 C 0.358190 0.597780 0.268520 0.100(12) Uani 1 1 d D U . . .
H11S H 0.333391 0.587223 0.285636 0.120 Uiso 1 1 calc R . . . .
H11T H 0.349655 0.621746 0.268942 0.120 Uiso 1 1 calc R . . . .
C120 C 0.425040 0.592420 0.277530 0.084(10) Uani 1 1 d D U . . .
H12C H 0.434505 0.568570 0.278267 0.101 Uiso 1 1 calc R . . . .
H12D H 0.434001 0.602209 0.299273 0.101 Uiso 1 1 calc R . . . .
C121 C 0.482390 0.560820 0.397300 0.090(11) Uani 1 1 d D U . . .
H121 H 0.516087 0.544897 0.399385 0.108 Uiso 1 1 calc R . . . .
C122 C 0.471800 0.576600 0.431880 0.114(14) Uani 1 1 d D U . . .
H12E H 0.438933 0.592708 0.430103 0.137 Uiso 1 1 calc R . . . .
H12F H 0.507891 0.588942 0.438296 0.137 Uiso 1 1 calc R . . . .
C123 C 0.456490 0.551320 0.459940 0.134(16) Uani 1 1 d D U . . .
H12G H 0.491052 0.537510 0.465962 0.161 Uiso 1 1 calc R . . . .
H12H H 0.440749 0.562416 0.479795 0.161 Uiso 1 1 calc R . . . .
C124 C 0.407530 0.530980 0.441580 0.158(19) Uani 1 1 d D U . . .
H12I H 0.389943 0.515775 0.457952 0.190 Uiso 1 1 calc R . . . .
H12J H 0.375955 0.546767 0.435342 0.190 Uiso 1 1 calc R . . . .
C125 C 0.421420 0.510100 0.410540 0.19(2) Uani 1 1 d D U . . .
H12K H 0.388621 0.495026 0.404495 0.229 Uiso 1 1 calc R . . . .
H12L H 0.459090 0.497681 0.412412 0.229 Uiso 1 1 calc R . . . .
C126 C 0.426340 0.540830 0.386860 0.167(19) Uani 1 1 d D U . . .
H12M H 0.430160 0.533408 0.363766 0.201 Uiso 1 1 calc R . . . .
H12N H 0.390423 0.554765 0.388731 0.201 Uiso 1 1 calc R . . . .
C127 C 0.654200 0.747480 0.416460 0.054(7) Uani 1 1 d D U . . .
H127 H 0.665443 0.761839 0.397451 0.065 Uiso 1 1 calc R . . . .
C128 C 0.587620 0.754090 0.425280 0.087(11) Uani 1 1 d D U . . .
H12O H 0.562882 0.749388 0.405721 0.105 Uiso 1 1 calc R . . . .
H12P H 0.575466 0.738642 0.442896 0.105 Uiso 1 1 calc R . . . .
C129 C 0.575190 0.790270 0.436950 0.108(13) Uani 1 1 d D U . . .
H12Q H 0.575911 0.805401 0.417841 0.130 Uiso 1 1 calc R . . . .
H12R H 0.535429 0.791550 0.447205 0.130 Uiso 1 1 calc R . . . .
C130 C 0.623150 0.800730 0.462160 0.091(11) Uani 1 1 d D U . . .
H13A H 0.612176 0.791205 0.483735 0.109 Uiso 1 1 calc R . . . .
H13B H 0.621362 0.825038 0.464436 0.109 Uiso 1 1 calc R . . . .
C131 C 0.688570 0.791120 0.455010 0.106(13) Uani 1 1 d D U . . .
H13C H 0.712639 0.795988 0.474784 0.128 Uiso 1 1 calc R . . . .
H13D H 0.703547 0.805205 0.436934 0.128 Uiso 1 1 calc R . . . .
C132 C 0.698220 0.754130 0.445360 0.071(9) Uani 1 1 d D U . . .
H13E H 0.739662 0.750349 0.438241 0.085 Uiso 1 1 calc R . . . .
H13F H 0.689464 0.739466 0.464216 0.085 Uiso 1 1 calc R . . . .
C133 C 0.591340 0.662860 0.531460 0.097(12) Uani 1 1 d D U . . .
H133 H 0.586994 0.639715 0.523249 0.116 Uiso 1 1 calc R . . . .
C134 C 0.543440 0.670280 0.558240 0.083(10) Uani 1 1 d D U . . .
H13G H 0.503389 0.666795 0.548879 0.100 Uiso 1 1 calc R . . . .
H13H H 0.546536 0.693629 0.565211 0.100 Uiso 1 1 calc R . . . .
C135 C 0.552250 0.647100 0.588880 0.112(13) Uani 1 1 d D U . . .
H13I H 0.543399 0.624027 0.582540 0.134 Uiso 1 1 calc R . . . .
H13J H 0.524131 0.653580 0.606428 0.134 Uiso 1 1 calc R . . . .
C136 C 0.617710 0.649260 0.602450 0.116(14) Uani 1 1 d D U . . .
H13K H 0.623525 0.671329 0.612390 0.139 Uiso 1 1 calc R . . . .
H13L H 0.622396 0.632705 0.620164 0.139 Uiso 1 1 calc R . . . .
C137 C 0.667660 0.643500 0.576280 0.121(15) Uani 1 1 d D U . . .
H13M H 0.666985 0.620369 0.568440 0.145 Uiso 1 1 calc R . . . .
H13N H 0.707128 0.648091 0.585925 0.145 Uiso 1 1 calc R . . . .
C138 C 0.654640 0.667930 0.547030 0.141(17) Uani 1 1 d D U . . .
H13O H 0.657981 0.690900 0.555125 0.169 Uiso 1 1 calc R . . . .
H13P H 0.685054 0.664758 0.529758 0.169 Uiso 1 1 calc R . . . .
C139 C 0.377300 0.701800 0.431520 0.24(3) Uani 1 1 d D U . . .
C140 C 0.393180 0.732890 0.451860 0.25(3) Uani 1 1 d D U . . .
H14C H 0.398708 0.752519 0.437691 0.303 Uiso 1 1 calc R . . . .
H14D H 0.429137 0.729435 0.465404 0.303 Uiso 1 1 calc R . . . .
C141 C 0.336120 0.735760 0.473480 0.25(3) Uani 1 1 d D U . . .
H14E H 0.341225 0.755027 0.488181 0.304 Uiso 1 1 calc R . . . .
H14F H 0.334225 0.715924 0.487657 0.304 Uiso 1 1 calc R . . . .
C142 C 0.274530 0.739410 0.455980 0.21(3) Uani 1 1 d D U . . .
C230 C 0.824910 0.792590 0.377930 0.160(14) Uani 1 1 d . U . . .
C143 C 0.278780 0.703750 0.442240 0.25(3) Uani 1 1 d D U . . .
H14G H 0.240188 0.695022 0.434537 0.297 Uiso 1 1 calc R . . . .
H14H H 0.297584 0.688116 0.457775 0.297 Uiso 1 1 calc R . . . .
C144 C 0.320770 0.714240 0.413470 0.25(3) Uani 1 1 d D U . . .
H14I H 0.312737 0.702204 0.392759 0.304 Uiso 1 1 calc R . . . .
H14J H 0.320991 0.738355 0.409540 0.304 Uiso 1 1 calc R . . . .
C145 C 0.644570 0.573610 0.464030 0.065(8) Uani 1 1 d D U . . .
H145 H 0.600797 0.576520 0.466805 0.078 Uiso 1 1 calc R . . . .
C146 C 0.653510 0.539590 0.446630 0.095(11) Uani 1 1 d D U . . .
H14K H 0.695079 0.537519 0.439055 0.114 Uiso 1 1 calc R . . . .
H14L H 0.627236 0.538120 0.427181 0.114 Uiso 1 1 calc R . . . .
C147 C 0.638700 0.511010 0.471190 0.085(10) Uani 1 1 d D U . . .
H14M H 0.648824 0.489789 0.460505 0.102 Uiso 1 1 calc R . . . .
H14N H 0.595359 0.511020 0.475115 0.102 Uiso 1 1 calc R . . . .
C148 C 0.670930 0.512380 0.505450 0.108(13) Uani 1 1 d D U . . .
H14O H 0.656754 0.494283 0.519796 0.130 Uiso 1 1 calc R . . . .
H14P H 0.714323 0.510024 0.502533 0.130 Uiso 1 1 calc R . . . .
C149 C 0.656000 0.546650 0.521160 0.077(9) Uani 1 1 d D U . . .
H14Q H 0.613027 0.547429 0.526116 0.092 Uiso 1 1 calc R . . . .
H14R H 0.677648 0.548697 0.542240 0.092 Uiso 1 1 calc R . . . .
C150 C 0.672160 0.576680 0.498920 0.074(9) Uani 1 1 d D U . . .
H15C H 0.657745 0.597221 0.509408 0.089 Uiso 1 1 calc R . . . .
H15D H 0.715841 0.578244 0.496951 0.089 Uiso 1 1 calc R . . . .
C151 C 0.801830 0.508180 0.388770 0.044(5) Uani 1 1 d D U . . .
H151 H 0.759342 0.506586 0.395673 0.053 Uiso 1 1 calc R . . . .
C152 C 0.812430 0.480070 0.363150 0.071(8) Uani 1 1 d D U . . .
H15E H 0.854067 0.480680 0.355436 0.085 Uiso 1 1 calc R . . . .
H15F H 0.786181 0.483341 0.343909 0.085 Uiso 1 1 calc R . . . .
C153 C 0.799070 0.445790 0.379470 0.093(11) Uani 1 1 d D U . . .
H15G H 0.806297 0.427512 0.363820 0.112 Uiso 1 1 calc R . . . .
H15H H 0.757504 0.444636 0.387240 0.112 Uiso 1 1 calc R . . . .
C154 C 0.843820 0.444250 0.409230 0.087(11) Uani 1 1 d D U . . .
H15I H 0.841233 0.422127 0.419467 0.105 Uiso 1 1 calc R . . . .
H15J H 0.884650 0.446961 0.400684 0.105 Uiso 1 1 calc R . . . .
C155 C 0.832540 0.471050 0.436380 0.085(10) Uani 1 1 d D U . . .
H15K H 0.791985 0.468596 0.445392 0.102 Uiso 1 1 calc R . . . .
H15L H 0.861217 0.468220 0.454598 0.102 Uiso 1 1 calc R . . . .
C156 C 0.839870 0.505700 0.420850 0.066(8) Uani 1 1 d D U . . .
H15M H 0.882158 0.509630 0.415580 0.079 Uiso 1 1 calc R . . . .
H15N H 0.826941 0.522788 0.436705 0.079 Uiso 1 1 calc R . . . .
C157 C 0.682440 0.705530 0.099060 0.051(6) Uani 1 1 d D U . . .
H157 H 0.686943 0.686518 0.083572 0.061 Uiso 1 1 calc R . . . .
C158 C 0.614430 0.711930 0.106670 0.074(9) Uani 1 1 d D U . . .
H15O H 0.595982 0.691804 0.115945 0.088 Uiso 1 1 calc R . . . .
H15P H 0.610110 0.730069 0.122803 0.088 Uiso 1 1 calc R . . . .
C159 C 0.583720 0.721450 0.073400 0.061(7) Uani 1 1 d D U . . .
H15Q H 0.588546 0.703146 0.057497 0.074 Uiso 1 1 calc R . . . .
H15R H 0.540731 0.724700 0.077176 0.074 Uiso 1 1 calc R . . . .
C160 C 0.610760 0.753650 0.058590 0.072(9) Uani 1 1 d D U . . .
H16C H 0.607506 0.772114 0.074431 0.087 Uiso 1 1 calc R . . . .
H16D H 0.589871 0.759854 0.038090 0.087 Uiso 1 1 calc R . . . .
C161 C 0.678250 0.745460 0.051270 0.074(9) Uani 1 1 d D U . . .
H16E H 0.680824 0.726340 0.036180 0.089 Uiso 1 1 calc R . . . .
H16F H 0.697326 0.764600 0.040445 0.089 Uiso 1 1 calc R . . . .
C162 C 0.711470 0.737330 0.084150 0.068(8) Uani 1 1 d D U . . .
H16G H 0.754122 0.733475 0.079808 0.082 Uiso 1 1 calc R . . . .
H16H H 0.707751 0.755993 0.099726 0.082 Uiso 1 1 calc R . . . .
C163 C 0.887160 0.730730 0.053590 0.056(7) Uani 1 1 d D U . . .
H163 H 0.860828 0.745346 0.066998 0.067 Uiso 1 1 calc R . . . .
C164 C 0.946630 0.750610 0.048420 0.060(7) Uani 1 1 d D U . . .
H16I H 0.962759 0.757752 0.069913 0.072 Uiso 1 1 calc R . . . .
H16J H 0.976534 0.736490 0.037469 0.072 Uiso 1 1 calc R . . . .
C165 C 0.932440 0.781550 0.026450 0.083(10) Uani 1 1 d D U . . .
H16K H 0.906244 0.796662 0.038902 0.099 Uiso 1 1 calc R . . . .
H16L H 0.969858 0.793461 0.021806 0.099 Uiso 1 1 calc R . . . .
C166 C 0.902050 0.772660 -0.006640 0.101(12) Uani 1 1 d D U . . .
H16M H 0.929240 0.759064 -0.020128 0.121 Uiso 1 1 calc R . . . .
H16N H 0.893035 0.793111 -0.018990 0.121 Uiso 1 1 calc R . . . .
C167 C 0.842590 0.752860 -0.000010 0.092(11) Uani 1 1 d D U . . .
H16O H 0.813681 0.767825 0.010644 0.111 Uiso 1 1 calc R . . . .
H16P H 0.825604 0.745936 -0.021371 0.111 Uiso 1 1 calc R . . . .
C168 C 0.850760 0.721590 0.022140 0.071(9) Uani 1 1 d D U . . .
H16Q H 0.811439 0.712863 0.028615 0.085 Uiso 1 1 calc R . . . .
H16R H 0.871823 0.704203 0.009641 0.085 Uiso 1 1 calc R . . . .
C169 C 1.056530 0.632530 -0.025270 0.121(15) Uani 1 1 d D U . . .
H169 H 1.074388 0.622367 -0.005162 0.145 Uiso 1 1 calc R . . . .
C170 C 1.112430 0.642320 -0.046510 0.19(2) Uani 1 1 d D U . . .
H17C H 1.102208 0.657982 -0.064314 0.227 Uiso 1 1 calc R . . . .
H17D H 1.144710 0.651626 -0.032856 0.227 Uiso 1 1 calc R . . . .
C171 C 1.128400 0.607150 -0.060190 0.22(2) Uani 1 1 d D U . . .
H17E H 1.161031 0.611247 -0.075961 0.265 Uiso 1 1 calc R . . . .
H17F H 1.146889 0.595673 -0.041302 0.265 Uiso 1 1 calc R . . . .
C172 C 1.089450 0.579930 -0.077210 0.21(2) Uani 1 1 d D U . . .
H17G H 1.070044 0.588338 -0.097376 0.253 Uiso 1 1 calc R . . . .
H17H H 1.112959 0.560011 -0.082594 0.253 Uiso 1 1 calc R . . . .
C173 C 1.043610 0.573080 -0.049350 0.151(18) Uani 1 1 d D U . . .
H17I H 1.064105 0.562635 -0.030504 0.181 Uiso 1 1 calc R . . . .
H17J H 1.013240 0.557432 -0.057485 0.181 Uiso 1 1 calc R . . . .
C174 C 1.012290 0.605640 -0.037440 0.127(16) Uani 1 1 d D U . . .
H17K H 0.988578 0.614777 -0.055795 0.153 Uiso 1 1 calc R . . . .
H17L H 0.984628 0.600162 -0.019339 0.153 Uiso 1 1 calc R . . . .
C175 C 1.174210 0.758790 0.048820 0.068(8) Uani 1 1 d D U . . .
H175 H 1.200086 0.760460 0.028913 0.082 Uiso 1 1 calc R . . . .
C176 C 1.206800 0.777500 0.077700 0.064(8) Uani 1 1 d D U . . .
H17M H 1.246596 0.767747 0.081101 0.076 Uiso 1 1 calc R . . . .
H17N H 1.183903 0.774808 0.098297 0.076 Uiso 1 1 calc R . . . .
C177 C 1.213290 0.815440 0.069510 0.085(10) Uani 1 1 d D U . . .
H17O H 1.229194 0.827198 0.088942 0.102 Uiso 1 1 calc R . . . .
H17P H 1.241720 0.818319 0.051181 0.102 Uiso 1 1 calc R . . . .
C178 C 1.151740 0.830730 0.059670 0.084(10) Uani 1 1 d D U . . .
H17Q H 1.157390 0.854043 0.053082 0.101 Uiso 1 1 calc R . . . .
H17R H 1.124905 0.830321 0.078934 0.101 Uiso 1 1 calc R . . . .
C179 C 1.122410 0.811140 0.030510 0.082(10) Uani 1 1 d D U . . .
H17S H 1.083744 0.821303 0.024970 0.098 Uiso 1 1 calc R . . . .
H17T H 1.148209 0.812580 0.010864 0.098 Uiso 1 1 calc R . . . .
C180 C 1.112790 0.774120 0.039720 0.064(8) Uani 1 1 d D U . . .
H18C H 1.095231 0.762107 0.020890 0.076 Uiso 1 1 calc R . . . .
H18D H 1.085304 0.772366 0.058624 0.076 Uiso 1 1 calc R . . . .
C181 C 1.056930 0.769750 0.166850 0.033(4) Uani 1 1 d D U . . .
H181 H 1.025110 0.775215 0.183101 0.039 Uiso 1 1 calc R . . . .
C182 C 1.045390 0.791680 0.135340 0.042(5) Uani 1 1 d D U . . .
H18E H 1.072435 0.784721 0.117459 0.050 Uiso 1 1 calc R . . . .
H18F H 1.004107 0.788420 0.127701 0.050 Uiso 1 1 calc R . . . .
C183 C 1.055750 0.828950 0.143220 0.049(6) Uani 1 1 d D U . . .
H18G H 1.023686 0.836606 0.158002 0.058 Uiso 1 1 calc R . . . .
H18H H 1.052627 0.841677 0.122513 0.058 Uiso 1 1 calc R . . . .
C184 C 1.117000 0.836950 0.159700 0.042(5) Uani 1 1 d D U . . .
H18I H 1.118546 0.860538 0.165996 0.051 Uiso 1 1 calc R . . . .
H18J H 1.149616 0.832551 0.144000 0.051 Uiso 1 1 calc R . . . .
C185 C 1.124420 0.814670 0.191050 0.053(6) Uani 1 1 d D U . . .
H18K H 1.163922 0.818922 0.200805 0.064 Uiso 1 1 calc R . . . .
H18L H 1.094174 0.821175 0.207465 0.064 Uiso 1 1 calc R . . . .
C186 C 1.118340 0.776860 0.184180 0.041(5) Uani 1 1 d D U . . .
H18M H 1.120667 0.764481 0.205127 0.049 Uiso 1 1 calc R . . . .
H18N H 1.151224 0.769419 0.169850 0.049 Uiso 1 1 calc R . . . .
C187 C 1.168490 0.611990 0.119560 0.053(6) Uani 1 1 d D U . . .
H187 H 1.149457 0.589850 0.122217 0.064 Uiso 1 1 calc R . . . .
C188 C 1.229730 0.611970 0.138090 0.099(12) Uani 1 1 d D U . . .
H18O H 1.223532 0.605216 0.161229 0.118 Uiso 1 1 calc R . . . .
H18P H 1.246347 0.634589 0.138096 0.118 Uiso 1 1 calc R . . . .
C189 C 1.275180 0.587690 0.121270 0.120(14) Uani 1 1 d D U . . .
H18Q H 1.315169 0.591318 0.130658 0.144 Uiso 1 1 calc R . . . .
H18R H 1.263449 0.564619 0.125966 0.144 Uiso 1 1 calc R . . . .
C190 C 1.277390 0.593090 0.083300 0.114(14) Uani 1 1 d D U . . .
H19A H 1.301989 0.575186 0.073891 0.136 Uiso 1 1 calc R . . . .
H19B H 1.298860 0.614028 0.079317 0.136 Uiso 1 1 calc R . . . .
C191 C 1.218040 0.594490 0.062840 0.083(10) Uani 1 1 d D U . . .
H19C H 1.225800 0.602400 0.040215 0.100 Uiso 1 1 calc R . . . .
H19D H 1.199479 0.572377 0.061633 0.100 Uiso 1 1 calc R . . . .
C192 C 1.176650 0.619320 0.081750 0.076(9) Uani 1 1 d D U . . .
H19E H 1.137093 0.619126 0.071179 0.092 Uiso 1 1 calc R . . . .
H19F H 1.193115 0.641835 0.079263 0.092 Uiso 1 1 calc R . . . .
C193 C 0.864700 0.812060 0.137320 0.056(7) Uani 1 1 d D U . . .
H193 H 0.899883 0.818935 0.123995 0.067 Uiso 1 1 calc R . . . .
C194 C 0.861430 0.838840 0.164710 0.066(8) Uani 1 1 d D U . . .
H19G H 0.828008 0.834035 0.179757 0.079 Uiso 1 1 calc R . . . .
H19H H 0.898592 0.838844 0.177680 0.079 Uiso 1 1 calc R . . . .
C195 C 0.852310 0.873110 0.148230 0.073(9) Uani 1 1 d D U . . .
H19I H 0.887314 0.878306 0.134472 0.087 Uiso 1 1 calc R . . . .
H19J H 0.849325 0.890224 0.165525 0.087 Uiso 1 1 calc R . . . .
C196 C 0.795450 0.874210 0.126440 0.112(13) Uani 1 1 d D U . . .
H19K H 0.760111 0.871722 0.140677 0.134 Uiso 1 1 calc R . . . .
H19L H 0.792936 0.896034 0.115580 0.134 Uiso 1 1 calc R . . . .
C197 C 0.794620 0.846760 0.099720 0.079(10) Uani 1 1 d D U . . .
H19M H 0.753988 0.845120 0.090630 0.095 Uiso 1 1 calc R . . . .
H19N H 0.821332 0.853386 0.081562 0.095 Uiso 1 1 calc R . . . .
C198 C 0.813780 0.812260 0.112230 0.051(6) Uani 1 1 d D U . . .
H19O H 0.778904 0.801412 0.122332 0.061 Uiso 1 1 calc R . . . .
H19P H 0.825825 0.798782 0.093055 0.061 Uiso 1 1 calc R . . . .
C199 C 0.821290 0.850770 0.263930 0.074(9) Uani 1 1 d D U . . .
H199 H 0.857415 0.856265 0.250744 0.089 Uiso 1 1 calc R . . . .
C200 C 0.833540 0.858020 0.301040 0.090(11) Uani 1 1 d D U . . .
H20C H 0.870963 0.847702 0.308563 0.108 Uiso 1 1 calc R . . . .
H20D H 0.800430 0.850509 0.315172 0.108 Uiso 1 1 calc R . . . .
C201 C 0.838300 0.896970 0.300230 0.133(16) Uani 1 1 d D U . . .
H20E H 0.845818 0.904314 0.323069 0.160 Uiso 1 1 calc R . . . .
H20F H 0.874238 0.902490 0.287366 0.160 Uiso 1 1 calc R . . . .
C202 C 0.786990 0.918710 0.286580 0.152(18) Uani 1 1 d D U . . .
H20G H 0.801424 0.941766 0.285576 0.182 Uiso 1 1 calc R . . . .
H20H H 0.754220 0.918155 0.302775 0.182 Uiso 1 1 calc R . . . .
C203 C 0.760270 0.909850 0.251980 0.134(16) Uani 1 1 d D U . . .
H20I H 0.718002 0.916298 0.250446 0.160 Uiso 1 1 calc R . . . .
H20J H 0.782731 0.920581 0.234001 0.160 Uiso 1 1 calc R . . . .
C204 C 0.767790 0.871370 0.251130 0.108(13) Uani 1 1 d D U . . .
H20K H 0.732625 0.862448 0.262689 0.130 Uiso 1 1 calc R . . . .
H20L H 0.763088 0.865069 0.227757 0.130 Uiso 1 1 calc R . . . .
C205 C 1.011270 0.774870 0.266150 0.034(4) Uani 1 1 d D U . . .
H205 H 1.050959 0.773262 0.255275 0.041 Uiso 1 1 calc R . . . .
C206 C 1.017590 0.769920 0.304240 0.051(6) Uani 1 1 d D U . . .
H20M H 0.977950 0.771707 0.314564 0.061 Uiso 1 1 calc R . . . .
H20N H 1.032960 0.747459 0.308633 0.061 Uiso 1 1 calc R . . . .
C207 C 1.060210 0.795900 0.320290 0.062(7) Uani 1 1 d D U . . .
H20O H 1.100189 0.794519 0.310312 0.074 Uiso 1 1 calc R . . . .
H20P H 1.063785 0.791898 0.344221 0.074 Uiso 1 1 calc R . . . .
C208 C 1.031910 0.830760 0.313630 0.051(6) Uani 1 1 d D U . . .
H20Q H 0.993097 0.832111 0.324937 0.062 Uiso 1 1 calc R . . . .
H20R H 1.057971 0.848041 0.322985 0.062 Uiso 1 1 calc R . . . .
C209 C 1.022890 0.837520 0.276290 0.051(6) Uani 1 1 d D U . . .
H20S H 1.061933 0.838304 0.265174 0.061 Uiso 1 1 calc R . . . .
H20T H 1.003331 0.859188 0.273275 0.061 Uiso 1 1 calc R . . . .
C210 C 0.983910 0.809830 0.260490 0.040(5) Uani 1 1 d D U . . .
H21C H 0.943640 0.810559 0.270173 0.048 Uiso 1 1 calc R . . . .
H21D H 0.980204 0.813938 0.236583 0.048 Uiso 1 1 calc R . . . .
C211 C 0.600750 0.812770 0.177760 0.056(7) Uani 1 1 d D U . . .
H211 H 0.582149 0.805303 0.198811 0.068 Uiso 1 1 calc R . . . .
C212 C 0.614330 0.850720 0.178640 0.097(12) Uani 1 1 d D U . . .
H21E H 0.629442 0.857873 0.156924 0.116 Uiso 1 1 calc R . . . .
H21F H 0.645450 0.855204 0.195223 0.116 Uiso 1 1 calc R . . . .
C213 C 0.556430 0.871040 0.187480 0.117(14) Uani 1 1 d D U . . .
H21G H 0.539545 0.863243 0.208565 0.140 Uiso 1 1 calc R . . . .
H21H H 0.565890 0.894809 0.189579 0.140 Uiso 1 1 calc R . . . .
C214 C 0.511600 0.865410 0.159080 0.122(15) Uani 1 1 d D U . . .
H21I H 0.473942 0.876855 0.164261 0.146 Uiso 1 1 calc R . . . .
H21J H 0.527674 0.875041 0.138560 0.146 Uiso 1 1 calc R . . . .
C215 C 0.499190 0.828130 0.153720 0.094(11) Uani 1 1 d D U . . .
H21K H 0.473155 0.825395 0.134308 0.113 Uiso 1 1 calc R . . . .
H21L H 0.477889 0.819287 0.173098 0.113 Uiso 1 1 calc R . . . .
C216 C 0.557850 0.807710 0.148330 0.086(10) Uani 1 1 d D U . . .
H21M H 0.548079 0.783987 0.146161 0.103 Uiso 1 1 calc R . . . .
H21N H 0.577384 0.814947 0.127756 0.103 Uiso 1 1 calc R . . . .
C217 C 0.516460 0.702330 0.219180 0.041(5) Uani 1 1 d D U . . .
H217 H 0.491564 0.691838 0.236648 0.049 Uiso 1 1 calc R . . . .
C218 C 0.497180 0.687390 0.185060 0.066(8) Uani 1 1 d D U . . .
H21O H 0.524197 0.695702 0.167748 0.079 Uiso 1 1 calc R . . . .
H21P H 0.501275 0.663076 0.185903 0.079 Uiso 1 1 calc R . . . .
C219 C 0.432120 0.696270 0.175660 0.101(12) Uani 1 1 d D U . . .
H21Q H 0.404079 0.687358 0.192156 0.121 Uiso 1 1 calc R . . . .
H21R H 0.421931 0.686998 0.153859 0.121 Uiso 1 1 calc R . . . .
C220 C 0.429080 0.735380 0.174860 0.088(10) Uani 1 1 d D U . . .
H22C H 0.460937 0.744174 0.160578 0.105 Uiso 1 1 calc R . . . .
H22D H 0.390430 0.742585 0.165802 0.105 Uiso 1 1 calc R . . . .
C221 C 0.436810 0.749020 0.211030 0.065(8) Uani 1 1 d D U . . .
H22E H 0.429807 0.773127 0.211895 0.078 Uiso 1 1 calc R . . . .
H22F H 0.409292 0.737895 0.226426 0.078 Uiso 1 1 calc R . . . .
C222 C 0.503220 0.740510 0.219360 0.049(6) Uani 1 1 d D U . . .
H22G H 0.512950 0.749524 0.241333 0.058 Uiso 1 1 calc R . . . .
H22H H 0.529353 0.751466 0.203125 0.058 Uiso 1 1 calc R . . . .
C223 C 0.600890 0.799770 0.317320 0.111(13) Uani 1 1 d D U . . .
H223 H 0.566412 0.796420 0.332434 0.133 Uiso 1 1 calc R . . . .
C224 C 0.569890 0.805950 0.284360 0.093(11) Uani 1 1 d D U . . .
H22I H 0.540623 0.787996 0.281282 0.111 Uiso 1 1 calc R . . . .
H22J H 0.600163 0.803300 0.266925 0.111 Uiso 1 1 calc R . . . .
C225 C 0.537260 0.838900 0.277640 0.141(17) Uani 1 1 d D U . . .
H22K H 0.494703 0.835870 0.282833 0.170 Uiso 1 1 calc R . . . .
H22L H 0.540270 0.843889 0.253870 0.170 Uiso 1 1 calc R . . . .
C226 C 0.560460 0.869100 0.297150 0.137(16) Uani 1 1 d D U . . .
H22M H 0.525164 0.880566 0.306055 0.165 Uiso 1 1 calc R . . . .
H22N H 0.578590 0.884238 0.280898 0.165 Uiso 1 1 calc R . . . .
C227 C 0.605360 0.865890 0.325980 0.130(16) Uani 1 1 d D U . . .
H22O H 0.639079 0.880939 0.321683 0.156 Uiso 1 1 calc R . . . .
H22P H 0.585720 0.873494 0.346391 0.156 Uiso 1 1 calc R . . . .
C228 C 0.630120 0.830980 0.331970 0.127(15) Uani 1 1 d D U . . .
H22Q H 0.631437 0.827783 0.356091 0.152 Uiso 1 1 calc R . . . .
H22R H 0.671778 0.831139 0.324268 0.152 Uiso 1 1 calc R . . . .
C229 C 0.865520 0.762600 0.369260 0.159(14) Uani 1 1 d D U . . .
H229 H 0.906049 0.768841 0.361418 0.190 Uiso 1 1 calc R . . . .
C231 C 0.863010 0.751540 0.406050 0.17(2) Uani 1 1 d D U . . .
H23C H 0.879478 0.729002 0.408319 0.202 Uiso 1 1 calc R . . . .
H23D H 0.821339 0.751209 0.413725 0.202 Uiso 1 1 calc R . . . .
C232 C 1.011880 0.567860 0.051700 0.066(8) Uani 1 1 d D U . . .
H232 H 1.039374 0.577020 0.034692 0.079 Uiso 1 1 calc R . . . .
C233 C 1.045490 0.547790 0.078810 0.109(13) Uani 1 1 d D U . . .
H23E H 1.068395 0.563633 0.092310 0.131 Uiso 1 1 calc R . . . .
H23F H 1.015425 0.537620 0.093376 0.131 Uiso 1 1 calc R . . . .
C234 C 1.088650 0.520110 0.067430 0.121(15) Uani 1 1 d D U . . .
H23G H 1.110201 0.510309 0.086258 0.146 Uiso 1 1 calc R . . . .
H23H H 1.117635 0.528448 0.051139 0.146 Uiso 1 1 calc R . . . .
C235 C 1.044920 0.494910 0.051670 0.123(15) Uani 1 1 d D U . . .
H23I H 1.066795 0.476122 0.041912 0.147 Uiso 1 1 calc R . . . .
H23J H 1.016837 0.486323 0.068314 0.147 Uiso 1 1 calc R . . . .
C236 C 1.011550 0.514580 0.024730 0.140(17) Uani 1 1 d D U . . .
H23K H 0.989241 0.498693 0.010977 0.168 Uiso 1 1 calc R . . . .
H23L H 1.041382 0.525300 0.010411 0.168 Uiso 1 1 calc R . . . .
C237 C 0.967350 0.541660 0.036920 0.118(14) Uani 1 1 d D U . . .
H23M H 0.940044 0.532976 0.053908 0.142 Uiso 1 1 calc R . . . .
H23N H 0.943982 0.551012 0.018537 0.142 Uiso 1 1 calc R . . . .
C240 C 0.861440 0.808200 0.431840 0.163(19) Uani 1 1 d D U . . .
H24C H 0.820353 0.803199 0.438843 0.196 Uiso 1 1 calc R . . . .
H24D H 0.879673 0.824414 0.446989 0.196 Uiso 1 1 calc R . . . .
C241 C 0.865370 0.819030 0.395060 0.162(14) Uani 1 1 d D U . . .
H24E H 0.906641 0.817965 0.386809 0.194 Uiso 1 1 calc R . . . .
H24F H 0.849726 0.841635 0.391856 0.194 Uiso 1 1 calc R . . . .
C242 C 0.900150 0.776410 0.427390 0.18(2) Uani 1 1 d D U . . .
H24G H 0.909497 0.766569 0.449060 0.213 Uiso 1 1 calc R . . . .
H24H H 0.937852 0.781900 0.416170 0.213 Uiso 1 1 calc R . . . .
Cl2 Cl 0.376670 0.864180 0.089450 0.157(7) Uani 1 1 d . . . . .
Cl3 Cl 0.386670 0.791370 0.089020 0.249(15) Uani 1 1 d . . . . .
C238 C 0.386110 0.827480 0.062770 0.18(3) Uani 1 1 d . U . . .
H23O H 0.353073 0.826051 0.046796 0.216 Uiso 1 1 calc R . . . .
H23P H 0.423839 0.829039 0.050411 0.216 Uiso 1 1 calc R . . . .
Cl4 Cl 1.243410 0.822440 0.293620 0.089(3) Uani 1 1 d . . . . .
Cl5 Cl 1.220040 0.785920 0.355320 0.159(8) Uani 1 1 d . . . . .
C239 C 1.228170 0.822420 0.334980 0.079(10) Uani 1 1 d . U . . .
H23Q H 1.260324 0.834818 0.346040 0.095 Uiso 1 1 calc R . . . .
H23R H 1.191187 0.835191 0.338214 0.095 Uiso 1 1 calc R . . . .

loop_
_atom_site_aniso_label
_atom_site_aniso_U_11
_atom_site_aniso_U_22
_atom_site_aniso_U_33
_atom_site_aniso_U_23
_atom_site_aniso_U_13
_atom_site_aniso_U_12
Ag1 0.0186(6) 0.0091(5) 0.0351(8) -0.0006(5) -0.0026(5) 0.0008(5)
Ag2 0.0315(8) 0.0185(6) 0.0412(9) -0.0040(6) 0.0012(6) -0.0056(6)
Ag3 0.0288(8) 0.0300(8) 0.0609(12) -0.0009(8) -0.0020(8) 0.0029(7)
Ag4 0.0325(9) 0.0291(7) 0.0462(10) -0.0031(7) -0.0012(7) 0.0027(7)
Ag5 0.0352(8) 0.0222(6) 0.0389(9) 0.0042(6) 0.0032(7) 0.0022(6)
Ag6 0.0302(8) 0.0251(7) 0.0374(9) 0.0038(6) 0.0008(6) -0.0009(6)
Ag7 0.0305(8) 0.0238(6) 0.0386(9) -0.0016(6) -0.0041(6) -0.0025(6)
Ag8 0.0559(12) 0.0360(9) 0.0611(13) 0.0168(9) 0.0156(10) 0.0170(9)
Ag9 0.0805(17) 0.0480(11) 0.0627(15) 0.0233(10) 0.0284(12) 0.0290(11)
Ag10 0.0442(10) 0.0262(7) 0.0579(12) 0.0115(7) 0.0003(8) -0.0003(7)
Ag11 0.0316(8) 0.0188(6) 0.0330(8) 0.0030(5) 0.0052(6) 0.0071(6)
Ag12 0.0261(7) 0.0232(6) 0.0425(9) 0.0007(6) 0.0019(6) 0.0031(6)
Ag13 0.0547(12) 0.0418(10) 0.0502(12) -0.0018(9) -0.0025(9) 0.0024(9)
Ag14 0.0544(12) 0.0315(8) 0.0467(11) -0.0016(7) -0.0083(9) -0.0014(8)
Ag15 0.0284(8) 0.0307(7) 0.0387(9) 0.0088(6) -0.0002(6) 0.0073(6)
Ag16 0.0323(8) 0.0228(6) 0.0333(8) -0.0005(6) -0.0002(6) -0.0015(6)
Ag17 0.0271(8) 0.0257(7) 0.0376(9) -0.0009(6) 0.0002(6) 0.0011(6)
Ag18 0.0593(13) 0.0365(9) 0.0534(13) 0.0022(8) -0.0034(9) -0.0143(9)
Ag19 0.0462(10) 0.0239(7) 0.0484(11) 0.0029(7) -0.0076(8) -0.0014(7)
Ag20 0.0368(9) 0.0308(8) 0.0517(11) -0.0016(7) -0.0071(8) -0.0004(7)
Ag21 0.0312(8) 0.0222(6) 0.0387(9) 0.0020(6) 0.0025(6) 0.0030(6)
Ag22 0.0259(7) 0.0159(5) 0.0311(8) 0.0003(5) -0.0007(6) 0.0013(5)
Ag23 0.0437(10) 0.0273(8) 0.0601(12) -0.0053(8) -0.0020(9) 0.0061(7)
Ag24 0.0705(16) 0.0694(15) 0.0479(13) 0.0074(11) -0.0037(11) -0.0042(12)
Ag25 0.0835(18) 0.0554(13) 0.0605(15) 0.0027(11) 0.0226(13) 0.0127(12)
Ag26 0.0554(12) 0.0366(9) 0.0460(11) 0.0019(8) 0.0038(9) -0.0080(8)
Ag27 0.0342(9) 0.0292(7) 0.0425(10) 0.0036(7) -0.0025(7) -0.0058(7)
Ag28 0.0404(10) 0.0272(7) 0.0457(10) 0.0019(7) -0.0038(7) 0.0014(7)
Ag29 0.0255(7) 0.0118(5) 0.0287(7) 0.0013(5) -0.0036(5) 0.0002(5)
Ag30 0.0409(10) 0.0448(10) 0.0434(11) -0.0003(8) -0.0046(8) 0.0046(8)
Ag31 0.0651(14) 0.0314(8) 0.0595(13) -0.0077(8) 0.0194(10) -0.0137(9)
Ag32 0.0927(18) 0.0296(9) 0.0686(16) 0.0005(9) 0.0393(13) -0.0021(10)
Ag33 0.0925(19) 0.0493(12) 0.0558(14) 0.0187(10) -0.0033(13) -0.0026(12)
Ag34 0.0551(12) 0.0421(10) 0.0512(12) 0.0053(9) -0.0019(9) 0.0108(9)
Ag35 0.0908(19) 0.0386(10) 0.0605(15) -0.0050(10) -0.0148(13) 0.0116(11)
Ag36 0.0575(13) 0.0374(10) 0.0786(17) 0.0050(10) -0.0003(11) 0.0074(9)
Ag37 0.0793(19) 0.0488(13) 0.127(3) 0.0157(15) -0.0369(18) 0.0067(13)
Ag38 0.0729(17) 0.0716(16) 0.0556(15) -0.0156(12) 0.0053(12) -0.0065(13)
Ag39 0.107(2) 0.0712(17) 0.0715(19) 0.0089(14) 0.0385(17) 0.0049(16)
Ag40 0.0465(11) 0.0519(11) 0.0558(13) -0.0076(10) -0.0031(9) 0.0120(9)
Ag41 0.0444(12) 0.0815(16) 0.0578(14) 0.0042(12) 0.0106(10) 0.0053(11)
Ag42 0.0834(18) 0.0489(12) 0.0679(16) 0.0056(11) 0.0037(13) 0.0262(12)
Ag43 0.0847(19) 0.0470(12) 0.0842(19) -0.0165(12) -0.0025(14) 0.0173(12)
Ag44 0.0665(14) 0.0352(9) 0.0723(16) -0.0005(10) -0.0119(12) -0.0114(10)
Ag45 0.0565(12) 0.0314(8) 0.0605(13) 0.0011(8) -0.0048(10) 0.0046(8)
Ag46 0.0621(13) 0.0271(8) 0.0714(15) 0.0037(9) -0.0200(11) -0.0089(9)
Ag47 0.0821(16) 0.0330(9) 0.0539(13) 0.0024(8) -0.0107(11) -0.0135(10)
Ag48 0.095(3) 0.176(4) 0.073(2) 0.019(2) 0.0227(18) 0.045(3)
Ag49 0.0792(18) 0.0696(16) 0.0692(17) -0.0005(13) 0.0098(13) 0.0113(14)
Ag50 0.0433(10) 0.0367(9) 0.0535(12) 0.0020(8) -0.0033(8) -0.0052(8)
Ag51 0.0213(7) 0.0087(5) 0.0320(8) 0.0007(5) -0.0021(5) 0.0016(5)
Ag52 0.0480(13) 0.0882(19) 0.089(2) -0.0370(16) 0.0047(12) -0.0023(13)
Ag53 0.0572(13) 0.0306(8) 0.0669(14) -0.0104(9) -0.0145(10) 0.0104(8)
Ag54 0.0480(11) 0.0318(8) 0.0593(13) 0.0012(8) -0.0046(9) 0.0021(8)
Ag55 0.0505(13) 0.0422(10) 0.101(2) 0.0067(12) -0.0112(12) -0.0064(10)
Ag56 0.0637(14) 0.0542(12) 0.0597(14) 0.0225(10) -0.0121(11) -0.0128(11)
Ag57 0.0576(13) 0.0288(8) 0.0734(15) 0.0137(9) -0.0189(11) -0.0069(8)
Ag58 0.108(2) 0.0446(11) 0.0569(15) 0.0068(10) -0.0203(14) -0.0277(13)
Ag59 0.0613(13) 0.0436(10) 0.0433(11) -0.0035(8) 0.0072(9) -0.0040(9)
Ag60 0.0830(18) 0.0527(13) 0.0577(15) -0.0012(11) 0.0119(12) -0.0056(12)
Ag61 0.0678(15) 0.0554(12) 0.0502(13) -0.0036(10) 0.0015(10) -0.0043(11)
Cl1 0.047(3) 0.020(2) 0.055(4) 0.000(2) -0.016(3) -0.002(2)
S1 0.068(4) 0.025(2) 0.048(4) -0.005(2) 0.001(3) -0.014(3)
S2 0.043(3) 0.029(3) 0.053(4) -0.001(2) 0.008(3) -0.005(2)
S3 0.079(6) 0.060(5) 0.082(6) -0.003(4) 0.025(5) 0.002(4)
S4 0.052(4) 0.031(3) 0.047(4) -0.004(2) -0.009(3) -0.001(3)
S5 0.051(4) 0.039(3) 0.039(3) -0.001(2) -0.004(3) 0.006(3)
S6 0.044(4) 0.040(4) 0.173(11) 0.009(5) 0.006(5) 0.007(3)
S7 0.176(13) 0.073(6) 0.075(7) 0.008(5) -0.036(8) 0.025(8)
S8 0.047(4) 0.025(2) 0.051(4) -0.006(2) -0.009(3) 0.004(2)
S9 0.041(3) 0.031(3) 0.065(4) 0.002(3) 0.000(3) 0.003(3)
S10 0.027(3) 0.035(3) 0.047(3) 0.005(2) 0.004(2) 0.003(2)
S11 0.034(3) 0.028(2) 0.049(3) 0.009(2) 0.006(2) 0.005(2)
S12 0.034(3) 0.032(3) 0.068(5) 0.009(3) 0.004(3) 0.000(2)
S13 0.051(4) 0.045(3) 0.041(3) 0.001(3) 0.002(3) 0.003(3)
S14 0.096(7) 0.047(4) 0.092(7) 0.003(4) 0.041(6) -0.003(4)
S15 0.029(3) 0.040(3) 0.058(4) -0.001(3) 0.006(3) 0.006(2)
S16 0.106(8) 0.077(6) 0.078(7) 0.036(5) 0.038(6) 0.037(6)
S17 0.041(3) 0.028(3) 0.057(4) 0.001(2) -0.007(3) -0.001(2)
S18 0.036(3) 0.029(3) 0.064(4) -0.004(3) -0.015(3) 0.001(2)
S19 0.038(3) 0.025(2) 0.086(5) 0.005(3) -0.002(3) -0.009(2)
S20 0.049(4) 0.038(3) 0.080(5) 0.012(3) 0.007(3) -0.001(3)
S21 0.111(7) 0.029(3) 0.052(4) 0.003(3) -0.016(4) -0.011(4)
S22 0.046(3) 0.018(2) 0.063(4) -0.001(2) -0.020(3) 0.004(2)
S23 0.065(4) 0.027(3) 0.053(4) 0.005(2) -0.022(3) -0.010(3)
S24 0.027(3) 0.028(2) 0.064(4) 0.009(2) 0.006(3) -0.002(2)
S25 0.108(11) 0.35(3) 0.079(10) -0.027(14) 0.011(8) 0.035(16)
S26 0.062(4) 0.035(3) 0.056(4) -0.011(3) -0.009(3) 0.013(3)
S27 0.124(10) 0.100(8) 0.081(8) -0.011(6) 0.022(7) 0.016(8)
S28 0.039(3) 0.021(2) 0.045(3) 0.003(2) -0.010(2) 0.004(2)
S29 0.066(5) 0.041(3) 0.068(5) 0.015(3) 0.017(4) -0.002(3)
S30 0.065(4) 0.029(3) 0.033(3) 0.003(2) -0.006(3) -0.007(3)
S31 0.106(7) 0.060(5) 0.050(5) -0.002(4) 0.002(4) -0.011(5)
S32 0.073(5) 0.066(5) 0.059(5) 0.000(4) 0.023(4) 0.005(4)
S33 0.064(4) 0.023(2) 0.042(3) 0.003(2) 0.009(3) -0.012(3)
S34 0.072(5) 0.034(3) 0.060(4) 0.007(3) 0.032(4) 0.007(3)
S35 0.066(5) 0.025(3) 0.084(6) 0.000(3) -0.018(4) 0.002(3)
S36 0.036(3) 0.020(2) 0.052(4) -0.007(2) -0.010(2) -0.001(2)
S37 0.046(4) 0.037(3) 0.080(5) 0.004(3) -0.004(3) 0.012(3)
S38 0.029(3) 0.023(2) 0.053(4) 0.005(2) -0.007(2) 0.003(2)
S39 0.064(5) 0.042(3) 0.064(5) -0.015(3) 0.014(4) 0.004(3)
S40 0.054(4) 0.031(3) 0.046(4) -0.008(2) -0.007(3) 0.001(3)
C1 0.057(9) 0.058(9) 0.052(9) -0.004(6) 0.001(6) 0.003(6)
C2 0.106(14) 0.105(14) 0.104(14) -0.001(7) 0.000(7) -0.001(7)
C3 0.124(16) 0.122(16) 0.121(16) 0.001(7) -0.003(7) 0.001(7)
C4 0.117(15) 0.115(15) 0.113(15) -0.001(7) 0.003(7) 0.000(7)
C5 0.129(16) 0.128(16) 0.127(16) -0.001(7) -0.002(7) -0.003(7)
C6 0.057(9) 0.056(8) 0.055(9) -0.001(6) -0.006(6) -0.002(6)
C7 0.042(7) 0.033(7) 0.042(7) -0.006(6) 0.002(6) 0.002(6)
C8 0.062(9) 0.062(9) 0.062(9) 0.001(6) -0.001(6) 0.003(6)
C9 0.076(10) 0.074(10) 0.075(11) 0.002(7) 0.004(7) 0.004(7)
C10 0.081(11) 0.071(11) 0.076(11) 0.002(7) 0.000(7) 0.005(7)
C11 0.091(12) 0.085(12) 0.088(12) -0.004(7) 0.000(7) 0.001(7)
C12 0.086(11) 0.081(11) 0.079(11) -0.003(7) -0.002(7) 0.003(7)
C13 0.035(7) 0.036(7) 0.037(7) -0.004(6) -0.006(6) -0.003(6)
C14 0.074(10) 0.068(10) 0.073(10) -0.002(6) -0.005(6) -0.002(6)
C15 0.079(11) 0.078(11) 0.081(11) 0.001(7) -0.005(7) -0.003(7)
C16 0.091(12) 0.091(12) 0.091(12) -0.003(7) -0.003(7) -0.004(7)
C17 0.106(14) 0.104(14) 0.104(14) -0.001(7) 0.007(7) -0.005(7)
C18 0.088(12) 0.088(12) 0.086(12) 0.000(7) 0.003(7) -0.006(7)
C19 0.071(10) 0.074(10) 0.076(11) 0.003(7) -0.002(6) 0.003(7)
C20 0.080(11) 0.081(11) 0.082(11) 0.002(7) -0.003(7) 0.002(7)
C21 0.111(15) 0.115(15) 0.112(15) 0.001(7) 0.001(7) 0.001(7)
C22 0.122(16) 0.124(16) 0.125(16) 0.001(7) 0.002(7) 0.001(7)
C23 0.112(15) 0.114(15) 0.115(15) 0.002(7) -0.002(7) -0.002(7)
C24 0.100(13) 0.100(13) 0.100(13) 0.002(7) -0.002(7) 0.001(7)
C25 0.151(19) 0.149(19) 0.150(19) 0.000(7) -0.001(7) 0.000(7)
C26 0.16(2) 0.16(2) 0.16(2) -0.002(7) 0.001(7) 0.001(7)
C27 0.16(2) 0.16(2) 0.16(2) 0.001(7) 0.000(7) 0.002(7)
C28 0.16(2) 0.16(2) 0.16(2) 0.001(7) 0.000(7) -0.001(7)
C29 0.156(19) 0.154(19) 0.153(19) 0.000(7) 0.001(7) 0.000(7)
C30 0.138(18) 0.135(18) 0.136(18) -0.002(7) 0.001(7) 0.000(7)
C31 0.039(7) 0.034(7) 0.039(7) 0.001(6) -0.004(6) -0.005(6)
C32 0.051(8) 0.042(7) 0.047(8) -0.001(6) -0.002(6) 0.004(6)
C33 0.064(9) 0.061(9) 0.063(9) -0.005(6) -0.003(6) -0.002(6)
C34 0.057(8) 0.049(8) 0.054(8) -0.002(6) -0.004(6) 0.003(6)
C35 0.057(9) 0.051(8) 0.060(9) 0.003(6) 0.000(6) -0.009(6)
C36 0.050(8) 0.045(8) 0.046(8) -0.003(6) -0.002(6) -0.001(6)
C37 0.075(11) 0.073(10) 0.078(11) 0.006(7) 0.001(7) -0.003(7)
C38 0.086(12) 0.085(12) 0.086(12) -0.003(7) 0.002(7) 0.000(7)
C39 0.107(14) 0.112(14) 0.109(15) 0.001(7) 0.001(7) -0.002(7)
C40 0.17(2) 0.18(2) 0.18(2) 0.000(7) 0.002(7) 0.000(7)
C41 0.16(2) 0.16(2) 0.16(2) 0.000(7) -0.003(7) 0.000(7)
C42 0.111(15) 0.114(15) 0.115(15) -0.004(7) -0.001(7) 0.002(7)
C43 0.050(8) 0.051(8) 0.048(8) 0.000(6) -0.003(6) 0.004(6)
C44 0.069(10) 0.070(10) 0.064(10) 0.001(6) 0.000(6) 0.000(6)
C45 0.079(11) 0.080(11) 0.076(11) 0.000(7) -0.001(7) -0.001(7)
C46 0.092(12) 0.092(12) 0.089(12) -0.001(7) -0.003(7) 0.000(7)
C47 0.074(10) 0.074(10) 0.074(10) 0.003(7) -0.001(6) 0.002(7)
C48 0.055(8) 0.054(8) 0.052(8) 0.003(6) 0.004(6) 0.000(6)
C49 0.043(7) 0.041(7) 0.046(8) -0.001(6) -0.009(6) -0.004(6)
C50 0.047(8) 0.048(8) 0.055(8) -0.002(6) -0.001(6) -0.003(6)
C51 0.073(10) 0.075(10) 0.076(11) 0.000(7) 0.002(6) 0.003(7)
C52 0.077(11) 0.081(11) 0.080(11) 0.001(7) -0.001(7) -0.004(7)
C53 0.076(11) 0.075(11) 0.081(11) -0.001(7) -0.005(7) -0.002(7)
C54 0.059(9) 0.060(9) 0.067(9) -0.006(6) -0.007(6) -0.005(6)
C55 0.047(8) 0.043(7) 0.046(8) 0.003(6) 0.000(6) 0.002(6)
C56 0.079(11) 0.079(11) 0.074(11) -0.005(7) -0.001(7) 0.006(7)
C57 0.095(13) 0.095(13) 0.094(13) -0.001(7) -0.003(7) 0.005(7)
C58 0.114(15) 0.111(15) 0.113(15) 0.003(7) 0.002(7) 0.001(7)
C59 0.083(12) 0.087(12) 0.088(12) 0.001(7) -0.004(7) 0.001(7)
C60 0.059(9) 0.058(9) 0.059(9) -0.003(6) -0.002(6) 0.005(6)
C61 0.080(11) 0.083(11) 0.080(11) -0.003(7) 0.000(7) 0.002(7)
C62 0.081(11) 0.077(11) 0.080(11) -0.003(7) -0.002(7) 0.000(7)
C63 0.099(13) 0.100(13) 0.100(13) -0.004(7) 0.000(7) 0.003(7)
C64 0.106(14) 0.110(14) 0.104(14) 0.000(7) 0.002(7) 0.000(7)
C65 0.108(14) 0.110(14) 0.104(14) 0.001(7) 0.003(7) 0.000(7)
C66 0.088(12) 0.091(12) 0.086(12) 0.001(7) -0.001(7) 0.003(7)
C67 0.047(8) 0.044(8) 0.052(8) 0.000(6) -0.006(6) 0.006(6)
C68 0.099(13) 0.096(13) 0.099(13) -0.002(7) -0.005(7) 0.001(7)
C69 0.099(13) 0.100(13) 0.104(13) -0.003(7) -0.004(7) 0.002(7)
C70 0.103(14) 0.102(14) 0.105(14) -0.001(7) -0.002(7) 0.002(7)
C71 0.083(11) 0.081(11) 0.082(11) -0.003(7) 0.003(7) 0.004(7)
C72 0.073(10) 0.074(10) 0.073(10) -0.001(7) 0.001(6) 0.005(7)
C73 0.054(8) 0.047(8) 0.053(8) 0.001(6) 0.004(6) 0.003(6)
C74 0.069(10) 0.066(10) 0.066(10) 0.001(6) -0.005(6) -0.004(6)
C75 0.095(13) 0.095(13) 0.092(13) 0.002(7) -0.005(7) 0.001(7)
C76 0.120(16) 0.124(16) 0.121(16) -0.001(7) -0.005(7) 0.001(7)
C77 0.117(15) 0.121(15) 0.118(15) -0.001(7) 0.000(7) 0.000(7)
C78 0.070(11) 0.080(11) 0.078(11) -0.003(7) -0.004(7) -0.001(7)
C79 0.057(9) 0.050(8) 0.054(8) 0.000(6) 0.001(6) 0.000(6)
C80 0.050(8) 0.052(8) 0.051(8) -0.004(6) 0.003(6) 0.003(6)
C81 0.068(10) 0.064(10) 0.066(10) 0.002(6) 0.004(6) 0.002(6)
C82 0.056(9) 0.054(9) 0.060(9) 0.002(6) 0.003(6) 0.000(6)
C83 0.055(9) 0.052(8) 0.059(9) 0.003(6) 0.000(6) 0.003(6)
C84 0.050(8) 0.047(8) 0.053(8) 0.001(6) 0.001(6) -0.001(6)
C85 0.073(10) 0.072(10) 0.072(10) 0.005(6) -0.003(6) -0.004(7)
C86 0.072(10) 0.069(10) 0.068(10) -0.001(6) 0.001(6) -0.003(6)
C87 0.099(13) 0.095(13) 0.094(13) 0.001(7) 0.002(7) -0.005(7)
C88 0.084(12) 0.085(12) 0.082(12) -0.002(7) 0.000(7) -0.003(7)
C89 0.099(13) 0.100(13) 0.100(13) 0.000(7) -0.003(7) -0.001(7)
C90 0.094(13) 0.095(13) 0.093(13) 0.002(7) -0.005(7) -0.004(7)
C91 0.035(7) 0.033(7) 0.043(7) 0.001(6) -0.003(6) -0.006(6)
C92 0.035(7) 0.035(7) 0.041(7) 0.002(6) -0.005(6) -0.001(6)
C93 0.048(8) 0.048(8) 0.044(8) -0.001(6) -0.004(6) 0.004(6)
C94 0.044(8) 0.043(7) 0.049(8) 0.001(6) 0.000(6) 0.003(6)
C95 0.043(7) 0.041(7) 0.047(8) 0.000(6) -0.004(6) 0.001(6)
C96 0.043(7) 0.036(7) 0.039(7) -0.002(6) -0.004(6) 0.002(6)
C97 0.057(9) 0.055(9) 0.058(9) 0.003(6) -0.008(6) -0.004(6)
C98 0.073(10) 0.074(10) 0.075(11) 0.000(7) 0.002(6) -0.004(7)
C99 0.084(11) 0.080(11) 0.080(11) 0.001(7) -0.001(7) 0.000(7)
C100 0.113(15) 0.111(15) 0.110(15) -0.003(7) -0.003(7) 0.000(7)
C101 0.130(16) 0.130(16) 0.129(16) -0.002(7) -0.002(7) 0.001(7)
C102 0.092(12) 0.093(12) 0.090(12) -0.002(7) -0.003(7) 0.002(7)
C103 0.062(10) 0.063(9) 0.071(10) 0.002(6) 0.004(6) 0.005(6)
C104 0.126(16) 0.128(16) 0.129(16) 0.000(7) -0.002(7) 0.000(7)
C105 0.118(16) 0.120(16) 0.122(16) 0.001(7) -0.003(7) -0.001(7)
C106 0.106(14) 0.107(14) 0.110(14) -0.003(7) -0.003(7) -0.002(7)
C107 0.110(14) 0.112(15) 0.113(15) -0.001(7) -0.003(7) -0.002(7)
C108 0.090(12) 0.093(12) 0.092(12) 0.001(7) -0.001(7) -0.004(7)
C109 0.049(8) 0.045(8) 0.049(8) 0.000(6) 0.000(6) -0.001(6)
C110 0.046(8) 0.045(8) 0.049(8) 0.001(6) 0.004(6) -0.002(6)
C111 0.071(10) 0.067(10) 0.072(10) 0.003(6) 0.006(6) -0.003(6)
C112 0.086(12) 0.082(11) 0.085(12) 0.001(7) 0.005(7) -0.004(7)
C113 0.106(14) 0.102(14) 0.101(14) 0.000(7) -0.002(7) 0.000(7)
C114 0.090(12) 0.087(12) 0.087(12) 0.001(7) 0.000(7) 0.001(7)
C115 0.055(9) 0.058(9) 0.057(9) 0.003(6) -0.001(6) -0.001(6)
C116 0.095(13) 0.100(13) 0.095(13) -0.001(7) 0.001(7) -0.002(7)
C117 0.102(14) 0.105(14) 0.102(14) -0.002(7) 0.000(7) 0.003(7)
C118 0.113(15) 0.115(15) 0.117(15) -0.002(7) 0.001(7) -0.001(7)
C119 0.100(13) 0.101(13) 0.100(13) 0.001(7) -0.002(7) -0.001(7)
C120 0.081(11) 0.088(12) 0.084(12) 0.004(7) 0.001(7) 0.001(7)
C121 0.089(12) 0.089(12) 0.093(12) 0.003(7) 0.003(7) 0.001(7)
C122 0.115(15) 0.115(15) 0.113(15) 0.003(7) 0.003(7) -0.003(7)
C123 0.134(17) 0.135(17) 0.134(17) 0.003(7) 0.000(7) -0.001(7)
C124 0.16(2) 0.16(2) 0.16(2) 0.002(7) 0.000(7) -0.001(7)
C125 0.19(2) 0.19(2) 0.19(2) 0.001(7) 0.001(7) 0.000(7)
C126 0.17(2) 0.17(2) 0.17(2) -0.001(7) 0.002(7) 0.000(7)
C127 0.060(9) 0.051(8) 0.051(8) -0.002(6) 0.004(6) 0.004(6)
C128 0.086(12) 0.085(12) 0.090(12) -0.003(7) -0.001(7) 0.004(7)
C129 0.110(14) 0.106(14) 0.108(14) -0.002(7) 0.000(7) 0.003(7)
C130 0.093(12) 0.088(12) 0.091(12) -0.002(7) -0.002(7) 0.004(7)
C131 0.108(14) 0.105(14) 0.105(14) -0.004(7) 0.000(7) 0.000(7)
C132 0.075(10) 0.067(10) 0.070(10) -0.003(6) 0.001(6) -0.002(6)
C133 0.098(13) 0.096(13) 0.097(13) -0.005(7) 0.003(7) 0.001(7)
C134 0.082(11) 0.084(11) 0.083(12) -0.001(7) -0.002(7) 0.002(7)
C135 0.113(15) 0.112(15) 0.110(15) 0.000(7) 0.001(7) 0.001(7)
C136 0.117(15) 0.117(15) 0.115(15) 0.001(7) 0.001(7) 0.000(7)
C137 0.122(16) 0.121(16) 0.120(16) -0.002(7) 0.001(7) 0.001(7)
C138 0.142(18) 0.141(18) 0.141(18) -0.001(7) 0.001(7) 0.001(7)
C139 0.24(3) 0.24(3) 0.24(3) 0.001(7) 0.000(7) 0.001(7)
C140 0.25(3) 0.25(3) 0.25(3) 0.001(7) 0.000(7) -0.001(7)
C141 0.25(3) 0.25(3) 0.25(3) -0.001(7) 0.000(7) 0.000(7)
C142 0.21(3) 0.21(3) 0.21(3) -0.001(7) 0.000(7) 0.001(7)
C230 0.161(14) 0.160(14) 0.161(14) -0.001(5) -0.002(5) 0.000(5)
C143 0.25(3) 0.25(3) 0.25(3) -0.001(7) 0.000(7) 0.000(7)
C144 0.25(3) 0.25(3) 0.25(3) 0.001(7) 0.000(7) -0.001(7)
C145 0.066(10) 0.065(9) 0.064(10) 0.003(6) 0.003(6) -0.003(6)
C146 0.097(13) 0.094(13) 0.093(13) -0.001(7) -0.001(7) 0.001(7)
C147 0.086(12) 0.085(12) 0.084(12) 0.003(7) 0.001(7) -0.002(7)
C148 0.108(14) 0.110(14) 0.107(14) 0.000(7) -0.003(7) 0.000(7)
C149 0.074(11) 0.079(11) 0.078(11) 0.001(7) -0.003(7) -0.002(7)
C150 0.074(10) 0.075(10) 0.073(10) -0.002(7) -0.001(6) -0.001(7)
C151 0.047(8) 0.039(7) 0.047(8) 0.013(6) -0.004(6) 0.002(6)
C152 0.076(10) 0.066(10) 0.070(10) 0.004(6) 0.002(6) 0.002(6)
C153 0.096(13) 0.091(12) 0.093(13) -0.001(7) 0.004(7) 0.001(7)
C154 0.088(12) 0.087(12) 0.086(12) 0.002(7) 0.006(7) 0.000(7)
C155 0.087(12) 0.084(12) 0.083(12) 0.003(7) 0.003(7) 0.000(7)
C156 0.065(10) 0.065(10) 0.066(10) 0.004(6) 0.000(6) -0.001(6)
C157 0.051(8) 0.048(8) 0.053(8) -0.001(6) -0.003(6) 0.001(6)
C158 0.076(10) 0.072(10) 0.073(10) -0.002(6) -0.005(7) 0.001(7)
C159 0.058(9) 0.065(9) 0.062(9) 0.001(6) -0.005(6) -0.002(6)
C160 0.075(10) 0.072(10) 0.070(10) 0.005(6) -0.002(6) 0.000(7)
C161 0.078(10) 0.073(10) 0.071(10) 0.005(6) -0.008(7) 0.003(7)
C162 0.068(10) 0.067(10) 0.069(10) 0.001(6) -0.003(6) -0.002(6)
C163 0.053(9) 0.057(9) 0.058(9) -0.003(6) 0.002(6) 0.002(6)
C164 0.063(9) 0.058(9) 0.058(9) 0.006(6) -0.002(6) -0.004(6)
C165 0.083(11) 0.082(11) 0.083(11) 0.000(7) -0.003(7) 0.000(7)
C166 0.102(13) 0.101(13) 0.100(13) 0.004(7) 0.000(7) 0.002(7)
C167 0.093(13) 0.092(12) 0.092(13) 0.002(7) -0.002(7) -0.001(7)
C168 0.071(10) 0.072(10) 0.069(10) 0.004(6) -0.004(6) 0.002(6)
C169 0.123(16) 0.119(16) 0.121(16) -0.002(7) 0.002(7) 0.001(7)
C170 0.19(2) 0.19(2) 0.19(2) -0.001(7) 0.002(7) -0.001(7)
C171 0.22(2) 0.22(2) 0.22(2) 0.001(7) 0.001(7) 0.000(7)
C172 0.21(2) 0.21(2) 0.21(2) 0.001(7) -0.001(7) 0.000(7)
C173 0.150(19) 0.152(19) 0.150(19) -0.002(7) -0.001(7) 0.000(7)
C174 0.127(17) 0.127(17) 0.128(17) 0.001(7) 0.000(7) 0.001(7)
C175 0.066(10) 0.070(10) 0.069(10) 0.003(6) 0.008(6) -0.001(6)
C176 0.062(9) 0.066(9) 0.062(9) -0.005(6) 0.003(6) -0.001(6)
C177 0.084(12) 0.087(12) 0.085(12) 0.003(7) 0.002(7) -0.003(7)
C178 0.086(12) 0.082(12) 0.085(12) 0.006(7) 0.002(7) -0.004(7)
C179 0.084(11) 0.079(11) 0.082(11) 0.004(7) 0.001(7) -0.001(7)
C180 0.065(9) 0.064(9) 0.062(9) 0.004(6) 0.001(6) -0.003(6)
C181 0.037(7) 0.029(6) 0.032(7) -0.006(5) 0.004(5) -0.001(5)
C182 0.045(7) 0.039(7) 0.041(7) -0.006(6) 0.001(6) 0.002(6)
C183 0.049(8) 0.046(8) 0.051(8) 0.003(6) 0.001(6) -0.001(6)
C184 0.044(7) 0.039(7) 0.044(7) -0.001(6) 0.003(6) -0.007(6)
C185 0.054(8) 0.052(8) 0.054(8) -0.003(6) -0.002(6) -0.004(6)
C186 0.040(7) 0.039(7) 0.043(7) -0.004(6) 0.000(6) 0.000(6)
C187 0.051(8) 0.057(8) 0.051(8) -0.002(6) 0.002(6) -0.001(6)
C188 0.097(13) 0.099(13) 0.099(13) -0.003(7) -0.001(7) 0.004(7)
C189 0.120(15) 0.121(15) 0.119(15) -0.001(7) 0.002(7) 0.001(7)
C190 0.113(15) 0.114(15) 0.113(15) 0.000(7) 0.002(7) 0.001(7)
C191 0.082(12) 0.084(12) 0.084(12) -0.001(7) 0.001(7) 0.001(7)
C192 0.078(11) 0.075(11) 0.077(11) 0.003(7) 0.003(7) 0.004(7)
C193 0.057(9) 0.055(8) 0.056(9) 0.003(6) -0.003(6) 0.004(6)
C194 0.066(10) 0.067(10) 0.066(10) -0.001(6) 0.000(6) 0.002(6)
C195 0.077(10) 0.070(10) 0.072(10) -0.005(6) -0.002(6) -0.001(7)
C196 0.114(14) 0.109(14) 0.112(14) 0.001(7) -0.001(7) 0.002(7)
C197 0.082(11) 0.077(11) 0.078(11) 0.001(7) -0.004(7) 0.002(7)
C198 0.055(8) 0.048(8) 0.051(8) 0.000(6) -0.002(6) 0.000(6)
C199 0.076(10) 0.071(10) 0.075(10) -0.003(6) -0.002(7) 0.002(7)
C200 0.091(12) 0.090(12) 0.090(12) -0.002(7) -0.003(7) 0.000(7)
C201 0.135(17) 0.131(17) 0.134(17) -0.003(7) -0.001(7) -0.001(7)
C202 0.151(19) 0.151(19) 0.153(19) -0.001(7) 0.000(7) -0.001(7)
C203 0.135(17) 0.133(17) 0.133(17) -0.001(7) 0.001(7) -0.001(7)
C204 0.109(14) 0.108(14) 0.108(14) 0.000(7) -0.001(7) -0.002(7)
C205 0.037(7) 0.028(6) 0.038(7) -0.002(5) 0.001(6) 0.003(5)
C206 0.055(8) 0.045(8) 0.052(8) 0.003(6) -0.001(6) 0.001(6)
C207 0.062(9) 0.064(9) 0.059(9) -0.001(6) -0.007(6) -0.001(6)
C208 0.052(8) 0.051(8) 0.051(8) -0.009(6) 0.000(6) -0.005(6)
C209 0.054(8) 0.045(8) 0.054(8) 0.003(6) 0.000(6) -0.006(6)
C210 0.042(7) 0.033(7) 0.045(7) 0.003(6) -0.003(6) 0.001(6)
C211 0.058(9) 0.053(8) 0.059(9) 0.005(6) -0.002(6) 0.006(6)
C212 0.097(13) 0.095(13) 0.100(13) -0.001(7) 0.003(7) 0.001(7)
C213 0.117(15) 0.114(15) 0.118(15) -0.002(7) 0.003(7) 0.002(7)
C214 0.121(16) 0.121(16) 0.123(16) 0.000(7) 0.002(7) 0.003(7)
C215 0.093(13) 0.094(13) 0.095(13) 0.003(7) -0.001(7) 0.003(7)
C216 0.084(12) 0.084(12) 0.088(12) 0.000(7) -0.001(7) 0.003(7)
C217 0.042(7) 0.037(7) 0.043(7) 0.003(6) 0.000(6) 0.000(6)
C218 0.062(10) 0.065(9) 0.070(10) -0.001(6) -0.006(6) -0.002(6)
C219 0.099(13) 0.100(13) 0.103(13) 0.000(7) -0.005(7) 0.002(7)
C220 0.086(12) 0.088(12) 0.089(12) 0.003(7) -0.005(7) 0.004(7)
C221 0.060(9) 0.062(9) 0.072(10) -0.003(6) -0.002(6) 0.002(6)
C222 0.047(8) 0.046(8) 0.053(8) -0.001(6) -0.002(6) 0.002(6)
C223 0.111(15) 0.110(15) 0.111(15) -0.003(7) -0.001(7) 0.001(7)
C224 0.093(13) 0.092(13) 0.093(13) 0.001(7) 0.000(7) 0.002(7)
C225 0.142(18) 0.140(18) 0.142(18) -0.001(7) -0.001(7) 0.001(7)
C226 0.138(17) 0.136(17) 0.138(17) 0.000(7) -0.003(7) 0.002(7)
C227 0.131(17) 0.128(17) 0.132(17) 0.000(7) -0.001(7) 0.000(7)
C228 0.129(16) 0.124(16) 0.128(16) 0.001(7) 0.000(7) -0.001(7)
C229 0.160(14) 0.158(14) 0.159(14) 0.000(6) -0.002(6) 0.001(6)
C231 0.17(2) 0.17(2) 0.17(2) -0.001(7) 0.001(7) -0.001(7)
C232 0.065(10) 0.068(10) 0.064(10) -0.001(6) 0.003(6) 0.004(6)
C233 0.110(14) 0.108(14) 0.109(14) -0.002(7) 0.000(7) 0.003(7)
C234 0.122(16) 0.120(16) 0.122(16) -0.001(7) -0.002(7) 0.002(7)
C235 0.123(16) 0.122(16) 0.123(16) -0.003(7) 0.002(7) 0.000(7)
C236 0.140(18) 0.140(18) 0.141(18) -0.004(7) 0.002(7) -0.001(7)
C237 0.117(15) 0.119(15) 0.118(15) -0.001(7) -0.001(7) 0.000(7)
C240 0.16(2) 0.16(2) 0.16(2) -0.002(7) 0.000(7) 0.000(7)
C241 0.163(14) 0.160(14) 0.162(14) 0.000(6) -0.001(6) 0.000(6)
C242 0.18(2) 0.18(2) 0.18(2) -0.001(7) -0.001(7) 0.001(7)
Cl2 0.136(13) 0.22(2) 0.111(12) -0.014(12) 0.045(10) 0.005(13)
Cl3 0.36(4) 0.19(2) 0.20(2) -0.067(19) 0.04(3) -0.10(3)
C238 0.18(3) 0.18(3) 0.18(3) -0.001(7) -0.001(7) -0.001(7)
Cl4 0.102(8) 0.073(6) 0.090(7) 0.006(5) 0.007(6) 0.019(5)
Cl5 0.099(10) 0.193(17) 0.185(17) 0.119(14) 0.030(10) 0.022(10)
C239 0.077(12) 0.079(12) 0.081(12) 0.000(7) 0.002(7) 0.001(7)

loop_
_atom_type_symbol
_atom_type_description
_atom_type_scat_dispersion_real
_atom_type_scat_dispersion_imag
_atom_type_scat_source
C C 0.0030 0.0020 'International Tables Vol C Tables 4.2.6.8 and 6.1.1.4'
H H 0.0000 0.0000 'International Tables Vol C Tables 4.2.6.8 and 6.1.1.4'
Ag Ag -0.8970 1.1010 'International Tables Vol C Tables 4.2.6.8 and 6.1.1.4'
Cl Cl 0.1480 0.1590 'International Tables Vol C Tables 4.2.6.8 and 6.1.1.4'
S S 0.1250 0.1230 'International Tables Vol C Tables 4.2.6.8 and 6.1.1.4'

loop_
_geom_angle_atom_site_label_1
_geom_angle_atom_site_label_2
_geom_angle_atom_site_label_3
_geom_angle
_geom_angle_site_symmetry_1
_geom_angle_site_symmetry_3
_geom_angle_publ_flag
Ag2 Ag1 Ag3 62.5 . . ?
Ag2 Ag1 Ag7 70.3 . . ?
Ag2 Ag1 Ag8 126.7 . . ?
Ag2 Ag1 Ag9 129.1 . . ?
Ag2 Ag1 Ag18 113.3 . . ?
Ag2 Ag1 Ag19 61.8 . . ?
Ag2 Ag1 Ag43 117.9 . . ?
Ag2 Ag1 Ag44 132.7 . . ?
Ag3 Ag1 Ag7 121.3 . . ?
Ag3 Ag1 Ag18 112.9 . . ?
Ag3 Ag1 Ag19 62.8 . . ?
Ag3 Ag1 Ag43 62.2 . . ?
Ag3 Ag1 Ag44 78.3 . . ?
Ag7 Ag1 Ag43 120.0 . . ?
Ag7 Ag1 Ag44 156.9 . . ?
Ag8 Ag1 Ag3 170.3 . . ?
Ag8 Ag1 Ag7 67.6 . . ?
Ag8 Ag1 Ag9 62.4 . . ?
Ag8 Ag1 Ag18 62.3 . . ?
Ag8 Ag1 Ag19 117.2 . . ?
Ag8 Ag1 Ag43 110.9 . . ?
Ag8 Ag1 Ag44 92.2 . . ?
Ag9 Ag1 Ag3 115.3 . . ?
Ag9 Ag1 Ag7 70.9 . . ?
Ag9 Ag1 Ag18 113.0 . . ?
Ag9 Ag1 Ag19 168.0 . . ?
Ag9 Ag1 Ag43 59.4 . . ?
Ag9 Ag1 Ag44 90.1 . . ?
Ag12 Ag1 Ag2 62.6 . . ?
Ag12 Ag1 Ag3 67.2 . . ?
Ag12 Ag1 Ag7 60.9 . . ?
Ag12 Ag1 Ag8 118.3 . . ?
Ag12 Ag1 Ag9 70.2 . . ?
Ag12 Ag1 Ag17 109.1 . . ?
Ag12 Ag1 Ag18 175.6 . . ?
Ag12 Ag1 Ag19 117.1 . . ?
Ag12 Ag1 Ag43 71.7 . . ?
Ag12 Ag1 Ag44 125.8 . . ?
Ag17 Ag1 Ag2 62.3 . . ?
Ag17 Ag1 Ag3 117.4 . . ?
Ag17 Ag1 Ag7 61.1 . . ?
Ag17 Ag1 Ag8 69.4 . . ?
Ag17 Ag1 Ag9 121.4 . . ?
Ag17 Ag1 Ag18 66.7 . . ?
Ag17 Ag1 Ag19 66.7 . . ?
Ag17 Ag1 Ag43 179.0 . . ?
Ag17 Ag1 Ag44 123.8 . . ?
Ag18 Ag1 Ag7 116.7 . . ?
Ag18 Ag1 Ag19 60.3 . . ?
Ag18 Ag1 Ag43 112.4 . . ?
Ag18 Ag1 Ag44 57.9 . . ?
Ag19 Ag1 Ag7 120.7 . . ?
Ag19 Ag1 Ag43 112.4 . . ?
Ag19 Ag1 Ag44 77.8 . . ?
Ag43 Ag1 Ag44 55.3 . . ?
Ag1 Ag2 Ag3 61.2 . . ?
Ag1 Ag2 Ag5 119.8 . . ?
Ag1 Ag2 Ag7 58.2 . . ?
Ag1 Ag2 Ag12 58.3 . . ?
Ag1 Ag2 Ag15 115.5 . . ?
Ag1 Ag2 Ag17 58.7 . . ?
Ag1 Ag2 Ag19 62.5 . . ?
Ag1 Ag2 Ag21 122.7 . . ?
Ag3 Ag2 Ag5 94.7 . . ?
Ag3 Ag2 Ag7 110.3 . . ?
Ag3 Ag2 Ag15 146.5 . . ?
Ag3 Ag2 Ag19 62.7 . . ?
Ag3 Ag2 Ag21 154.3 . . ?
Ag5 Ag2 Ag7 87.7 . . ?
Ag12 Ag2 Ag3 65.3 . . ?
Ag12 Ag2 Ag5 61.5 . . ?
Ag12 Ag2 Ag7 55.7 . . ?
Ag12 Ag2 Ag15 84.5 . . ?
Ag12 Ag2 Ag19 114.1 . . ?
Ag12 Ag2 Ag21 140.1 . . ?
Ag15 Ag2 Ag5 56.5 . . ?
Ag15 Ag2 Ag7 57.3 . . ?
Ag15 Ag2 Ag21 58.3 . . ?
Ag17 Ag2 Ag3 113.2 . . ?
Ag17 Ag2 Ag5 139.6 . . ?
Ag17 Ag2 Ag7 56.0 . . ?
Ag17 Ag2 Ag12 103.2 . . ?
Ag17 Ag2 Ag15 86.5 . . ?
Ag17 Ag2 Ag19 65.8 . . ?
Ag17 Ag2 Ag21 63.9 . . ?
Ag19 Ag2 Ag5 153.9 . . ?
Ag19 Ag2 Ag7 111.4 . . ?
Ag19 Ag2 Ag15 149.0 . . ?
Ag19 Ag2 Ag21 95.4 . . ?
Ag21 Ag2 Ag5 102.5 . . ?
Ag21 Ag2 Ag7 89.5 . . ?
Ag51 Ag2 Ag1 174.9 . . ?
Ag51 Ag2 Ag3 121.5 . . ?
Ag51 Ag2 Ag5 56.7 . . ?
Ag51 Ag2 Ag7 117.1 . . ?
Ag51 Ag2 Ag12 118.1 . . ?
Ag51 Ag2 Ag15 59.8 . . ?
Ag51 Ag2 Ag17 120.9 . . ?
Ag51 Ag2 Ag19 122.3 . . ?
Ag51 Ag2 Ag21 57.1 . . ?
Ag1 Ag3 Ag2 56.3 . . ?
Ag1 Ag3 Ag4 111.3 . . ?
Ag1 Ag3 Ag12 53.8 . . ?
Ag1 Ag3 Ag19 59.5 . . ?
Ag1 Ag3 Ag43 64.2 . . ?
Ag2 Ag3 Ag4 85.2 . . ?
Ag2 Ag3 Ag12 56.0 . . ?
Ag2 Ag3 Ag19 58.7 . . ?
Ag2 Ag3 Ag43 114.2 . . ?
Ag4 Ag3 Ag43 92.3 . . ?
Ag12 Ag3 Ag4 57.5 . . ?
Ag12 Ag3 Ag43 67.9 . . ?
Ag19 Ag3 Ag4 142.3 . . ?
Ag19 Ag3 Ag12 103.6 . . ?
Ag19 Ag3 Ag43 111.4 . . ?
S17 Ag3 Ag1 105.4 . . ?
S17 Ag3 Ag2 127.0 . . ?
S17 Ag3 Ag4 53.3 . . ?
S17 Ag3 Ag12 73.0 . . ?
S17 Ag3 Ag19 159.5 . . ?
S17 Ag3 Ag43 48.2 . . ?
S18 Ag3 Ag1 80.8 . . ?
S18 Ag3 Ag2 110.0 . . ?
S18 Ag3 Ag4 164.5 . . ?
S18 Ag3 Ag12 133.3 . . ?
S18 Ag3 Ag19 52.0 . . ?
S18 Ag3 Ag43 84.2 . . ?
S18 Ag3 S17 115.3 . . ?
S38 Ag3 Ag1 137.5 . . ?
S38 Ag3 Ag2 81.3 . . ?
S38 Ag3 Ag4 56.8 . . ?
S38 Ag3 Ag12 101.8 . . ?
S38 Ag3 Ag19 103.2 . . ?
S38 Ag3 Ag43 145.3 . . ?
S38 Ag3 S17 97.3 . . ?
S38 Ag3 S18 121.0 . . ?
Ag3 Ag4 Ag42 93.8 . . ?
Ag5 Ag4 Ag3 92.5 . . ?
Ag5 Ag4 Ag12 60.7 . . ?
Ag5 Ag4 Ag40 81.8 . . ?
Ag5 Ag4 Ag42 113.5 . . ?
Ag11 Ag4 Ag3 116.2 . . ?
Ag11 Ag4 Ag5 55.9 . . ?
Ag11 Ag4 Ag12 55.2 . . ?
Ag11 Ag4 Ag40 63.4 . . ?
Ag11 Ag4 Ag42 62.3 . . ?
Ag11 Ag4 Ag53 106.1 . . ?
Ag12 Ag4 Ag3 61.0 . . ?
Ag12 Ag4 Ag40 118.3 . . ?
Ag12 Ag4 Ag42 65.7 . . ?
Ag40 Ag4 Ag3 173.2 . . ?
Ag40 Ag4 Ag42 91.8 . . ?
Ag53 Ag4 Ag3 97.3 . . ?
Ag53 Ag4 Ag5 59.1 . . ?
Ag53 Ag4 Ag12 114.0 . . ?
Ag53 Ag4 Ag40 76.7 . . ?
Ag53 Ag4 Ag42 166.9 . . ?
S15 Ag4 Ag3 134.8 . . ?
S15 Ag4 Ag5 127.3 . . ?
S15 Ag4 Ag11 105.0 . . ?
S15 Ag4 Ag12 152.7 . . ?
S15 Ag4 Ag40 49.1 . . ?
S15 Ag4 Ag42 88.9 . . ?
S15 Ag4 Ag53 88.2 . . ?
S15 Ag4 S38 106.4 . . ?
S17 Ag4 Ag3 53.9 . . ?
S17 Ag4 Ag5 134.4 . . ?
S17 Ag4 Ag11 108.0 . . ?
S17 Ag4 Ag12 75.1 . . ?
S17 Ag4 Ag40 132.9 . . ?
S17 Ag4 Ag42 50.4 . . ?
S17 Ag4 Ag53 142.7 . . ?
S17 Ag4 S15 97.1 . . ?
S17 Ag4 S38 93.2 . . ?
S38 Ag4 Ag3 51.1 . . ?
S38 Ag4 Ag5 84.3 . . ?
S38 Ag4 Ag11 139.3 . . ?
S38 Ag4 Ag12 100.2 . . ?
S38 Ag4 Ag40 124.2 . . ?
S38 Ag4 Ag42 142.6 . . ?
S38 Ag4 Ag53 50.3 . . ?
Ag2 Ag5 Ag6 91.2 . . ?
Ag2 Ag5 Ag52 114.1 . . ?
Ag4 Ag5 Ag2 87.5 . . ?
Ag4 Ag5 Ag6 109.1 . . ?
Ag4 Ag5 Ag12 61.0 . . ?
Ag4 Ag5 Ag13 105.9 . . ?
Ag4 Ag5 Ag52 116.6 . . ?
Ag6 Ag5 Ag52 127.7 . . ?
Ag11 Ag5 Ag2 112.8 . . ?
Ag11 Ag5 Ag4 60.0 . . ?
Ag11 Ag5 Ag6 56.0 . . ?
Ag11 Ag5 Ag12 56.4 . . ?
Ag11 Ag5 Ag13 60.1 . . ?
Ag11 Ag5 Ag15 112.4 . . ?
Ag11 Ag5 Ag51 168.1 . . ?
Ag11 Ag5 Ag52 132.7 . . ?
Ag11 Ag5 Ag53 110.4 . . ?
Ag12 Ag5 Ag2 56.4 . . ?
Ag12 Ag5 Ag6 60.5 . . ?
Ag12 Ag5 Ag52 169.4 . . ?
Ag13 Ag5 Ag2 155.0 . . ?
Ag13 Ag5 Ag6 64.7 . . ?
Ag13 Ag5 Ag12 111.5 . . ?
Ag13 Ag5 Ag52 79.1 . . ?
Ag15 Ag5 Ag2 60.6 . . ?
Ag15 Ag5 Ag4 142.6 . . ?
Ag15 Ag5 Ag6 57.0 . . ?
Ag15 Ag5 Ag12 83.9 . . ?
Ag15 Ag5 Ag13 98.4 . . ?
Ag15 Ag5 Ag52 95.4 . . ?
Ag15 Ag5 Ag53 136.7 . . ?
Ag51 Ag5 Ag2 55.6 . . ?
Ag51 Ag5 Ag4 118.2 . . ?
Ag51 Ag5 Ag6 118.0 . . ?
Ag51 Ag5 Ag12 111.9 . . ?
Ag51 Ag5 Ag13 128.8 . . ?
Ag51 Ag5 Ag15 61.0 . . ?
Ag51 Ag5 Ag52 59.2 . . ?
Ag51 Ag5 Ag53 75.6 . . ?
Ag53 Ag5 Ag2 96.5 . . ?
Ag53 Ag5 Ag4 60.1 . . ?
Ag53 Ag5 Ag6 166.3 . . ?
Ag53 Ag5 Ag12 115.1 . . ?
Ag53 Ag5 Ag13 108.4 . . ?
Ag53 Ag5 Ag52 58.7 . . ?
Ag5 Ag6 Ag13 55.9 . . ?
Ag5 Ag6 Ag31 158.6 . . ?
Ag5 Ag6 Ag38 112.5 . . ?
Ag7 Ag6 Ag5 93.6 . . ?
Ag7 Ag6 Ag12 57.8 . . ?
Ag7 Ag6 Ag13 149.1 . . ?
Ag7 Ag6 Ag14 114.8 . . ?
Ag7 Ag6 Ag30 114.3 . . ?
Ag7 Ag6 Ag31 65.0 . . ?
Ag7 Ag6 Ag38 135.9 . . ?
Ag10 Ag6 Ag5 107.4 . . ?
Ag10 Ag6 Ag7 80.0 . . ?
Ag10 Ag6 Ag12 57.6 . . ?
Ag10 Ag6 Ag13 111.8 . . ?
Ag10 Ag6 Ag14 160.1 . . ?
Ag10 Ag6 Ag30 103.7 . . ?
Ag10 Ag6 Ag31 69.1 . . ?
Ag10 Ag6 Ag38 59.0 . . ?
Ag11 Ag6 Ag5 55.2 . . ?
Ag11 Ag6 Ag7 113.2 . . ?
Ag11 Ag6 Ag10 62.0 . . ?
Ag11 Ag6 Ag12 55.6 . . ?
Ag11 Ag6 Ag13 56.3 . . ?
Ag11 Ag6 Ag14 118.6 . . ?
Ag11 Ag6 Ag15 111.9 . . ?
Ag11 Ag6 Ag29 171.3 . . ?
Ag11 Ag6 Ag30 126.3 . . ?
Ag11 Ag6 Ag31 130.2 . . ?
Ag11 Ag6 Ag38 63.1 . . ?
Ag12 Ag6 Ag5 58.9 . . ?
Ag12 Ag6 Ag13 103.3 . . ?
Ag12 Ag6 Ag31 105.1 . . ?
Ag12 Ag6 Ag38 105.6 . . ?
Ag13 Ag6 Ag31 145.5 . . ?
Ag13 Ag6 Ag38 69.3 . . ?
Ag14 Ag6 Ag5 85.7 . . ?
Ag14 Ag6 Ag12 141.1 . . ?
Ag14 Ag6 Ag13 62.7 . . ?
Ag14 Ag6 Ag31 104.0 . . ?
Ag14 Ag6 Ag38 102.5 . . ?
Ag15 Ag6 Ag5 57.3 . . ?
Ag15 Ag6 Ag7 62.9 . . ?
Ag15 Ag6 Ag10 136.9 . . ?
Ag15 Ag6 Ag12 83.1 . . ?
Ag15 Ag6 Ag13 92.6 . . ?
Ag15 Ag6 Ag14 62.8 . . ?
Ag15 Ag6 Ag30 110.9 . . ?
Ag15 Ag6 Ag31 109.9 . . ?
Ag15 Ag6 Ag38 161.1 . . ?
Ag29 Ag6 Ag5 116.8 . . ?
Ag29 Ag6 Ag7 61.8 . . ?
Ag29 Ag6 Ag10 121.6 . . ?
Ag29 Ag6 Ag12 118.5 . . ?
Ag29 Ag6 Ag13 123.8 . . ?
Ag29 Ag6 Ag14 61.2 . . ?
Ag29 Ag6 Ag15 59.8 . . ?
Ag29 Ag6 Ag30 61.7 . . ?
Ag29 Ag6 Ag31 55.6 . . ?
Ag29 Ag6 Ag38 125.6 . . ?
Ag30 Ag6 Ag5 141.2 . . ?
Ag30 Ag6 Ag12 159.5 . . ?
Ag30 Ag6 Ag13 91.3 . . ?
Ag30 Ag6 Ag14 58.8 . . ?
Ag30 Ag6 Ag31 56.8 . . ?
Ag30 Ag6 Ag38 65.8 . . ?
Ag38 Ag6 Ag31 84.4 . . ?
Ag1 Ag7 Ag2 51.5 . . ?
Ag1 Ag7 Ag8 53.1 . . ?
Ag1 Ag7 Ag9 52.4 . . ?
Ag1 Ag7 Ag15 106.9 . . ?
Ag1 Ag7 Ag31 141.4 . . ?
Ag2 Ag7 Ag9 97.8 . . ?
Ag2 Ag7 Ag31 149.4 . . ?
Ag6 Ag7 Ag1 117.4 . . ?
Ag6 Ag7 Ag2 87.4 . . ?
Ag6 Ag7 Ag8 154.6 . . ?
Ag6 Ag7 Ag9 102.6 . . ?
Ag6 Ag7 Ag15 56.2 . . ?
Ag6 Ag7 Ag31 62.0 . . ?
Ag8 Ag7 Ag2 98.6 . . ?
Ag8 Ag7 Ag9 52.3 . . ?
Ag8 Ag7 Ag31 109.1 . . ?
Ag12 Ag7 Ag1 55.1 . . ?
Ag12 Ag7 Ag2 54.0 . . ?
Ag12 Ag7 Ag6 62.7 . . ?
Ag12 Ag7 Ag8 101.1 . . ?
Ag12 Ag7 Ag9 60.6 . . ?
Ag12 Ag7 Ag15 82.3 . . ?
Ag12 Ag7 Ag16 134.0 . . ?
Ag12 Ag7 Ag17 99.9 . . ?
Ag12 Ag7 Ag29 117.2 . . ?
Ag12 Ag7 Ag31 106.3 . . ?
Ag15 Ag7 Ag2 55.4 . . ?
Ag15 Ag7 Ag8 145.3 . . ?
Ag15 Ag7 Ag9 142.9 . . ?
Ag15 Ag7 Ag31 102.8 . . ?
Ag16 Ag7 Ag1 116.7 . . ?
Ag16 Ag7 Ag2 84.6 . . ?
Ag16 Ag7 Ag6 100.4 . . ?
Ag16 Ag7 Ag8 104.7 . . ?
Ag16 Ag7 Ag9 156.9 . . ?
Ag16 Ag7 Ag15 55.3 . . ?
Ag16 Ag7 Ag31 100.4 . . ?
Ag17 Ag7 Ag1 55.4 . . ?
Ag17 Ag7 Ag2 53.9 . . ?
Ag17 Ag7 Ag6 137.0 . . ?
Ag17 Ag7 Ag8 61.5 . . ?
Ag17 Ag7 Ag9 100.9 . . ?
Ag17 Ag7 Ag15 83.9 . . ?
Ag17 Ag7 Ag16 62.1 . . ?
Ag17 Ag7 Ag29 116.6 . . ?
Ag17 Ag7 Ag31 153.5 . . ?
Ag29 Ag7 Ag1 162.4 . . ?
Ag29 Ag7 Ag2 110.8 . . ?
Ag29 Ag7 Ag6 55.6 . . ?
Ag29 Ag7 Ag8 140.6 . . ?
Ag29 Ag7 Ag9 141.5 . . ?
Ag29 Ag7 Ag15 55.5 . . ?
Ag29 Ag7 Ag16 55.0 . . ?
Ag29 Ag7 Ag31 53.2 . . ?
Ag31 Ag7 Ag9 89.2 . . ?
Cl1 Ag7 Ag1 100.9 . . ?
Cl1 Ag7 Ag2 152.3 . . ?
Cl1 Ag7 Ag6 110.8 . . ?
Cl1 Ag7 Ag8 56.2 . . ?
Cl1 Ag7 Ag9 58.8 . . ?
Cl1 Ag7 Ag12 115.0 . . ?
Cl1 Ag7 Ag15 152.3 . . ?
Cl1 Ag7 Ag16 111.0 . . ?
Cl1 Ag7 Ag17 112.2 . . ?
Cl1 Ag7 Ag29 96.8 . . ?
Cl1 Ag7 Ag31 52.9 . . ?
Ag1 Ag8 Ag7 59.2 . . ?
Ag1 Ag8 Ag9 59.6 . . ?
Ag1 Ag8 Ag17 54.8 . . ?
Ag1 Ag8 Ag18 61.8 . . ?
Ag1 Ag8 Ag23 105.8 . . ?
Ag1 Ag8 Cl1 103.3 . . ?
Ag7 Ag8 Ag23 69.1 . . ?
Ag9 Ag8 Ag7 66.7 . . ?
Ag9 Ag8 Ag17 106.9 . . ?
Ag9 Ag8 Ag18 110.4 . . ?
Ag9 Ag8 Ag23 134.3 . . ?
Ag17 Ag8 Ag7 54.7 . . ?
Ag17 Ag8 Ag23 52.5 . . ?
Ag18 Ag8 Ag7 109.7 . . ?
Ag18 Ag8 Ag17 61.7 . . ?
Ag18 Ag8 Ag23 94.7 . . ?
Cl1 Ag8 Ag7 52.9 . . ?
Cl1 Ag8 Ag9 64.2 . . ?
Cl1 Ag8 Ag17 103.0 . . ?
Cl1 Ag8 Ag18 162.6 . . ?
Cl1 Ag8 Ag23 80.4 . . ?
S2 Ag8 Ag1 122.8 . . ?
S2 Ag8 Ag7 113.1 . . ?
S2 Ag8 Ag9 177.3 . . ?
S2 Ag8 Ag17 74.8 . . ?
S2 Ag8 Ag18 72.3 . . ?
S2 Ag8 Ag23 44.9 . . ?
S2 Ag8 Cl1 113.4 . . ?
S2 Ag8 S22 124.5 . . ?
S22 Ag8 Ag1 98.6 . . ?
S22 Ag8 Ag7 119.7 . . ?
S22 Ag8 Ag9 54.8 . . ?
S22 Ag8 Ag17 152.9 . . ?
S22 Ag8 Ag18 103.2 . . ?
S22 Ag8 Ag23 154.6 . . ?
S22 Ag8 Cl1 87.2 . . ?
Ag1 Ag9 Ag7 56.7 . . ?
Ag1 Ag9 Ag8 57.9 . . ?
Ag1 Ag9 Ag10 104.4 . . ?
Ag1 Ag9 Ag12 53.4 . . ?
Ag1 Ag9 Ag43 67.1 . . ?
Ag1 Ag9 Ag45 117.1 . . ?
Ag7 Ag9 Ag45 162.0 . . ?
Ag8 Ag9 Ag7 61.0 . . ?
Ag8 Ag9 Ag10 128.0 . . ?
Ag8 Ag9 Ag12 101.4 . . ?
Ag8 Ag9 Ag43 113.6 . . ?
Ag8 Ag9 Ag45 101.1 . . ?
Ag10 Ag9 Ag7 68.7 . . ?
Ag10 Ag9 Ag45 128.0 . . ?
Ag12 Ag9 Ag7 52.4 . . ?
Ag12 Ag9 Ag10 52.4 . . ?
Ag12 Ag9 Ag45 140.7 . . ?
Ag43 Ag9 Ag7 114.6 . . ?
Ag43 Ag9 Ag10 98.2 . . ?
Ag43 Ag9 Ag12 68.8 . . ?
Ag43 Ag9 Ag45 72.8 . . ?
S22 Ag9 Ag1 98.9 . . ?
S22 Ag9 Ag7 116.2 . . ?
S22 Ag9 Ag8 57.0 . . ?
S22 Ag9 Ag10 153.7 . . ?
S22 Ag9 Ag12 152.3 . . ?
S22 Ag9 Ag43 102.1 . . ?
S22 Ag9 Ag45 46.0 . . ?
S24 Ag9 Ag1 116.6 . . ?
S24 Ag9 Ag7 113.9 . . ?
S24 Ag9 Ag8 173.7 . . ?
S24 Ag9 Ag10 48.4 . . ?
S24 Ag9 Ag12 72.3 . . ?
S24 Ag9 Ag43 64.3 . . ?
S24 Ag9 Ag45 84.1 . . ?
S24 Ag9 S22 128.9 . . ?
Ag6 Ag10 Ag9 106.8 . . ?
Ag6 Ag10 Ag11 56.2 . . ?
Ag6 Ag10 Ag31 60.6 . . ?
Ag6 Ag10 Ag38 66.1 . . ?
Ag6 Ag10 Ag42 114.0 . . ?
Ag9 Ag10 Ag31 88.3 . . ?
Ag9 Ag10 Ag42 85.0 . . ?
Ag11 Ag10 Ag9 117.2 . . ?
Ag11 Ag10 Ag31 116.1 . . ?
Ag11 Ag10 Ag38 64.1 . . ?
Ag11 Ag10 Ag42 60.8 . . ?
Ag12 Ag10 Ag6 64.2 . . ?
Ag12 Ag10 Ag9 62.3 . . ?
Ag12 Ag10 Ag11 56.1 . . ?
Ag12 Ag10 Ag31 103.6 . . ?
Ag12 Ag10 Ag38 116.4 . . ?
Ag12 Ag10 Ag42 66.3 . . ?
Ag38 Ag10 Ag9 171.2 . . ?
Ag38 Ag10 Ag31 83.5 . . ?
Ag38 Ag10 Ag42 102.6 . . ?
Ag42 Ag10 Ag31 169.7 . . ?
S12 Ag10 Ag6 80.5 . . ?
S12 Ag10 Ag9 121.4 . . ?
S12 Ag10 Ag11 114.4 . . ?
S12 Ag10 Ag12 142.4 . . ?
S12 Ag10 Ag31 43.9 . . ?
S12 Ag10 Ag38 53.6 . . ?
S12 Ag10 Ag42 146.2 . . ?
S12 Ag10 S24 134.3 . . ?
S24 Ag10 Ag6 142.4 . . ?
S24 Ag10 Ag9 47.9 . . ?
S24 Ag10 Ag11 106.0 . . ?
S24 Ag10 Ag12 78.4 . . ?
S24 Ag10 Ag31 130.3 . . ?
S24 Ag10 Ag38 140.9 . . ?
S24 Ag10 Ag42 47.8 . . ?
Ag4 Ag11 Ag10 117.9 . . ?
Ag4 Ag11 Ag13 112.0 . . ?
Ag4 Ag11 Ag38 168.7 . . ?
Ag4 Ag11 Ag39 99.2 . . ?
Ag4 Ag11 Ag40 62.2 . . ?
Ag4 Ag11 Ag42 66.3 . . ?
Ag5 Ag11 Ag4 64.1 . . ?
Ag5 Ag11 Ag6 68.8 . . ?
Ag5 Ag11 Ag10 118.2 . . ?
Ag5 Ag11 Ag12 67.6 . . ?
Ag5 Ag11 Ag13 64.2 . . ?
Ag5 Ag11 Ag38 127.1 . . ?
Ag5 Ag11 Ag39 151.6 . . ?
Ag5 Ag11 Ag40 84.9 . . ?
Ag5 Ag11 Ag42 124.4 . . ?
Ag6 Ag11 Ag4 123.5 . . ?
Ag6 Ag11 Ag10 61.8 . . ?
Ag6 Ag11 Ag13 70.7 . . ?
Ag6 Ag11 Ag38 66.4 . . ?
Ag6 Ag11 Ag39 135.7 . . ?
Ag6 Ag11 Ag40 141.1 . . ?
Ag6 Ag11 Ag42 125.1 . . ?
Ag10 Ag11 Ag38 60.0 . . ?
Ag10 Ag11 Ag40 155.3 . . ?
Ag10 Ag11 Ag42 67.1 . . ?
Ag12 Ag11 Ag4 66.0 . . ?
Ag12 Ag11 Ag6 68.5 . . ?
Ag12 Ag11 Ag10 61.4 . . ?
Ag12 Ag11 Ag13 125.0 . . ?
Ag12 Ag11 Ag38 117.5 . . ?
Ag12 Ag11 Ag39 128.9 . . ?
Ag12 Ag11 Ag40 127.8 . . ?
Ag12 Ag11 Ag42 70.6 . . ?
Ag13 Ag11 Ag10 124.0 . . ?
Ag13 Ag11 Ag38 75.4 . . ?
Ag13 Ag11 Ag40 72.2 . . ?
Ag13 Ag11 Ag42 163.1 . . ?
Ag38 Ag11 Ag42 104.1 . . ?
Ag39 Ag11 Ag10 89.7 . . ?
Ag39 Ag11 Ag13 106.0 . . ?
Ag39 Ag11 Ag38 70.1 . . ?
Ag39 Ag11 Ag40 66.7 . . ?
Ag39 Ag11 Ag42 59.1 . . ?
Ag40 Ag11 Ag38 114.5 . . ?
Ag40 Ag11 Ag42 93.2 . . ?
Ag1 Ag12 Ag2 59.1 . . ?
Ag1 Ag12 Ag3 59.0 . . ?
Ag1 Ag12 Ag4 120.5 . . ?
Ag1 Ag12 Ag5 121.2 . . ?
Ag1 Ag12 Ag6 123.1 . . ?
Ag1 Ag12 Ag7 63.9 . . ?
Ag1 Ag12 Ag9 56.4 . . ?
Ag1 Ag12 Ag10 119.7 . . ?
Ag1 Ag12 Ag42 121.0 . . ?
Ag1 Ag12 Ag43 61.0 . . ?
Ag2 Ag12 Ag3 58.7 . . ?
Ag2 Ag12 Ag4 89.2 . . ?
Ag2 Ag12 Ag5 62.1 . . ?
Ag2 Ag12 Ag6 94.7 . . ?
Ag2 Ag12 Ag7 70.3 . . ?
Ag2 Ag12 Ag9 112.9 . . ?
Ag2 Ag12 Ag10 148.6 . . ?
Ag2 Ag12 Ag42 146.6 . . ?
Ag2 Ag12 Ag43 107.2 . . ?
Ag3 Ag12 Ag9 100.0 . . ?
Ag3 Ag12 Ag42 91.6 . . ?
Ag3 Ag12 Ag43 57.0 . . ?
Ag4 Ag12 Ag3 61.5 . . ?
Ag4 Ag12 Ag6 107.1 . . ?
Ag4 Ag12 Ag9 139.2 . . ?
Ag4 Ag12 Ag42 61.2 . . ?
Ag4 Ag12 Ag43 88.2 . . ?
Ag5 Ag12 Ag3 91.3 . . ?
Ag5 Ag12 Ag4 58.3 . . ?
Ag5 Ag12 Ag6 60.7 . . ?
Ag5 Ag12 Ag9 162.4 . . ?
Ag5 Ag12 Ag42 108.0 . . ?
Ag5 Ag12 Ag43 143.3 . . ?
Ag6 Ag12 Ag3 149.4 . . ?
Ag6 Ag12 Ag9 104.8 . . ?
Ag6 Ag12 Ag42 108.0 . . ?
Ag6 Ag12 Ag43 153.6 . . ?
Ag7 Ag12 Ag3 116.7 . . ?
Ag7 Ag12 Ag4 153.1 . . ?
Ag7 Ag12 Ag5 96.0 . . ?
Ag7 Ag12 Ag6 59.6 . . ?
Ag7 Ag12 Ag9 67.0 . . ?
Ag7 Ag12 Ag42 142.6 . . ?
Ag7 Ag12 Ag43 113.8 . . ?
Ag9 Ag12 Ag42 85.2 . . ?
Ag9 Ag12 Ag43 53.3 . . ?
Ag10 Ag12 Ag3 151.4 . . ?
Ag10 Ag12 Ag4 112.8 . . ?
Ag10 Ag12 Ag5 109.5 . . ?
Ag10 Ag12 Ag6 58.3 . . ?
Ag10 Ag12 Ag7 81.3 . . ?
Ag10 Ag12 Ag9 65.2 . . ?
Ag10 Ag12 Ag42 64.0 . . ?
Ag10 Ag12 Ag43 96.2 . . ?
Ag11 Ag12 Ag1 177.2 . . ?
Ag11 Ag12 Ag2 118.1 . . ?
Ag11 Ag12 Ag3 120.2 . . ?
Ag11 Ag12 Ag4 58.8 . . ?
Ag11 Ag12 Ag5 56.0 . . ?
Ag11 Ag12 Ag6 56.0 . . ?
Ag11 Ag12 Ag7 115.4 . . ?
Ag11 Ag12 Ag9 126.1 . . ?
Ag11 Ag12 Ag10 62.4 . . ?
Ag11 Ag12 Ag42 61.3 . . ?
Ag11 Ag12 Ag43 121.2 . . ?
Ag42 Ag12 Ag43 60.1 . . ?
Ag5 Ag13 Ag6 59.4 . . ?
Ag5 Ag13 Ag14 83.6 . . ?
Ag5 Ag13 Ag40 74.4 . . ?
Ag6 Ag13 Ag14 55.6 . . ?
Ag6 Ag13 Ag40 109.6 . . ?
Ag11 Ag13 Ag5 55.6 . . ?
Ag11 Ag13 Ag6 53.0 . . ?
Ag11 Ag13 Ag14 108.3 . . ?
Ag11 Ag13 Ag40 57.4 . . ?
Ag14 Ag13 Ag40 157.9 . . ?
S13 Ag13 Ag5 127.0 . . ?
S13 Ag13 Ag6 67.9 . . ?
S13 Ag13 Ag11 97.5 . . ?
S13 Ag13 Ag14 60.9 . . ?
S13 Ag13 Ag40 132.9 . . ?
S26 Ag13 Ag5 116.6 . . ?
S26 Ag13 Ag6 139.4 . . ?
S26 Ag13 Ag11 90.0 . . ?
S26 Ag13 Ag14 158.7 . . ?
S26 Ag13 Ag40 43.1 . . ?
S26 Ag13 S13 106.8 . . ?
S40 Ag13 Ag5 81.1 . . ?
S40 Ag13 Ag6 97.0 . . ?
S40 Ag13 Ag11 135.1 . . ?
S40 Ag13 Ag14 49.6 . . ?
S40 Ag13 Ag40 126.3 . . ?
S40 Ag13 S13 100.0 . . ?
S40 Ag13 S26 123.1 . . ?
Ag6 Ag14 Ag13 61.7 . . ?
Ag6 Ag14 Ag15 55.5 . . ?
Ag6 Ag14 Ag50 103.4 . . ?
Ag6 Ag14 S13 66.6 . . ?
Ag15 Ag14 Ag13 88.0 . . ?
Ag15 Ag14 Ag50 54.5 . . ?
Ag28 Ag14 Ag6 106.2 . . ?
Ag28 Ag14 Ag13 145.6 . . ?
Ag28 Ag14 Ag15 61.3 . . ?
Ag28 Ag14 Ag50 61.1 . . ?
Ag28 Ag14 S13 158.8 . . ?
Ag29 Ag14 Ag6 55.0 . . ?
Ag29 Ag14 Ag13 116.7 . . ?
Ag29 Ag14 Ag15 55.3 . . ?
Ag29 Ag14 Ag28 59.7 . . ?
Ag29 Ag14 Ag30 60.1 . . ?
Ag29 Ag14 Ag50 102.4 . . ?
Ag29 Ag14 S13 102.6 . . ?
Ag30 Ag14 Ag6 60.0 . . ?
Ag30 Ag14 Ag13 91.3 . . ?
Ag30 Ag14 Ag15 105.9 . . ?
Ag30 Ag14 Ag28 110.8 . . ?
Ag30 Ag14 Ag50 160.3 . . ?
Ag30 Ag14 S13 48.1 . . ?
Ag50 Ag14 Ag13 89.2 . . ?
S4 Ag14 Ag6 132.4 . . ?
S4 Ag14 Ag13 155.1 . . ?
S4 Ag14 Ag15 116.9 . . ?
S4 Ag14 Ag28 57.4 . . ?
S4 Ag14 Ag29 81.5 . . ?
S4 Ag14 Ag30 83.2 . . ?
S4 Ag14 Ag50 104.1 . . ?
S4 Ag14 S13 111.5 . . ?
S13 Ag14 Ag13 50.3 . . ?
S13 Ag14 Ag15 120.3 . . ?
S13 Ag14 Ag50 138.9 . . ?
S40 Ag14 Ag6 102.5 . . ?
S40 Ag14 Ag13 49.9 . . ?
S40 Ag14 Ag15 88.3 . . ?
S40 Ag14 Ag28 110.0 . . ?
S40 Ag14 Ag29 143.3 . . ?
S40 Ag14 Ag30 138.7 . . ?
S40 Ag14 Ag50 50.6 . . ?
S40 Ag14 S4 125.0 . . ?
S40 Ag14 S13 91.1 . . ?
Ag2 Ag15 Ag7 67.3 . . ?
Ag2 Ag15 Ag14 151.3 . . ?
Ag2 Ag15 Ag28 150.1 . . ?
Ag5 Ag15 Ag2 63.0 . . ?
Ag5 Ag15 Ag7 97.4 . . ?
Ag5 Ag15 Ag14 89.3 . . ?
Ag5 Ag15 Ag21 109.7 . . ?
Ag5 Ag15 Ag28 141.3 . . ?
Ag6 Ag15 Ag2 97.6 . . ?
Ag6 Ag15 Ag5 65.7 . . ?
Ag6 Ag15 Ag7 60.9 . . ?
Ag6 Ag15 Ag14 61.7 . . ?
Ag6 Ag15 Ag21 155.1 . . ?
Ag6 Ag15 Ag28 108.6 . . ?
Ag6 Ag15 Ag51 123.4 . . ?
Ag7 Ag15 Ag14 112.2 . . ?
Ag7 Ag15 Ag28 113.3 . . ?
Ag14 Ag15 Ag28 58.2 . . ?
Ag16 Ag15 Ag2 95.1 . . ?
Ag16 Ag15 Ag5 155.1 . . ?
Ag16 Ag15 Ag6 108.9 . . ?
Ag16 Ag15 Ag7 61.3 . . ?
Ag16 Ag15 Ag14 109.9 . . ?
Ag16 Ag15 Ag21 64.3 . . ?
Ag16 Ag15 Ag28 63.5 . . ?
Ag16 Ag15 Ag50 117.6 . . ?
Ag16 Ag15 Ag51 121.1 . . ?
Ag21 Ag15 Ag2 60.9 . . ?
Ag21 Ag15 Ag7 97.1 . . ?
Ag21 Ag15 Ag14 142.9 . . ?
Ag21 Ag15 Ag28 90.0 . . ?
Ag29 Ag15 Ag2 128.1 . . ?
Ag29 Ag15 Ag5 124.3 . . ?
Ag29 Ag15 Ag6 58.9 . . ?
Ag29 Ag15 Ag7 60.8 . . ?
Ag29 Ag15 Ag14 60.5 . . ?
Ag29 Ag15 Ag16 58.7 . . ?
Ag29 Ag15 Ag21 122.7 . . ?
Ag29 Ag15 Ag28 60.2 . . ?
Ag29 Ag15 Ag50 114.8 . . ?
Ag29 Ag15 Ag51 176.1 . . ?
Ag50 Ag15 Ag2 117.1 . . ?
Ag50 Ag15 Ag5 84.7 . . ?
Ag50 Ag15 Ag6 116.9 . . ?
Ag50 Ag15 Ag7 175.5 . . ?
Ag50 Ag15 Ag14 63.7 . . ?
Ag50 Ag15 Ag21 85.9 . . ?
Ag50 Ag15 Ag28 63.2 . . ?
Ag50 Ag15 Ag51 61.6 . . ?
Ag51 Ag15 Ag2 55.5 . . ?
Ag51 Ag15 Ag5 57.8 . . ?
Ag51 Ag15 Ag7 122.9 . . ?
Ag51 Ag15 Ag14 117.2 . . ?
Ag51 Ag15 Ag21 56.8 . . ?
Ag51 Ag15 Ag28 116.0 . . ?
Ag7 Ag16 Ag17 58.3 . . ?
Ag7 Ag16 Ag21 95.5 . . ?
Ag7 Ag16 Ag26 142.7 . . ?
Ag7 Ag16 Ag28 114.5 . . ?
Ag7 Ag16 Ag32 69.6 . . ?
Ag15 Ag16 Ag7 63.4 . . ?
Ag15 Ag16 Ag17 86.1 . . ?
Ag15 Ag16 Ag21 59.4 . . ?
Ag15 Ag16 Ag23 141.0 . . ?
Ag15 Ag16 Ag26 153.9 . . ?
Ag15 Ag16 Ag27 93.4 . . ?
Ag15 Ag16 Ag28 62.8 . . ?
Ag15 Ag16 Ag32 110.7 . . ?
Ag17 Ag16 Ag26 108.3 . . ?
Ag17 Ag16 Ag28 144.6 . . ?
Ag17 Ag16 Ag32 109.2 . . ?
Ag21 Ag16 Ag17 61.1 . . ?
Ag21 Ag16 Ag26 107.9 . . ?
Ag21 Ag16 Ag28 87.3 . . ?
Ag21 Ag16 Ag32 165.1 . . ?
Ag22 Ag16 Ag7 114.1 . . ?
Ag22 Ag16 Ag15 114.6 . . ?
Ag22 Ag16 Ag17 55.9 . . ?
Ag22 Ag16 Ag21 55.9 . . ?
Ag22 Ag16 Ag23 63.2 . . ?
Ag22 Ag16 Ag26 61.8 . . ?
Ag22 Ag16 Ag27 59.7 . . ?
Ag22 Ag16 Ag28 120.4 . . ?
Ag22 Ag16 Ag29 174.6 . . ?
Ag22 Ag16 Ag32 130.1 . . ?
Ag23 Ag16 Ag7 81.5 . . ?
Ag23 Ag16 Ag17 59.8 . . ?
Ag23 Ag16 Ag21 111.1 . . ?
Ag23 Ag16 Ag26 63.2 . . ?
Ag23 Ag16 Ag27 113.7 . . ?
Ag23 Ag16 Ag28 155.0 . . ?
Ag23 Ag16 Ag32 68.7 . . ?
Ag26 Ag16 Ag32 85.5 . . ?
Ag27 Ag16 Ag7 152.1 . . ?
Ag27 Ag16 Ag17 107.7 . . ?
Ag27 Ag16 Ag21 57.7 . . ?
Ag27 Ag16 Ag26 61.9 . . ?
Ag27 Ag16 Ag28 61.1 . . ?
Ag27 Ag16 Ag32 136.8 . . ?
Ag28 Ag16 Ag26 95.7 . . ?
Ag28 Ag16 Ag32 98.0 . . ?
Ag29 Ag16 Ag7 62.1 . . ?
Ag29 Ag16 Ag15 60.6 . . ?
Ag29 Ag16 Ag17 119.9 . . ?
Ag29 Ag16 Ag21 119.7 . . ?
Ag29 Ag16 Ag23 118.5 . . ?
Ag29 Ag16 Ag26 123.6 . . ?
Ag29 Ag16 Ag27 121.6 . . ?
Ag29 Ag16 Ag28 60.5 . . ?
Ag29 Ag16 Ag32 53.2 . . ?
Ag1 Ag17 Ag2 59.0 . . ?
Ag1 Ag17 Ag7 63.5 . . ?
Ag1 Ag17 Ag8 55.8 . . ?
Ag1 Ag17 Ag16 122.2 . . ?
Ag1 Ag17 Ag18 59.8 . . ?
Ag1 Ag17 Ag19 59.9 . . ?
Ag1 Ag17 Ag20 121.1 . . ?
Ag1 Ag17 Ag21 118.8 . . ?
Ag1 Ag17 Ag23 122.8 . . ?
Ag1 Ag17 Ag24 121.7 . . ?
Ag2 Ag17 Ag7 70.1 . . ?
Ag2 Ag17 Ag8 111.2 . . ?
Ag2 Ag17 Ag16 92.0 . . ?
Ag2 Ag17 Ag18 105.6 . . ?
Ag2 Ag17 Ag19 58.5 . . ?
Ag2 Ag17 Ag20 87.8 . . ?
Ag2 Ag17 Ag21 59.8 . . ?
Ag2 Ag17 Ag23 145.5 . . ?
Ag2 Ag17 Ag24 152.4 . . ?
Ag7 Ag17 Ag8 63.9 . . ?
Ag7 Ag17 Ag16 59.6 . . ?
Ag7 Ag17 Ag18 113.1 . . ?
Ag7 Ag17 Ag19 116.9 . . ?
Ag7 Ag17 Ag20 150.9 . . ?
Ag7 Ag17 Ag21 95.0 . . ?
Ag7 Ag17 Ag23 80.6 . . ?
Ag7 Ag17 Ag24 136.9 . . ?
Ag8 Ag17 Ag20 144.6 . . ?
Ag8 Ag17 Ag24 84.1 . . ?
Ag16 Ag17 Ag8 104.6 . . ?
Ag16 Ag17 Ag18 157.6 . . ?
Ag16 Ag17 Ag19 145.8 . . ?
Ag16 Ag17 Ag20 104.3 . . ?
Ag16 Ag17 Ag21 59.0 . . ?
Ag16 Ag17 Ag24 106.6 . . ?
Ag18 Ag17 Ag8 56.4 . . ?
Ag18 Ag17 Ag20 90.4 . . ?
Ag18 Ag17 Ag24 62.9 . . ?
Ag19 Ag17 Ag8 102.4 . . ?
Ag19 Ag17 Ag18 56.4 . . ?
Ag19 Ag17 Ag20 61.3 . . ?
Ag19 Ag17 Ag24 96.6 . . ?
Ag20 Ag17 Ag24 68.3 . . ?
Ag21 Ag17 Ag8 158.7 . . ?
Ag21 Ag17 Ag18 142.3 . . ?
Ag21 Ag17 Ag19 89.2 . . ?
Ag21 Ag17 Ag20 56.7 . . ?
Ag21 Ag17 Ag24 112.6 . . ?
Ag22 Ag17 Ag1 173.9 . . ?
Ag22 Ag17 Ag2 114.9 . . ?
Ag22 Ag17 Ag7 115.7 . . ?
Ag22 Ag17 Ag8 129.9 . . ?
Ag22 Ag17 Ag16 56.2 . . ?
Ag22 Ag17 Ag18 124.2 . . ?
Ag22 Ag17 Ag19 117.6 . . ?
Ag22 Ag17 Ag20 56.3 . . ?
Ag22 Ag17 Ag21 55.1 . . ?
Ag22 Ag17 Ag23 62.0 . . ?
Ag22 Ag17 Ag24 63.4 . . ?
Ag23 Ag17 Ag8 69.0 . . ?
Ag23 Ag17 Ag16 56.6 . . ?
Ag23 Ag17 Ag18 102.4 . . ?
Ag23 Ag17 Ag19 155.8 . . ?
Ag23 Ag17 Ag20 112.0 . . ?
Ag23 Ag17 Ag21 106.7 . . ?
Ag23 Ag17 Ag24 60.6 . . ?
Ag1 Ag18 Ag8 55.9 . . ?
Ag1 Ag18 Ag17 53.4 . . ?
Ag1 Ag18 Ag19 59.9 . . ?
Ag1 Ag18 Ag24 112.8 . . ?
Ag1 Ag18 Ag44 66.2 . . ?
Ag8 Ag18 Ag17 61.9 . . ?
Ag8 Ag18 Ag24 85.4 . . ?
Ag8 Ag18 Ag44 93.6 . . ?
Ag17 Ag18 Ag24 60.3 . . ?
Ag19 Ag18 Ag8 111.1 . . ?
Ag19 Ag18 Ag17 61.7 . . ?
Ag19 Ag18 Ag24 98.3 . . ?
Ag19 Ag18 Ag44 81.6 . . ?
Ag44 Ag18 Ag17 118.9 . . ?
Ag44 Ag18 Ag24 179.0 . . ?
S1 Ag18 Ag1 112.7 . . ?
S1 Ag18 Ag8 127.3 . . ?
S1 Ag18 Ag17 71.6 . . ?
S1 Ag18 Ag19 61.6 . . ?
S1 Ag18 Ag24 49.1 . . ?
S1 Ag18 Ag44 131.6 . . ?
S1 Ag18 S23 133.7 . . ?
S23 Ag18 Ag1 109.6 . . ?
S23 Ag18 Ag8 91.9 . . ?
S23 Ag18 Ag17 153.4 . . ?
S23 Ag18 Ag19 132.1 . . ?
S23 Ag18 Ag24 125.9 . . ?
S23 Ag18 Ag44 54.5 . . ?
Ag1 Ag19 Ag3 57.7 . . ?
Ag1 Ag19 Ag17 53.4 . . ?
Ag1 Ag19 Ag18 59.9 . . ?
Ag1 Ag19 Ag20 113.4 . . ?
Ag2 Ag19 Ag1 55.7 . . ?
Ag2 Ag19 Ag3 58.7 . . ?
Ag2 Ag19 Ag17 55.7 . . ?
Ag2 Ag19 Ag18 107.8 . . ?
Ag2 Ag19 Ag20 85.5 . . ?
Ag3 Ag19 Ag17 102.4 . . ?
Ag3 Ag19 Ag20 142.2 . . ?
Ag17 Ag19 Ag20 60.0 . . ?
Ag18 Ag19 Ag3 108.3 . . ?
Ag18 Ag19 Ag17 61.8 . . ?
Ag18 Ag19 Ag20 92.8 . . ?
S1 Ag19 Ag1 102.5 . . ?
S1 Ag19 Ag2 121.0 . . ?
S1 Ag19 Ag3 157.8 . . ?
S1 Ag19 Ag17 67.4 . . ?
S1 Ag19 Ag18 49.6 . . ?
S1 Ag19 Ag20 51.0 . . ?
S18 Ag19 Ag1 81.2 . . ?
S18 Ag19 Ag2 112.8 . . ?
S18 Ag19 Ag3 54.9 . . ?
S18 Ag19 Ag17 132.4 . . ?
S18 Ag19 Ag18 84.8 . . ?
S18 Ag19 Ag20 161.5 . . ?
S18 Ag19 S1 116.5 . . ?
S18 Ag19 S28 124.2 . . ?
S28 Ag19 Ag1 138.6 . . ?
S28 Ag19 Ag2 83.2 . . ?
S28 Ag19 Ag3 107.5 . . ?
S28 Ag19 Ag17 101.4 . . ?
S28 Ag19 Ag18 143.1 . . ?
S28 Ag19 Ag20 52.1 . . ?
S28 Ag19 S1 94.1 . . ?
Ag17 Ag20 Ag19 58.6 . . ?
Ag17 Ag20 Ag24 56.8 . . ?
Ag17 Ag20 Ag58 111.0 . . ?
Ag19 Ag20 Ag24 88.4 . . ?
Ag19 Ag20 Ag58 162.7 . . ?
Ag21 Ag20 Ag17 59.7 . . ?
Ag21 Ag20 Ag19 89.3 . . ?
Ag21 Ag20 Ag24 105.7 . . ?
Ag21 Ag20 Ag58 73.5 . . ?
Ag22 Ag20 Ag17 53.4 . . ?
Ag22 Ag20 Ag19 112.0 . . ?
Ag22 Ag20 Ag21 55.5 . . ?
Ag22 Ag20 Ag24 57.5 . . ?
Ag22 Ag20 Ag57 106.4 . . ?
Ag22 Ag20 Ag58 58.8 . . ?
Ag57 Ag20 Ag17 112.3 . . ?
Ag57 Ag20 Ag19 95.7 . . ?
Ag57 Ag20 Ag21 58.6 . . ?
Ag57 Ag20 Ag24 163.6 . . ?
Ag57 Ag20 Ag58 74.9 . . ?
Ag58 Ag20 Ag24 96.8 . . ?
S1 Ag20 Ag17 68.7 . . ?
S1 Ag20 Ag19 56.1 . . ?
S1 Ag20 Ag21 127.8 . . ?
S1 Ag20 Ag22 99.3 . . ?
S1 Ag20 Ag24 44.5 . . ?
S1 Ag20 Ag57 147.8 . . ?
S1 Ag20 Ag58 136.4 . . ?
S1 Ag20 S30 107.0 . . ?
S28 Ag20 Ag17 98.6 . . ?
S28 Ag20 Ag19 50.0 . . ?
S28 Ag20 Ag21 84.3 . . ?
S28 Ag20 Ag22 138.1 . . ?
S28 Ag20 Ag24 137.7 . . ?
S28 Ag20 Ag57 51.1 . . ?
S28 Ag20 Ag58 125.2 . . ?
S28 Ag20 S1 96.7 . . ?
S28 Ag20 S30 123.1 . . ?
S30 Ag20 Ag17 138.1 . . ?
S30 Ag20 Ag19 154.4 . . ?
S30 Ag20 Ag21 115.7 . . ?
S30 Ag20 Ag22 88.4 . . ?
S30 Ag20 Ag24 90.0 . . ?
S30 Ag20 Ag57 93.0 . . ?
S30 Ag20 Ag58 42.6 . . ?
Ag2 Ag21 Ag16 90.3 . . ?
Ag2 Ag21 Ag17 56.3 . . ?
Ag2 Ag21 Ag20 89.8 . . ?
Ag2 Ag21 Ag56 115.5 . . ?
Ag15 Ag21 Ag2 60.8 . . ?
Ag15 Ag21 Ag16 56.3 . . ?
Ag15 Ag21 Ag17 83.7 . . ?
Ag15 Ag21 Ag20 145.3 . . ?
Ag15 Ag21 Ag27 92.9 . . ?
Ag15 Ag21 Ag56 94.7 . . ?
Ag15 Ag21 Ag57 136.7 . . ?
Ag16 Ag21 Ag17 59.9 . . ?
Ag16 Ag21 Ag56 126.1 . . ?
Ag17 Ag21 Ag56 171.2 . . ?
Ag20 Ag21 Ag16 110.3 . . ?
Ag20 Ag21 Ag17 63.5 . . ?
Ag20 Ag21 Ag56 115.9 . . ?
Ag22 Ag21 Ag2 111.9 . . ?
Ag22 Ag21 Ag15 112.4 . . ?
Ag22 Ag21 Ag16 56.7 . . ?
Ag22 Ag21 Ag17 55.7 . . ?
Ag22 Ag21 Ag20 59.2 . . ?
Ag22 Ag21 Ag27 60.9 . . ?
Ag22 Ag21 Ag51 168.0 . . ?
Ag22 Ag21 Ag56 132.4 . . ?
Ag22 Ag21 Ag57 110.5 . . ?
Ag27 Ag21 Ag2 149.2 . . ?
Ag27 Ag21 Ag16 60.2 . . ?
Ag27 Ag21 Ag17 108.7 . . ?
Ag27 Ag21 Ag20 107.7 . . ?
Ag27 Ag21 Ag56 80.0 . . ?
Ag27 Ag21 Ag57 113.1 . . ?
Ag51 Ag21 Ag2 56.5 . . ?
Ag51 Ag21 Ag15 60.6 . . ?
Ag51 Ag21 Ag16 116.8 . . ?
Ag51 Ag21 Ag17 112.6 . . ?
Ag51 Ag21 Ag20 120.1 . . ?
Ag51 Ag21 Ag27 126.7 . . ?
Ag51 Ag21 Ag56 59.5 . . ?
Ag51 Ag21 Ag57 76.1 . . ?
Ag57 Ag21 Ag2 97.5 . . ?
Ag57 Ag21 Ag16 167.0 . . ?
Ag57 Ag21 Ag17 116.6 . . ?
Ag57 Ag21 Ag20 59.6 . . ?
Ag57 Ag21 Ag56 59.3 . . ?
Ag16 Ag22 Ag20 125.0 . . ?
Ag16 Ag22 Ag23 60.1 . . ?
Ag16 Ag22 Ag24 117.6 . . ?
Ag16 Ag22 Ag25 128.2 . . ?
Ag16 Ag22 Ag26 66.9 . . ?
Ag16 Ag22 Ag27 64.2 . . ?
Ag16 Ag22 Ag58 127.8 . . ?
Ag17 Ag22 Ag16 67.8 . . ?
Ag17 Ag22 Ag20 70.4 . . ?
Ag17 Ag22 Ag23 62.6 . . ?
Ag17 Ag22 Ag24 66.7 . . ?
Ag17 Ag22 Ag25 135.5 . . ?
Ag17 Ag22 Ag26 121.9 . . ?
Ag17 Ag22 Ag27 121.4 . . ?
Ag17 Ag22 Ag58 139.8 . . ?
Ag20 Ag22 Ag23 124.6 . . ?
Ag20 Ag22 Ag24 74.1 . . ?
Ag20 Ag22 Ag25 106.6 . . ?
Ag20 Ag22 Ag26 167.1 . . ?
Ag20 Ag22 Ag27 113.7 . . ?
Ag20 Ag22 Ag58 71.8 . . ?
Ag21 Ag22 Ag16 67.4 . . ?
Ag21 Ag22 Ag17 69.2 . . ?
Ag21 Ag22 Ag20 65.3 . . ?
Ag21 Ag22 Ag23 118.2 . . ?
Ag21 Ag22 Ag24 127.5 . . ?
Ag21 Ag22 Ag25 152.1 . . ?
Ag21 Ag22 Ag26 121.0 . . ?
Ag21 Ag22 Ag27 62.7 . . ?
Ag21 Ag22 Ag58 83.1 . . ?
Ag23 Ag22 Ag24 61.9 . . ?
Ag23 Ag22 Ag26 64.1 . . ?
Ag23 Ag22 Ag58 156.5 . . ?
Ag25 Ag22 Ag23 88.8 . . ?
Ag25 Ag22 Ag24 69.9 . . ?
Ag25 Ag22 Ag26 62.2 . . ?
Ag25 Ag22 Ag58 69.1 . . ?
Ag26 Ag22 Ag24 105.9 . . ?
Ag26 Ag22 Ag58 97.1 . . ?
Ag27 Ag22 Ag23 114.8 . . ?
Ag27 Ag22 Ag24 169.8 . . ?
Ag27 Ag22 Ag25 100.9 . . ?
Ag27 Ag22 Ag26 65.0 . . ?
Ag27 Ag22 Ag58 64.1 . . ?
Ag58 Ag22 Ag24 114.6 . . ?
Ag8 Ag23 Ag32 90.1 . . ?
Ag16 Ag23 Ag8 102.0 . . ?
Ag16 Ag23 Ag17 63.6 . . ?
Ag16 Ag23 Ag22 56.6 . . ?
Ag16 Ag23 Ag24 115.5 . . ?
Ag16 Ag23 Ag26 64.3 . . ?
Ag16 Ag23 Ag32 63.6 . . ?
Ag17 Ag23 Ag8 58.5 . . ?
Ag17 Ag23 Ag24 64.9 . . ?
Ag17 Ag23 Ag26 111.9 . . ?
Ag17 Ag23 Ag32 108.2 . . ?
Ag22 Ag23 Ag8 113.0 . . ?
Ag22 Ag23 Ag17 55.4 . . ?
Ag22 Ag23 Ag24 63.2 . . ?
Ag22 Ag23 Ag26 60.4 . . ?
Ag22 Ag23 Ag32 118.8 . . ?
Ag24 Ag23 Ag8 81.2 . . ?
Ag24 Ag23 Ag26 104.3 . . ?
Ag24 Ag23 Ag32 170.9 . . ?
Ag26 Ag23 Ag8 166.2 . . ?
Ag26 Ag23 Ag32 83.7 . . ?
S2 Ag23 Ag8 44.9 . . ?
S2 Ag23 Ag16 141.0 . . ?
S2 Ag23 Ag17 79.1 . . ?
S2 Ag23 Ag22 111.1 . . ?
S2 Ag23 Ag24 50.9 . . ?
S2 Ag23 Ag26 147.3 . . ?
S2 Ag23 Ag32 123.4 . . ?
S2 Ag23 S11 135.8 . . ?
S11 Ag23 Ag8 128.3 . . ?
S11 Ag23 Ag16 77.9 . . ?
S11 Ag23 Ag17 140.8 . . ?
S11 Ag23 Ag22 109.4 . . ?
S11 Ag23 Ag24 146.2 . . ?
S11 Ag23 Ag26 51.6 . . ?
S11 Ag23 Ag32 42.8 . . ?
Ag17 Ag24 Ag18 56.8 . . ?
Ag17 Ag24 Ag20 54.9 . . ?
Ag17 Ag24 Ag25 99.8 . . ?
Ag18 Ag24 Ag20 80.3 . . ?
Ag18 Ag24 Ag25 155.5 . . ?
Ag22 Ag24 Ag17 49.9 . . ?
Ag22 Ag24 Ag18 105.3 . . ?
Ag22 Ag24 Ag20 48.4 . . ?
Ag22 Ag24 Ag25 50.5 . . ?
Ag23 Ag24 Ag17 54.4 . . ?
Ag23 Ag24 Ag18 93.8 . . ?
Ag23 Ag24 Ag20 97.0 . . ?
Ag23 Ag24 Ag22 55.0 . . ?
Ag23 Ag24 Ag25 75.0 . . ?
Ag25 Ag24 Ag20 79.6 . . ?
S1 Ag24 Ag17 68.3 . . ?
S1 Ag24 Ag18 46.3 . . ?
S1 Ag24 Ag20 46.5 . . ?
S1 Ag24 Ag22 92.4 . . ?
S1 Ag24 Ag23 122.6 . . ?
S1 Ag24 Ag25 122.4 . . ?
S2 Ag24 Ag17 72.1 . . ?
S2 Ag24 Ag18 65.2 . . ?
S2 Ag24 Ag20 126.6 . . ?
S2 Ag24 Ag22 102.1 . . ?
S2 Ag24 Ag23 49.7 . . ?
S2 Ag24 Ag25 117.9 . . ?
S2 Ag24 S1 111.3 . . ?
S3 Ag24 Ag17 140.4 . . ?
S3 Ag24 Ag18 152.9 . . ?
S3 Ag24 Ag20 95.9 . . ?
S3 Ag24 Ag22 91.3 . . ?
S3 Ag24 Ag23 113.3 . . ?
S3 Ag24 Ag25 44.1 . . ?
S3 Ag24 S1 113.1 . . ?
S3 Ag24 S2 132.9 . . ?
Ag22 Ag25 Ag24 59.7 . . ?
Ag22 Ag25 Ag26 62.8 . . ?
Ag22 Ag25 Ag58 60.0 . . ?
Ag22 Ag25 Ag59 106.0 . . ?
Ag22 Ag25 Ag61 106.0 . . ?
Ag26 Ag25 Ag24 99.8 . . ?
Ag26 Ag25 Ag58 92.4 . . ?
Ag26 Ag25 Ag59 87.3 . . ?
Ag26 Ag25 Ag61 163.9 . . ?
Ag58 Ag25 Ag24 101.9 . . ?
Ag58 Ag25 Ag59 55.5 . . ?
Ag59 Ag25 Ag24 156.8 . . ?
Ag61 Ag25 Ag24 82.4 . . ?
Ag61 Ag25 Ag58 71.6 . . ?
Ag61 Ag25 Ag59 84.9 . . ?
S3 Ag25 Ag22 101.0 . . ?
S3 Ag25 Ag24 45.1 . . ?
S3 Ag25 Ag26 139.4 . . ?
S3 Ag25 Ag58 111.9 . . ?
S3 Ag25 Ag59 133.1 . . ?
S3 Ag25 Ag61 50.7 . . ?
S3 Ag25 S34 148.2 . . ?
S34 Ag25 Ag22 108.2 . . ?
S34 Ag25 Ag24 148.8 . . ?
S34 Ag25 Ag26 52.4 . . ?
S34 Ag25 Ag58 93.8 . . ?
S34 Ag25 Ag59 49.1 . . ?
S34 Ag25 Ag61 128.4 . . ?
Ag22 Ag26 Ag16 51.3 . . ?
Ag22 Ag26 Ag23 55.5 . . ?
Ag22 Ag26 Ag27 53.8 . . ?
Ag23 Ag26 Ag16 52.5 . . ?
Ag25 Ag26 Ag16 105.8 . . ?
Ag25 Ag26 Ag22 55.1 . . ?
Ag25 Ag26 Ag23 80.2 . . ?
Ag25 Ag26 Ag27 88.9 . . ?
Ag27 Ag26 Ag16 55.0 . . ?
Ag27 Ag26 Ag23 99.1 . . ?
S10 Ag26 Ag16 69.2 . . ?
S10 Ag26 Ag22 103.2 . . ?
S10 Ag26 Ag23 118.6 . . ?
S10 Ag26 Ag25 138.7 . . ?
S10 Ag26 Ag27 53.6 . . ?
S11 Ag26 Ag16 70.1 . . ?
S11 Ag26 Ag22 103.0 . . ?
S11 Ag26 Ag23 49.8 . . ?
S11 Ag26 Ag25 121.2 . . ?
S11 Ag26 Ag27 123.3 . . ?
S11 Ag26 S10 96.4 . . ?
S34 Ag26 Ag16 147.7 . . ?
S34 Ag26 Ag22 99.3 . . ?
S34 Ag26 Ag23 126.4 . . ?
S34 Ag26 Ag25 50.1 . . ?
S34 Ag26 Ag27 98.7 . . ?
S34 Ag26 S10 112.7 . . ?
S34 Ag26 S11 137.9 . . ?
Ag16 Ag27 Ag26 63.0 . . ?
Ag16 Ag27 Ag28 61.5 . . ?
Ag16 Ag27 Ag58 118.8 . . ?
Ag21 Ag27 Ag16 62.1 . . ?
Ag21 Ag27 Ag26 112.2 . . ?
Ag21 Ag27 Ag28 89.9 . . ?
Ag21 Ag27 Ag58 79.9 . . ?
Ag22 Ag27 Ag16 56.2 . . ?
Ag22 Ag27 Ag21 56.4 . . ?
Ag22 Ag27 Ag26 61.3 . . ?
Ag22 Ag27 Ag28 117.3 . . ?
Ag22 Ag27 Ag58 63.1 . . ?
Ag26 Ag27 Ag58 94.5 . . ?
Ag28 Ag27 Ag26 96.6 . . ?
Ag28 Ag27 Ag58 167.1 . . ?
S10 Ag27 Ag16 72.7 . . ?
S10 Ag27 Ag21 132.9 . . ?
S10 Ag27 Ag22 108.3 . . ?
S10 Ag27 Ag26 51.7 . . ?
S10 Ag27 Ag28 55.6 . . ?
S10 Ag27 Ag58 137.3 . . ?
S10 Ag27 S36 95.4 . . ?
S33 Ag27 Ag16 150.5 . . ?
S33 Ag27 Ag21 124.2 . . ?
S33 Ag27 Ag22 101.1 . . ?
S33 Ag27 Ag26 90.3 . . ?
S33 Ag27 Ag28 139.3 . . ?
S33 Ag27 Ag58 46.8 . . ?
S33 Ag27 S10 101.6 . . ?
S33 Ag27 S36 105.0 . . ?
S36 Ag27 Ag16 104.3 . . ?
S36 Ag27 Ag21 83.9 . . ?
S36 Ag27 Ag22 140.1 . . ?
S36 Ag27 Ag26 146.4 . . ?
S36 Ag27 Ag28 52.6 . . ?
S36 Ag27 Ag58 117.9 . . ?
Ag14 Ag28 Ag15 60.6 . . ?
Ag14 Ag28 Ag16 104.0 . . ?
Ag14 Ag28 Ag27 144.5 . . ?
Ag14 Ag28 Ag33 110.1 . . ?
Ag14 Ag28 Ag50 61.5 . . ?
Ag15 Ag28 Ag16 53.7 . . ?
Ag15 Ag28 Ag27 85.7 . . ?
Ag15 Ag28 Ag33 113.5 . . ?
Ag15 Ag28 Ag50 54.4 . . ?
Ag16 Ag28 Ag33 70.0 . . ?
Ag16 Ag28 Ag50 101.6 . . ?
Ag27 Ag28 Ag16 57.3 . . ?
Ag27 Ag28 Ag33 92.3 . . ?
Ag27 Ag28 Ag50 91.0 . . ?
Ag29 Ag28 Ag14 59.7 . . ?
Ag29 Ag28 Ag15 55.0 . . ?
Ag29 Ag28 Ag16 53.7 . . ?
Ag29 Ag28 Ag27 111.1 . . ?
Ag29 Ag28 Ag33 64.5 . . ?
Ag29 Ag28 Ag50 102.7 . . ?
Ag50 Ag28 Ag33 167.1 . . ?
S4 Ag28 Ag14 52.9 . . ?
S4 Ag28 Ag15 111.8 . . ?
S4 Ag28 Ag16 131.1 . . ?
S4 Ag28 Ag27 162.4 . . ?
S4 Ag28 Ag29 79.2 . . ?
S4 Ag28 Ag33 79.0 . . ?
S4 Ag28 Ag50 100.9 . . ?
S4 Ag28 S10 110.9 . . ?
S10 Ag28 Ag14 154.0 . . ?
S10 Ag28 Ag15 123.1 . . ?
S10 Ag28 Ag16 70.1 . . ?
S10 Ag28 Ag27 54.4 . . ?
S10 Ag28 Ag29 99.8 . . ?
S10 Ag28 Ag33 43.8 . . ?
S10 Ag28 Ag50 143.8 . . ?
S36 Ag28 Ag14 109.1 . . ?
S36 Ag28 Ag15 88.6 . . ?
S36 Ag28 Ag16 103.3 . . ?
S36 Ag28 Ag27 55.7 . . ?
S36 Ag28 Ag29 143.4 . . ?
S36 Ag28 Ag33 140.6 . . ?
S36 Ag28 Ag50 49.5 . . ?
S36 Ag28 S4 124.2 . . ?
S36 Ag28 S10 96.9 . . ?
Ag6 Ag29 Ag7 62.6 . . ?
Ag6 Ag29 Ag14 63.8 . . ?
Ag6 Ag29 Ag15 61.3 . . ?
Ag6 Ag29 Ag28 114.2 . . ?
Ag6 Ag29 Ag30 63.0 . . ?
Ag6 Ag29 Ag31 71.5 . . ?
Ag6 Ag29 Ag32 126.4 . . ?
Ag6 Ag29 Ag33 172.6 . . ?
Ag6 Ag29 Ag34 117.8 . . ?
Ag7 Ag29 Ag14 117.7 . . ?
Ag7 Ag29 Ag28 119.7 . . ?
Ag7 Ag29 Ag30 116.1 . . ?
Ag7 Ag29 Ag33 124.5 . . ?
Ag7 Ag29 Ag34 157.8 . . ?
Ag14 Ag29 Ag30 60.0 . . ?
Ag14 Ag29 Ag33 110.9 . . ?
Ag14 Ag29 Ag34 77.7 . . ?
Ag15 Ag29 Ag7 63.7 . . ?
Ag15 Ag29 Ag14 64.2 . . ?
Ag15 Ag29 Ag28 64.7 . . ?
Ag15 Ag29 Ag30 113.2 . . ?
Ag15 Ag29 Ag31 125.2 . . ?
Ag15 Ag29 Ag32 131.9 . . ?
Ag15 Ag29 Ag33 122.0 . . ?
Ag15 Ag29 Ag34 137.7 . . ?
Ag16 Ag29 Ag6 112.5 . . ?
Ag16 Ag29 Ag7 62.9 . . ?
Ag16 Ag29 Ag14 114.6 . . ?
Ag16 Ag29 Ag15 60.7 . . ?
Ag16 Ag29 Ag28 65.8 . . ?
Ag16 Ag29 Ag30 173.8 . . ?
Ag16 Ag29 Ag31 121.6 . . ?
Ag16 Ag29 Ag32 76.1 . . ?
Ag16 Ag29 Ag33 74.0 . . ?
Ag16 Ag29 Ag34 127.8 . . ?
Ag28 Ag29 Ag14 60.6 . . ?
Ag28 Ag29 Ag30 111.5 . . ?
Ag28 Ag29 Ag33 64.6 . . ?
Ag28 Ag29 Ag34 81.3 . . ?
Ag30 Ag29 Ag33 110.2 . . ?
Ag30 Ag29 Ag34 55.6 . . ?
Ag31 Ag29 Ag7 71.0 . . ?
Ag31 Ag29 Ag14 117.7 . . ?
Ag31 Ag29 Ag28 169.1 . . ?
Ag31 Ag29 Ag30 62.0 . . ?
Ag31 Ag29 Ag33 108.4 . . ?
Ag31 Ag29 Ag34 87.8 . . ?
Ag32 Ag29 Ag7 78.9 . . ?
Ag32 Ag29 Ag14 162.7 . . ?
Ag32 Ag29 Ag28 116.9 . . ?
Ag32 Ag29 Ag30 109.9 . . ?
Ag32 Ag29 Ag31 61.1 . . ?
Ag32 Ag29 Ag33 57.4 . . ?
Ag32 Ag29 Ag34 85.1 . . ?
Ag34 Ag29 Ag33 55.1 . . ?
Ag6 Ag30 Ag31 66.6 . . ?
Ag6 Ag30 Ag38 60.6 . . ?
Ag14 Ag30 Ag6 61.1 . . ?
Ag14 Ag30 Ag29 59.9 . . ?
Ag14 Ag30 Ag31 113.4 . . ?
Ag14 Ag30 Ag38 100.4 . . ?
Ag29 Ag30 Ag6 55.3 . . ?
Ag29 Ag30 Ag31 57.4 . . ?
Ag29 Ag30 Ag38 114.4 . . ?
Ag31 Ag30 Ag38 86.4 . . ?
Ag34 Ag30 Ag6 121.7 . . ?
Ag34 Ag30 Ag14 83.3 . . ?
Ag34 Ag30 Ag29 67.3 . . ?
Ag34 Ag30 Ag31 91.9 . . ?
Ag34 Ag30 Ag38 176.3 . . ?
S5 Ag30 Ag6 153.6 . . ?
S5 Ag30 Ag14 135.7 . . ?
S5 Ag30 Ag29 110.7 . . ?
S5 Ag30 Ag31 87.0 . . ?
S5 Ag30 Ag34 56.0 . . ?
S5 Ag30 Ag38 120.5 . . ?
S13 Ag30 Ag6 74.9 . . ?
S13 Ag30 Ag14 68.1 . . ?
S13 Ag30 Ag29 120.0 . . ?
S13 Ag30 Ag31 131.4 . . ?
S13 Ag30 Ag34 134.3 . . ?
S13 Ag30 Ag38 48.2 . . ?
S13 Ag30 S5 127.4 . . ?
Ag6 Ag31 Ag7 53.0 . . ?
Ag6 Ag31 Ag10 50.2 . . ?
Ag7 Ag31 Ag10 66.3 . . ?
Ag29 Ag31 Ag6 52.9 . . ?
Ag29 Ag31 Ag7 55.8 . . ?
Ag29 Ag31 Ag10 101.0 . . ?
Ag29 Ag31 Ag30 60.6 . . ?
Ag29 Ag31 Ag32 59.1 . . ?
Ag30 Ag31 Ag6 56.6 . . ?
Ag30 Ag31 Ag7 103.6 . . ?
Ag30 Ag31 Ag10 90.2 . . ?
Ag32 Ag31 Ag6 107.8 . . ?
Ag32 Ag31 Ag7 71.4 . . ?
Ag32 Ag31 Ag10 137.0 . . ?
Ag32 Ag31 Ag30 107.3 . . ?
Cl1 Ag31 Ag6 101.1 . . ?
Cl1 Ag31 Ag7 51.5 . . ?
Cl1 Ag31 Ag10 81.4 . . ?
Cl1 Ag31 Ag29 97.8 . . ?
Cl1 Ag31 Ag30 155.0 . . ?
Cl1 Ag31 Ag32 66.1 . . ?
S8 Ag31 Ag6 153.9 . . ?
S8 Ag31 Ag7 123.0 . . ?
S8 Ag31 Ag10 155.9 . . ?
S8 Ag31 Ag29 102.1 . . ?
S8 Ag31 Ag30 107.2 . . ?
S8 Ag31 Ag32 54.2 . . ?
S8 Ag31 Cl1 88.7 . . ?
S12 Ag31 Ag6 73.1 . . ?
S12 Ag31 Ag7 109.8 . . ?
S12 Ag31 Ag10 44.2 . . ?
S12 Ag31 Ag29 121.4 . . ?
S12 Ag31 Ag30 72.4 . . ?
S12 Ag31 Ag32 178.8 . . ?
S12 Ag31 Cl1 114.6 . . ?
S12 Ag31 S8 124.7 . . ?
Ag16 Ag32 Ag23 47.7 . . ?
Ag29 Ag32 Ag16 50.6 . . ?
Ag29 Ag32 Ag23 96.0 . . ?
Ag29 Ag32 Ag31 59.8 . . ?
Ag29 Ag32 Ag33 71.3 . . ?
Ag31 Ag32 Ag16 100.6 . . ?
Ag31 Ag32 Ag23 121.4 . . ?
Ag31 Ag32 Ag33 118.6 . . ?
Ag33 Ag32 Ag16 70.5 . . ?
Ag33 Ag32 Ag23 97.2 . . ?
S8 Ag32 Ag16 156.2 . . ?
S8 Ag32 Ag23 150.3 . . ?
S8 Ag32 Ag29 105.9 . . ?
S8 Ag32 Ag31 58.1 . . ?
S8 Ag32 Ag33 108.6 . . ?
S11 Ag32 Ag16 67.4 . . ?
S11 Ag32 Ag23 44.1 . . ?
S11 Ag32 Ag29 113.4 . . ?
S11 Ag32 Ag31 165.1 . . ?
S11 Ag32 Ag33 67.0 . . ?
S11 Ag32 S8 135.2 . . ?
Ag29 Ag33 Ag28 50.8 . . ?
Ag32 Ag33 Ag28 98.6 . . ?
Ag32 Ag33 Ag29 51.3 . . ?
Ag32 Ag33 Ag34 84.1 . . ?
Ag32 Ag33 S11 46.7 . . ?
Ag34 Ag33 Ag28 76.2 . . ?
Ag34 Ag33 Ag29 59.3 . . ?
S9 Ag33 Ag28 128.5 . . ?
S9 Ag33 Ag29 102.7 . . ?
S9 Ag33 Ag32 87.5 . . ?
S9 Ag33 Ag34 53.5 . . ?
S9 Ag33 S10 154.1 . . ?
S9 Ag33 S11 112.6 . . ?
S10 Ag33 Ag28 51.5 . . ?
S10 Ag33 Ag29 94.1 . . ?
S10 Ag33 Ag32 118.5 . . ?
S10 Ag33 Ag34 124.0 . . ?
S10 Ag33 S11 88.2 . . ?
S11 Ag33 Ag28 107.9 . . ?
S11 Ag33 Ag29 85.0 . . ?
S11 Ag33 Ag34 130.9 . . ?
Ag30 Ag34 Ag29 57.1 . . ?
Ag30 Ag34 Ag33 122.1 . . ?
Ag33 Ag34 Ag29 65.6 . . ?
S4 Ag34 Ag29 76.6 . . ?
S4 Ag34 Ag30 85.4 . . ?
S4 Ag34 Ag33 89.4 . . ?
S4 Ag34 S5 127.4 . . ?
S4 Ag34 S9 127.4 . . ?
S5 Ag34 Ag29 100.5 . . ?
S5 Ag34 Ag30 53.7 . . ?
S5 Ag34 Ag33 138.1 . . ?
S9 Ag34 Ag29 103.9 . . ?
S9 Ag34 Ag30 139.9 . . ?
S9 Ag34 Ag33 48.4 . . ?
S9 Ag34 S5 104.6 . . ?
Ag37 Ag35 Ag36 56.4 . . ?
S5 Ag35 Ag36 110.5 . . ?
S5 Ag35 Ag37 149.3 . . ?
S5 Ag35 S7 124.7 . . ?
S5 Ag35 S8 96.8 . . ?
S7 Ag35 Ag36 107.5 . . ?
S7 Ag35 Ag37 52.0 . . ?
S7 Ag35 S8 138.3 . . ?
S8 Ag35 Ag36 54.0 . . ?
S8 Ag35 Ag37 95.1 . . ?
Ag37 Ag36 Ag35 58.7 . . ?
S6 Ag36 Ag35 106.6 . . ?
S6 Ag36 Ag37 50.5 . . ?
S6 Ag36 S8 116.8 . . ?
S8 Ag36 Ag35 52.4 . . ?
S8 Ag36 Ag37 95.7 . . ?
S9 Ag36 Ag35 89.4 . . ?
S9 Ag36 Ag37 126.0 . . ?
S9 Ag36 S6 146.7 . . ?
S9 Ag36 S8 96.1 . . ?
Ag36 Ag37 Ag35 64.9 . . ?
S6 Ag37 Ag35 115.9 . . ?
S6 Ag37 Ag36 54.0 . . ?
S6 Ag37 S7 167.6 . . ?
S7 Ag37 Ag35 53.1 . . ?
S7 Ag37 Ag36 117.1 . . ?
Ag6 Ag38 Ag30 53.5 . . ?
Ag6 Ag38 Ag39 100.8 . . ?
Ag10 Ag38 Ag6 54.9 . . ?
Ag10 Ag38 Ag11 55.9 . . ?
Ag10 Ag38 Ag30 92.0 . . ?
Ag10 Ag38 Ag39 76.9 . . ?
Ag11 Ag38 Ag6 50.6 . . ?
Ag11 Ag38 Ag30 102.5 . . ?
Ag11 Ag38 Ag39 50.6 . . ?
Ag30 Ag38 Ag39 152.7 . . ?
S12 Ag38 Ag6 72.9 . . ?
S12 Ag38 Ag10 51.4 . . ?
S12 Ag38 Ag11 104.6 . . ?
S12 Ag38 Ag30 64.5 . . ?
S12 Ag38 Ag39 121.5 . . ?
S12 Ag38 S13 110.4 . . ?
S13 Ag38 Ag6 69.3 . . ?
S13 Ag38 Ag10 123.9 . . ?
S13 Ag38 Ag11 93.4 . . ?
S13 Ag38 Ag30 46.0 . . ?
S13 Ag38 Ag39 121.4 . . ?
S14 Ag38 Ag6 140.5 . . ?
S14 Ag38 Ag10 116.5 . . ?
S14 Ag38 Ag11 91.3 . . ?
S14 Ag38 Ag30 151.2 . . ?
S14 Ag38 Ag39 44.6 . . ?
S14 Ag38 S12 136.3 . . ?
S14 Ag38 S13 108.8 . . ?
Ag11 Ag39 Ag38 59.3 . . ?
Ag11 Ag39 Ag40 60.7 . . ?
Ag11 Ag39 Ag41 108.9 . . ?
Ag11 Ag39 Ag42 66.7 . . ?
Ag11 Ag39 Ag49 102.1 . . ?
Ag40 Ag39 Ag38 103.1 . . ?
Ag40 Ag39 Ag41 55.6 . . ?
Ag41 Ag39 Ag38 157.1 . . ?
Ag42 Ag39 Ag38 102.0 . . ?
Ag42 Ag39 Ag40 94.0 . . ?
Ag42 Ag39 Ag41 89.1 . . ?
Ag42 Ag39 Ag49 165.3 . . ?
Ag49 Ag39 Ag38 78.5 . . ?
Ag49 Ag39 Ag40 71.8 . . ?
Ag49 Ag39 Ag41 85.8 . . ?
S14 Ag39 Ag11 101.1 . . ?
S14 Ag39 Ag38 46.4 . . ?
S14 Ag39 Ag40 111.5 . . ?
S14 Ag39 Ag41 128.4 . . ?
S14 Ag39 Ag42 142.0 . . ?
S14 Ag39 Ag49 46.7 . . ?
S16 Ag39 Ag11 112.8 . . ?
S16 Ag39 Ag38 150.0 . . ?
S16 Ag39 Ag40 95.3 . . ?
S16 Ag39 Ag41 50.6 . . ?
S16 Ag39 Ag42 52.7 . . ?
S16 Ag39 Ag49 130.4 . . ?
S16 Ag39 S14 144.3 . . ?
Ag4 Ag40 Ag11 54.4 . . ?
Ag4 Ag40 Ag13 90.8 . . ?
Ag4 Ag40 Ag39 85.5 . . ?
Ag11 Ag40 Ag13 50.3 . . ?
Ag11 Ag40 Ag39 52.6 . . ?
Ag39 Ag40 Ag13 83.7 . . ?
Ag41 Ag40 Ag4 95.7 . . ?
Ag41 Ag40 Ag11 108.0 . . ?
Ag41 Ag40 Ag13 144.9 . . ?
Ag41 Ag40 Ag39 62.6 . . ?
S15 Ag40 Ag4 56.5 . . ?
S15 Ag40 Ag11 103.4 . . ?
S15 Ag40 Ag13 147.2 . . ?
S15 Ag40 Ag39 94.6 . . ?
S15 Ag40 Ag41 52.4 . . ?
S26 Ag40 Ag4 136.9 . . ?
S26 Ag40 Ag11 86.7 . . ?
S26 Ag40 Ag13 46.5 . . ?
S26 Ag40 Ag39 84.0 . . ?
S26 Ag40 Ag41 115.7 . . ?
S26 Ag40 S15 166.1 . . ?
Ag39 Ag41 Ag48 83.3 . . ?
Ag40 Ag41 Ag39 61.8 . . ?
Ag40 Ag41 Ag48 90.7 . . ?
S15 Ag41 Ag39 92.5 . . ?
S15 Ag41 Ag40 50.1 . . ?
S15 Ag41 Ag48 135.6 . . ?
S15 Ag41 S16 94.4 . . ?
S16 Ag41 Ag39 46.2 . . ?
S16 Ag41 Ag40 97.0 . . ?
S16 Ag41 Ag48 112.7 . . ?
S25 Ag41 Ag39 117.9 . . ?
S25 Ag41 Ag40 127.9 . . ?
S25 Ag41 Ag48 42.7 . . ?
S25 Ag41 S15 144.8 . . ?
S25 Ag41 S16 119.1 . . ?
Ag4 Ag42 Ag10 94.3 . . ?
Ag4 Ag42 Ag12 53.0 . . ?
Ag4 Ag42 Ag43 84.4 . . ?
Ag10 Ag42 Ag12 49.7 . . ?
Ag10 Ag42 Ag43 88.2 . . ?
Ag11 Ag42 Ag4 51.4 . . ?
Ag11 Ag42 Ag10 52.1 . . ?
Ag11 Ag42 Ag12 48.0 . . ?
Ag11 Ag42 Ag43 109.0 . . ?
Ag12 Ag42 Ag43 61.2 . . ?
Ag39 Ag42 Ag4 86.1 . . ?
Ag39 Ag42 Ag10 78.4 . . ?
Ag39 Ag42 Ag11 54.2 . . ?
Ag39 Ag42 Ag12 101.8 . . ?
Ag39 Ag42 Ag43 162.9 . . ?
S16 Ag42 Ag4 99.4 . . ?
S16 Ag42 Ag10 126.0 . . ?
S16 Ag42 Ag11 100.1 . . ?
S16 Ag42 Ag12 145.7 . . ?
S16 Ag42 Ag39 51.1 . . ?
S16 Ag42 Ag43 144.9 . . ?
S16 Ag42 S17 113.1 . . ?
S16 Ag42 S24 139.8 . . ?
S17 Ag42 Ag4 51.3 . . ?
S17 Ag42 Ag10 116.0 . . ?
S17 Ag42 Ag11 98.6 . . ?
S17 Ag42 Ag12 68.2 . . ?
S17 Ag42 Ag39 134.1 . . ?
S17 Ag42 Ag43 44.3 . . ?
S24 Ag42 Ag4 119.5 . . ?
S24 Ag42 Ag10 46.8 . . ?
S24 Ag42 Ag11 96.8 . . ?
S24 Ag42 Ag12 67.4 . . ?
S24 Ag42 Ag39 117.8 . . ?
S24 Ag42 Ag43 56.3 . . ?
S24 Ag42 S17 99.9 . . ?
Ag1 Ag43 Ag12 47.3 . . ?
Ag1 Ag43 Ag42 105.9 . . ?
Ag3 Ag43 Ag1 53.6 . . ?
Ag3 Ag43 Ag12 55.1 . . ?
Ag3 Ag43 Ag42 89.4 . . ?
Ag9 Ag43 Ag1 53.5 . . ?
Ag9 Ag43 Ag3 102.2 . . ?
Ag9 Ag43 Ag12 57.8 . . ?
Ag9 Ag43 Ag42 86.9 . . ?
Ag42 Ag43 Ag12 58.7 . . ?
Ag44 Ag43 Ag1 62.8 . . ?
Ag44 Ag43 Ag3 77.8 . . ?
Ag44 Ag43 Ag9 91.3 . . ?
Ag44 Ag43 Ag12 109.3 . . ?
Ag44 Ag43 Ag42 166.4 . . ?
S17 Ag43 Ag1 101.1 . . ?
S17 Ag43 Ag3 54.2 . . ?
S17 Ag43 Ag9 122.9 . . ?
S17 Ag43 Ag12 68.0 . . ?
S17 Ag43 Ag42 48.1 . . ?
S17 Ag43 Ag44 124.0 . . ?
S17 Ag43 S24 92.3 . . ?
S19 Ag43 Ag1 105.7 . . ?
S19 Ag43 Ag3 130.7 . . ?
S19 Ag43 Ag9 91.4 . . ?
S19 Ag43 Ag12 146.7 . . ?
S19 Ag43 Ag42 139.0 . . ?
S19 Ag43 Ag44 54.5 . . ?
S19 Ag43 S17 145.0 . . ?
S19 Ag43 S24 108.3 . . ?
S24 Ag43 Ag1 92.7 . . ?
S24 Ag43 Ag3 116.0 . . ?
S24 Ag43 Ag9 48.2 . . ?
S24 Ag43 Ag12 62.2 . . ?
S24 Ag43 Ag42 44.9 . . ?
S24 Ag43 Ag44 138.1 . . ?
Ag18 Ag44 Ag1 55.8 . . ?
Ag43 Ag44 Ag1 61.9 . . ?
Ag43 Ag44 Ag18 116.9 . . ?
S18 Ag44 Ag1 75.7 . . ?
S18 Ag44 Ag18 84.4 . . ?
S18 Ag44 Ag43 90.3 . . ?
S18 Ag44 S19 131.3 . . ?
S18 Ag44 S23 124.0 . . ?
S19 Ag44 Ag1 101.8 . . ?
S19 Ag44 Ag18 135.1 . . ?
S19 Ag44 Ag43 50.4 . . ?
S19 Ag44 S23 104.6 . . ?
S23 Ag44 Ag1 97.9 . . ?
S23 Ag44 Ag18 50.9 . . ?
S23 Ag44 Ag43 136.1 . . ?
Ag46 Ag45 Ag9 91.6 . . ?
Ag47 Ag45 Ag9 146.7 . . ?
Ag47 Ag45 Ag46 62.8 . . ?
S19 Ag45 Ag9 78.4 . . ?
S19 Ag45 Ag46 77.5 . . ?
S19 Ag45 Ag47 113.0 . . ?
S19 Ag45 S22 92.9 . . ?
S20 Ag45 Ag9 143.6 . . ?
S20 Ag45 Ag46 115.5 . . ?
S20 Ag45 Ag47 52.8 . . ?
S20 Ag45 S19 129.0 . . ?
S20 Ag45 S22 135.3 . . ?
S22 Ag45 Ag9 46.0 . . ?
S22 Ag45 Ag46 52.4 . . ?
S22 Ag45 Ag47 101.0 . . ?
Ag47 Ag46 Ag45 52.0 . . ?
S21 Ag46 Ag45 99.0 . . ?
S21 Ag46 Ag47 47.0 . . ?
S21 Ag46 S22 125.9 . . ?
S21 Ag46 S23 137.1 . . ?
S22 Ag46 Ag45 50.3 . . ?
S22 Ag46 Ag47 90.6 . . ?
S23 Ag46 Ag45 117.9 . . ?
S23 Ag46 Ag47 157.1 . . ?
S23 Ag46 S22 95.6 . . ?
Ag45 Ag47 Ag46 65.2 . . ?
S20 Ag47 Ag45 55.6 . . ?
S20 Ag47 Ag46 120.7 . . ?
S21 Ag47 Ag45 114.1 . . ?
S21 Ag47 Ag46 49.0 . . ?
S21 Ag47 S20 168.6 . . ?
Ag49 Ag48 Ag41 87.4 . . ?
S25 Ag48 Ag41 44.7 . . ?
S25 Ag48 Ag49 131.5 . . ?
S25 Ag48 S27 175.1 . . ?
S27 Ag48 Ag41 137.3 . . ?
S27 Ag48 Ag49 51.7 . . ?
Ag48 Ag49 Ag39 91.6 . . ?
S14 Ag49 Ag39 47.9 . . ?
S14 Ag49 Ag48 119.9 . . ?
S14 Ag49 S26 108.9 . . ?
S14 Ag49 S27 135.6 . . ?
S26 Ag49 Ag39 83.9 . . ?
S26 Ag49 Ag48 107.4 . . ?
S27 Ag49 Ag39 140.5 . . ?
S27 Ag49 Ag48 50.6 . . ?
S27 Ag49 S26 115.2 . . ?
Ag15 Ag50 Ag14 61.8 . . ?
Ag15 Ag50 Ag28 62.4 . . ?
Ag15 Ag50 Ag51 59.4 . . ?
Ag15 Ag50 Ag52 101.0 . . ?
Ag15 Ag50 Ag56 100.0 . . ?
Ag28 Ag50 Ag14 57.4 . . ?
Ag51 Ag50 Ag14 113.7 . . ?
Ag51 Ag50 Ag28 113.5 . . ?
Ag51 Ag50 Ag52 60.5 . . ?
Ag51 Ag50 Ag56 60.0 . . ?
Ag52 Ag50 Ag14 105.8 . . ?
Ag52 Ag50 Ag28 159.9 . . ?
Ag52 Ag50 Ag56 89.9 . . ?
Ag56 Ag50 Ag14 157.6 . . ?
Ag56 Ag50 Ag28 103.6 . . ?
S36 Ag50 Ag14 109.5 . . ?
S36 Ag50 Ag15 97.9 . . ?
S36 Ag50 Ag28 54.0 . . ?
S36 Ag50 Ag51 106.3 . . ?
S36 Ag50 Ag52 144.6 . . ?
S36 Ag50 Ag56 57.4 . . ?
S36 Ag50 S40 147.1 . . ?
S40 Ag50 Ag14 52.1 . . ?
S40 Ag50 Ag15 94.9 . . ?
S40 Ag50 Ag28 107.9 . . ?
S40 Ag50 Ag51 106.4 . . ?
S40 Ag50 Ag52 60.0 . . ?
S40 Ag50 Ag56 148.5 . . ?
Ag2 Ag51 Ag5 67.7 . . ?
Ag2 Ag51 Ag15 64.7 . . ?
Ag2 Ag51 Ag21 66.3 . . ?
Ag2 Ag51 Ag50 123.7 . . ?
Ag2 Ag51 Ag52 134.3 . . ?
Ag2 Ag51 Ag53 90.9 . . ?
Ag2 Ag51 Ag54 81.6 . . ?
Ag2 Ag51 Ag55 139.2 . . ?
Ag2 Ag51 Ag56 133.3 . . ?
Ag2 Ag51 Ag57 90.4 . . ?
Ag5 Ag51 Ag15 61.2 . . ?
Ag5 Ag51 Ag50 85.1 . . ?
Ag5 Ag51 Ag52 67.6 . . ?
Ag5 Ag51 Ag53 54.1 . . ?
Ag5 Ag51 Ag54 106.5 . . ?
Ag5 Ag51 Ag55 127.0 . . ?
Ag5 Ag51 Ag56 146.4 . . ?
Ag5 Ag51 Ag57 157.0 . . ?
Ag15 Ag51 Ag50 59.0 . . ?
Ag15 Ag51 Ag52 100.7 . . ?
Ag15 Ag51 Ag53 115.3 . . ?
Ag15 Ag51 Ag54 146.3 . . ?
Ag15 Ag51 Ag55 155.1 . . ?
Ag15 Ag51 Ag56 100.8 . . ?
Ag15 Ag51 Ag57 116.8 . . ?
Ag21 Ag51 Ag5 118.0 . . ?
Ag21 Ag51 Ag15 62.6 . . ?
Ag21 Ag51 Ag50 87.6 . . ?
Ag21 Ag51 Ag52 147.7 . . ?
Ag21 Ag51 Ag53 156.2 . . ?
Ag21 Ag51 Ag54 105.5 . . ?
Ag21 Ag51 Ag55 115.1 . . ?
Ag21 Ag51 Ag56 67.7 . . ?
Ag21 Ag51 Ag57 54.2 . . ?
Ag50 Ag51 Ag52 60.5 . . ?
Ag50 Ag51 Ag53 112.1 . . ?
Ag50 Ag51 Ag54 154.7 . . ?
Ag50 Ag51 Ag55 96.7 . . ?
Ag50 Ag51 Ag56 61.6 . . ?
Ag50 Ag51 Ag57 114.2 . . ?
Ag52 Ag51 Ag53 54.8 . . ?
Ag52 Ag51 Ag55 67.8 . . ?
Ag52 Ag51 Ag56 90.7 . . ?
Ag52 Ag51 Ag57 132.0 . . ?
Ag53 Ag51 Ag57 122.6 . . ?
Ag54 Ag51 Ag52 102.5 . . ?
Ag54 Ag51 Ag53 62.0 . . ?
Ag54 Ag51 Ag55 58.2 . . ?
Ag54 Ag51 Ag56 103.0 . . ?
Ag54 Ag51 Ag57 61.5 . . ?
Ag55 Ag51 Ag53 77.1 . . ?
Ag55 Ag51 Ag57 65.7 . . ?
Ag56 Ag51 Ag53 132.7 . . ?
Ag56 Ag51 Ag55 58.9 . . ?
Ag56 Ag51 Ag57 55.2 . . ?
Ag5 Ag52 Ag55 108.2 . . ?
Ag50 Ag52 Ag5 77.3 . . ?
Ag50 Ag52 Ag51 59.0 . . ?
Ag50 Ag52 Ag53 126.3 . . ?
Ag50 Ag52 Ag55 91.6 . . ?
Ag51 Ag52 Ag5 53.2 . . ?
Ag51 Ag52 Ag53 71.4 . . ?
Ag51 Ag52 Ag55 60.6 . . ?
Ag53 Ag52 Ag5 56.1 . . ?
Ag53 Ag52 Ag55 80.6 . . ?
S35 Ag52 Ag5 133.0 . . ?
S35 Ag52 Ag50 69.9 . . ?
S35 Ag52 Ag51 80.8 . . ?
S35 Ag52 Ag53 123.1 . . ?
S35 Ag52 Ag55 42.6 . . ?
S35 Ag52 S40 107.3 . . ?
S39 Ag52 Ag5 86.2 . . ?
S39 Ag52 Ag50 157.4 . . ?
S39 Ag52 Ag51 121.6 . . ?
S39 Ag52 Ag53 50.4 . . ?
S39 Ag52 Ag55 108.3 . . ?
S39 Ag52 S35 132.3 . . ?
S39 Ag52 S40 109.5 . . ?
S40 Ag52 Ag5 74.3 . . ?
S40 Ag52 Ag50 51.3 . . ?
S40 Ag52 Ag51 98.5 . . ?
S40 Ag52 Ag53 124.9 . . ?
S40 Ag52 Ag55 142.2 . . ?
Ag4 Ag53 Ag51 99.4 . . ?
Ag4 Ag53 Ag52 123.4 . . ?
Ag4 Ag53 Ag54 105.8 . . ?
Ag5 Ag53 Ag4 60.8 . . ?
Ag5 Ag53 Ag51 50.2 . . ?
Ag5 Ag53 Ag52 65.2 . . ?
Ag5 Ag53 Ag54 93.7 . . ?
Ag52 Ag53 Ag51 53.8 . . ?
Ag52 Ag53 Ag54 93.0 . . ?
Ag54 Ag53 Ag51 51.0 . . ?
S38 Ag53 Ag4 61.6 . . ?
S38 Ag53 Ag5 92.0 . . ?
S38 Ag53 Ag51 83.3 . . ?
S38 Ag53 Ag52 136.9 . . ?
S38 Ag53 Ag54 50.4 . . ?
S39 Ag53 Ag4 115.4 . . ?
S39 Ag53 Ag5 94.5 . . ?
S39 Ag53 Ag51 106.8 . . ?
S39 Ag53 Ag52 53.2 . . ?
S39 Ag53 Ag54 136.6 . . ?
S39 Ag53 S38 169.9 . . ?
Ag51 Ag54 Ag53 66.9 . . ?
Ag51 Ag54 Ag55 66.6 . . ?
Ag51 Ag54 Ag57 67.5 . . ?
Ag55 Ag54 Ag53 82.6 . . ?
Ag55 Ag54 Ag57 70.5 . . ?
Ag57 Ag54 Ag53 133.2 . . ?
S28 Ag54 Ag51 92.2 . . ?
S28 Ag54 Ag53 145.1 . . ?
S28 Ag54 Ag55 115.6 . . ?
S28 Ag54 Ag57 45.7 . . ?
S37 Ag54 Ag51 113.7 . . ?
S37 Ag54 Ag53 114.9 . . ?
S37 Ag54 Ag55 49.7 . . ?
S37 Ag54 Ag57 75.3 . . ?
S37 Ag54 S28 98.8 . . ?
S37 Ag54 S38 139.1 . . ?
S38 Ag54 Ag51 92.6 . . ?
S38 Ag54 Ag53 46.4 . . ?
S38 Ag54 Ag55 128.7 . . ?
S38 Ag54 Ag57 145.5 . . ?
S38 Ag54 S28 111.4 . . ?
Ag51 Ag55 Ag52 51.6 . . ?
Ag54 Ag55 Ag51 55.2 . . ?
Ag54 Ag55 Ag52 89.1 . . ?
Ag54 Ag55 Ag56 97.7 . . ?
Ag56 Ag55 Ag51 55.3 . . ?
Ag56 Ag55 Ag52 79.3 . . ?
S35 Ag55 Ag51 78.1 . . ?
S35 Ag55 Ag52 48.8 . . ?
S35 Ag55 Ag54 131.9 . . ?
S35 Ag55 Ag56 57.8 . . ?
S35 Ag55 S37 174.1 . . ?
S37 Ag55 Ag51 105.9 . . ?
S37 Ag55 Ag52 137.1 . . ?
S37 Ag55 Ag54 53.0 . . ?
S37 Ag55 Ag56 120.6 . . ?
Ag50 Ag56 Ag21 78.4 . . ?
Ag50 Ag56 Ag55 99.2 . . ?
Ag50 Ag56 Ag57 126.4 . . ?
Ag51 Ag56 Ag21 52.8 . . ?
Ag51 Ag56 Ag50 58.4 . . ?
Ag51 Ag56 Ag55 65.8 . . ?
Ag51 Ag56 Ag57 71.3 . . ?
Ag55 Ag56 Ag21 108.6 . . ?
Ag57 Ag56 Ag21 55.9 . . ?
Ag57 Ag56 Ag55 74.0 . . ?
S29 Ag56 Ag21 85.2 . . ?
S29 Ag56 Ag50 158.4 . . ?
S29 Ag56 Ag51 120.8 . . ?
S29 Ag56 Ag55 99.4 . . ?
S29 Ag56 Ag57 49.9 . . ?
S29 Ag56 S35 133.4 . . ?
S29 Ag56 S36 112.7 . . ?
S35 Ag56 Ag21 131.5 . . ?
S35 Ag56 Ag50 68.1 . . ?
S35 Ag56 Ag51 79.5 . . ?
S35 Ag56 Ag55 47.7 . . ?
S35 Ag56 Ag57 121.4 . . ?
S36 Ag56 Ag21 79.2 . . ?
S36 Ag56 Ag50 50.5 . . ?
S36 Ag56 Ag51 99.3 . . ?
S36 Ag56 Ag55 147.6 . . ?
S36 Ag56 Ag57 130.5 . . ?
S36 Ag56 S35 103.1 . . ?
Ag20 Ag57 Ag51 101.2 . . ?
Ag20 Ag57 Ag54 107.3 . . ?
Ag20 Ag57 Ag56 123.1 . . ?
Ag21 Ag57 Ag20 61.8 . . ?
Ag21 Ag57 Ag51 49.7 . . ?
Ag21 Ag57 Ag54 92.9 . . ?
Ag21 Ag57 Ag56 64.8 . . ?
Ag54 Ag57 Ag51 51.1 . . ?
Ag56 Ag57 Ag51 53.6 . . ?
Ag56 Ag57 Ag54 93.4 . . ?
S28 Ag57 Ag20 57.8 . . ?
S28 Ag57 Ag21 90.2 . . ?
S28 Ag57 Ag51 86.7 . . ?
S28 Ag57 Ag54 55.6 . . ?
S28 Ag57 Ag56 140.2 . . ?
S29 Ag57 Ag20 112.1 . . ?
S29 Ag57 Ag21 93.6 . . ?
S29 Ag57 Ag51 106.5 . . ?
S29 Ag57 Ag54 138.1 . . ?
S29 Ag57 Ag56 53.2 . . ?
S29 Ag57 S28 165.4 . . ?
Ag22 Ag58 Ag20 49.4 . . ?
Ag22 Ag58 Ag25 50.8 . . ?
Ag22 Ag58 Ag27 52.8 . . ?
Ag22 Ag58 Ag59 104.6 . . ?
Ag25 Ag58 Ag20 81.6 . . ?
Ag27 Ag58 Ag20 89.4 . . ?
Ag27 Ag58 Ag25 82.6 . . ?
Ag27 Ag58 Ag59 90.5 . . ?
Ag59 Ag58 Ag20 144.1 . . ?
Ag59 Ag58 Ag25 62.8 . . ?
S30 Ag58 Ag20 48.6 . . ?
S30 Ag58 Ag22 85.3 . . ?
S30 Ag58 Ag25 79.4 . . ?
S30 Ag58 Ag27 136.1 . . ?
S30 Ag58 Ag59 115.3 . . ?
S33 Ag58 Ag20 141.0 . . ?
S33 Ag58 Ag22 96.3 . . ?
S33 Ag58 Ag25 89.5 . . ?
S33 Ag58 Ag27 51.8 . . ?
S33 Ag58 Ag59 49.0 . . ?
S33 Ag58 S30 164.2 . . ?
Ag58 Ag59 Ag25 61.7 . . ?
Ag58 Ag59 Ag60 93.1 . . ?
Ag60 Ag59 Ag25 80.7 . . ?
S32 Ag59 Ag25 117.2 . . ?
S32 Ag59 Ag58 131.0 . . ?
S32 Ag59 Ag60 44.1 . . ?
S32 Ag59 S33 151.7 . . ?
S32 Ag59 S34 116.7 . . ?
S33 Ag59 Ag25 87.5 . . ?
S33 Ag59 Ag58 47.1 . . ?
S33 Ag59 Ag60 138.5 . . ?
S33 Ag59 S34 90.4 . . ?
S34 Ag59 Ag25 44.0 . . ?
S34 Ag59 Ag58 95.1 . . ?
S34 Ag59 Ag60 107.1 . . ?
Ag61 Ag60 Ag59 88.2 . . ?
S31 Ag60 Ag59 139.1 . . ?
S31 Ag60 Ag61 51.0 . . ?
S32 Ag60 Ag59 45.6 . . ?
S32 Ag60 Ag61 133.5 . . ?
S32 Ag60 S31 175.0 . . ?
Ag60 Ag61 Ag25 90.7 . . ?
S3 Ag61 Ag25 49.4 . . ?
S3 Ag61 Ag60 122.1 . . ?
S3 Ag61 S30 103.9 . . ?
S30 Ag61 Ag25 84.5 . . ?
S30 Ag61 Ag60 112.7 . . ?
S31 Ag61 Ag25 131.7 . . ?
S31 Ag61 Ag60 48.5 . . ?
S31 Ag61 S3 125.4 . . ?
S31 Ag61 S30 130.2 . . ?
Ag7 Cl1 Ag8 70.9 . . ?
Ag7 Cl1 Ag31 75.6 . . ?
Ag31 Cl1 Ag8 146.4 . . ?
Ag18 S1 Ag19 68.8 . . ?
Ag18 S1 Ag20 125.5 . . ?
Ag18 S1 Ag24 84.7 . . ?
Ag20 S1 Ag19 72.9 . . ?
Ag24 S1 Ag19 127.2 . . ?
Ag24 S1 Ag20 89.0 . . ?
C1 S1 Ag18 113.0 . . ?
C1 S1 Ag19 119.1 . . ?
C1 S1 Ag20 119.1 . . ?
C1 S1 Ag24 113.1 . . ?
Ag8 S2 Ag23 90.2 . . ?
Ag8 S2 Ag24 121.8 . . ?
Ag23 S2 Ag24 79.4 . . ?
C7 S2 Ag8 115.5 . . ?
C7 S2 Ag23 112.4 . . ?
C7 S2 Ag24 121.4 . . ?
Ag24 S3 Ag61 124.5 . . ?
Ag25 S3 Ag24 90.8 . . ?
Ag25 S3 Ag61 79.9 . . ?
C232 S3 Ag24 118.8 . . ?
C232 S3 Ag25 111.0 . . ?
C232 S3 Ag61 115.6 . . ?
Ag14 S4 Ag28 69.6 . . ?
Ag34 S4 Ag14 102.3 . . ?
Ag34 S4 Ag28 103.6 . . ?
C13 S4 Ag14 112.4 . . ?
C13 S4 Ag28 137.2 . . ?
C13 S4 Ag34 116.7 . . ?
Ag30 S5 Ag34 70.4 . . ?
Ag35 S5 Ag30 131.5 . . ?
Ag35 S5 Ag34 106.9 . . ?
C43 S5 Ag30 114.6 . . ?
C43 S5 Ag34 103.4 . . ?
C43 S5 Ag35 113.1 . . ?
Ag37 S6 Ag36 75.5 . . ?
C19 S6 Ag36 111.4 . . ?
C19 S6 Ag37 102.8 . . ?
Ag37 S7 Ag35 74.9 . . ?
C25 S7 Ag35 106.2 . . ?
C25 S7 Ag37 106.2 . . ?
Ag31 S8 Ag36 145.5 . . ?
Ag32 S8 Ag31 67.7 . . ?
Ag32 S8 Ag35 138.4 . . ?
Ag32 S8 Ag36 91.7 . . ?
Ag35 S8 Ag31 103.1 . . ?
Ag35 S8 Ag36 73.6 . . ?
C31 S8 Ag31 109.6 . . ?
C31 S8 Ag32 107.4 . . ?
C31 S8 Ag35 113.6 . . ?
C31 S8 Ag36 102.8 . . ?
Ag33 S9 Ag34 78.1 . . ?
Ag33 S9 Ag36 115.7 . . ?
Ag36 S9 Ag34 121.7 . . ?
C37 S9 Ag33 111.4 . . ?
C37 S9 Ag34 111.6 . . ?
C37 S9 Ag36 113.5 . . ?
Ag26 S10 Ag27 74.6 . . ?
Ag26 S10 Ag28 124.1 . . ?
Ag27 S10 Ag28 70.1 . . ?
Ag33 S10 Ag26 93.7 . . ?
Ag33 S10 Ag27 137.4 . . ?
Ag33 S10 Ag28 84.7 . . ?
C49 S10 Ag26 105.6 . . ?
C49 S10 Ag27 109.1 . . ?
C49 S10 Ag28 126.1 . . ?
C49 S10 Ag33 113.5 . . ?
Ag23 S11 Ag26 78.6 . . ?
Ag23 S11 Ag33 126.9 . . ?
Ag26 S11 Ag33 80.1 . . ?
Ag32 S11 Ag23 93.1 . . ?
Ag32 S11 Ag26 130.3 . . ?
Ag32 S11 Ag33 66.2 . . ?
C55 S11 Ag23 116.9 . . ?
C55 S11 Ag26 113.9 . . ?
C55 S11 Ag32 113.4 . . ?
C55 S11 Ag33 116.2 . . ?
Ag10 S12 Ag38 75.0 . . ?
Ag31 S12 Ag10 91.9 . . ?
Ag31 S12 Ag38 123.6 . . ?
C151 S12 Ag10 112.7 . . ?
C151 S12 Ag31 116.8 . . ?
C151 S12 Ag38 118.9 . . ?
Ag13 S13 Ag14 68.8 . . ?
Ag30 S13 Ag13 119.9 . . ?
Ag30 S13 Ag14 63.9 . . ?
Ag30 S13 Ag38 85.8 . . ?
Ag38 S13 Ag13 89.3 . . ?
Ag38 S13 Ag14 121.6 . . ?
C61 S13 Ag13 129.7 . . ?
C61 S13 Ag14 128.3 . . ?
C61 S13 Ag30 108.6 . . ?
C61 S13 Ag38 107.7 . . ?
Ag39 S14 Ag38 89.0 . . ?
Ag49 S14 Ag38 121.1 . . ?
Ag49 S14 Ag39 85.4 . . ?
C145 S14 Ag38 120.1 . . ?
C145 S14 Ag39 107.9 . . ?
C145 S14 Ag49 117.4 . . ?
Ag40 S15 Ag4 74.4 . . ?
Ag40 S15 Ag41 77.5 . . ?
Ag41 S15 Ag4 124.3 . . ?
C67 S15 Ag4 123.0 . . ?
C67 S15 Ag40 101.8 . . ?
C67 S15 Ag41 109.1 . . ?
Ag39 S16 Ag41 83.2 . . ?
Ag39 S16 Ag42 76.3 . . ?
Ag42 S16 Ag41 123.5 . . ?
C121 S16 Ag39 102.2 . . ?
C121 S16 Ag41 115.8 . . ?
C121 S16 Ag42 119.8 . . ?
Ag4 S17 Ag3 72.8 . . ?
Ag42 S17 Ag3 127.3 . . ?
Ag42 S17 Ag4 78.3 . . ?
Ag43 S17 Ag3 77.5 . . ?
Ag43 S17 Ag4 128.3 . . ?
Ag43 S17 Ag42 87.6 . . ?
C115 S17 Ag3 108.6 . . ?
C115 S17 Ag4 114.2 . . ?
C115 S17 Ag42 123.4 . . ?
C115 S17 Ag43 115.0 . . ?
Ag19 S18 Ag3 73.1 . . ?
Ag44 S18 Ag3 100.6 . . ?
Ag44 S18 Ag19 103.9 . . ?
C73 S18 Ag3 129.8 . . ?
C73 S18 Ag19 119.8 . . ?
C73 S18 Ag44 119.2 . . ?
Ag43 S19 Ag44 75.1 . . ?
Ag43 S19 Ag45 106.0 . . ?
Ag45 S19 Ag44 124.6 . . ?
C103 S19 Ag43 104.7 . . ?
C103 S19 Ag44 114.7 . . ?
C103 S19 Ag45 118.1 . . ?
Ag47 S20 Ag45 71.6 . . ?
C79 S20 Ag45 113.5 . . ?
C79 S20 Ag47 98.8 . . ?
Ag47 S21 Ag46 84.0 . . ?
C85 S21 Ag46 109.5 . . ?
C85 S21 Ag47 108.3 . . ?
Ag8 S22 Ag46 108.9 . . ?
Ag9 S22 Ag8 68.2 . . ?
Ag9 S22 Ag46 140.0 . . ?
Ag45 S22 Ag8 150.2 . . ?
Ag45 S22 Ag9 88.0 . . ?
Ag45 S22 Ag46 77.4 . . ?
C91 S22 Ag8 100.9 . . ?
C91 S22 Ag9 107.8 . . ?
C91 S22 Ag45 103.5 . . ?
C91 S22 Ag46 111.7 . . ?
Ag18 S23 Ag44 74.6 . . ?
Ag46 S23 Ag18 130.9 . . ?
Ag46 S23 Ag44 100.3 . . ?
C97 S23 Ag18 111.6 . . ?
C97 S23 Ag44 105.5 . . ?
C97 S23 Ag46 116.6 . . ?
Ag9 S24 Ag10 83.7 . . ?
Ag9 S24 Ag42 130.2 . . ?
Ag9 S24 Ag43 67.5 . . ?
Ag10 S24 Ag42 85.3 . . ?
Ag10 S24 Ag43 122.9 . . ?
Ag42 S24 Ag43 78.8 . . ?
C109 S24 Ag9 116.9 . . ?
C109 S24 Ag10 116.2 . . ?
C109 S24 Ag42 111.5 . . ?
C109 S24 Ag43 120.7 . . ?
Ag48 S25 Ag41 92.5 . . ?
C139 S25 Ag41 112.7 . . ?
C139 S25 Ag48 104.6 . . ?
Ag40 S26 Ag13 90.4 . . ?
Ag40 S26 Ag49 104.5 . . ?
Ag49 S26 Ag13 119.9 . . ?
C127 S26 Ag13 117.4 . . ?
C127 S26 Ag40 109.4 . . ?
C127 S26 Ag49 111.4 . . ?
Ag48 S27 Ag49 77.7 . . ?
C133 S27 Ag48 107.3 . . ?
C133 S27 Ag49 107.5 . . ?
Ag19 S28 Ag20 77.8 . . ?
Ag19 S28 Ag54 105.5 . . ?
Ag20 S28 Ag54 137.1 . . ?
Ag57 S28 Ag19 135.3 . . ?
Ag57 S28 Ag20 71.1 . . ?
Ag57 S28 Ag54 78.7 . . ?
C157 S28 Ag19 106.8 . . ?
C157 S28 Ag20 107.5 . . ?
C157 S28 Ag54 111.9 . . ?
C157 S28 Ag57 112.6 . . ?
Ag57 S29 Ag56 76.9 . . ?
C193 S29 Ag56 113.2 . . ?
C193 S29 Ag57 108.5 . . ?
Ag58 S30 Ag20 88.8 . . ?
Ag58 S30 Ag61 104.2 . . ?
Ag61 S30 Ag20 124.2 . . ?
C163 S30 Ag20 124.8 . . ?
C163 S30 Ag58 105.3 . . ?
C163 S30 Ag61 103.9 . . ?
Ag60 S31 Ag61 80.4 . . ?
C169 S31 Ag60 102.5 . . ?
C169 S31 Ag61 110.2 . . ?
Ag60 S32 Ag59 90.3 . . ?
C175 S32 Ag59 112.6 . . ?
C175 S32 Ag60 103.6 . . ?
Ag58 S33 Ag27 81.4 . . ?
Ag58 S33 Ag59 83.8 . . ?
Ag59 S33 Ag27 132.2 . . ?
C181 S33 Ag27 112.2 . . ?
C181 S33 Ag58 109.5 . . ?
C181 S33 Ag59 115.5 . . ?
Ag25 S34 Ag26 77.5 . . ?
Ag25 S34 Ag59 86.8 . . ?
Ag26 S34 Ag59 124.2 . . ?
C187 S34 Ag25 101.4 . . ?
C187 S34 Ag26 116.4 . . ?
C187 S34 Ag59 119.1 . . ?
Ag52 S35 Ag56 104.2 . . ?
Ag55 S35 Ag52 88.6 . . ?
Ag55 S35 Ag56 74.5 . . ?
C199 S35 Ag52 134.3 . . ?
C199 S35 Ag55 109.6 . . ?
C199 S35 Ag56 120.9 . . ?
Ag28 S36 Ag27 71.8 . . ?
Ag28 S36 Ag56 132.6 . . ?
Ag50 S36 Ag27 119.3 . . ?
Ag50 S36 Ag28 76.4 . . ?
Ag50 S36 Ag56 72.0 . . ?
Ag56 S36 Ag27 94.0 . . ?
C205 S36 Ag27 126.3 . . ?
C205 S36 Ag28 108.9 . . ?
C205 S36 Ag50 112.4 . . ?
C205 S36 Ag56 115.4 . . ?
Ag55 S37 Ag54 77.3 . . ?
C211 S37 Ag54 112.8 . . ?
C211 S37 Ag55 107.6 . . ?
Ag3 S38 Ag4 72.1 . . ?
Ag53 S38 Ag3 131.6 . . ?
Ag53 S38 Ag4 68.2 . . ?
Ag53 S38 Ag54 83.2 . . ?
Ag54 S38 Ag3 110.3 . . ?
Ag54 S38 Ag4 137.6 . . ?
C217 S38 Ag3 108.8 . . ?
C217 S38 Ag4 107.4 . . ?
C217 S38 Ag53 108.6 . . ?
C217 S38 Ag54 111.2 . . ?
Ag53 S39 Ag52 76.4 . . ?
C223 S39 Ag52 116.1 . . ?
C223 S39 Ag53 107.4 . . ?
Ag13 S40 Ag52 95.7 . . ?
Ag14 S40 Ag13 80.5 . . ?
Ag14 S40 Ag52 133.7 . . ?
Ag50 S40 Ag13 127.4 . . ?
Ag50 S40 Ag14 77.3 . . ?
Ag50 S40 Ag52 68.7 . . ?
C229 S40 Ag13 122.4 . . ?
C229 S40 Ag14 105.4 . . ?
C229 S40 Ag50 109.4 . . ?
C229 S40 Ag52 114.9 . . ?
C2 C1 S1 112.7 . . ?
C2 C1 C6 110.3 . . ?
C6 C1 S1 110.0 . . ?
C1 C2 C3 109.5 . . ?
C4 C3 C2 106.8 . . ?
C5 C4 C3 100.7 . . ?
C4 C5 C6 108.0 . . ?
C1 C6 C5 101.1 . . ?
C8 C7 S2 112.2 . . ?
C12 C7 S2 110.6 . . ?
C12 C7 C8 116.2 . . ?
C7 C8 C9 106.5 . . ?
C10 C9 C8 106.6 . . ?
C9 C10 C11 118.0 . . ?
C12 C11 C10 109.9 . . ?
C7 C12 C11 113.1 . . ?
C14 C13 S4 108.0 . . ?
C14 C13 C18 115.7 . . ?
C18 C13 S4 110.1 . . ?
C13 C14 C15 106.4 . . ?
C16 C15 C14 112.0 . . ?
C17 C16 C15 120.2 . . ?
C16 C17 C18 104.5 . . ?
C17 C18 C13 112.9 . . ?
C20 C19 S6 116.5 . . ?
C24 C19 S6 110.8 . . ?
C24 C19 C20 105.1 . . ?
C19 C20 C21 112.7 . . ?
C20 C21 C22 107.6 . . ?
C23 C22 C21 103.2 . . ?
C24 C23 C22 109.0 . . ?
C23 C24 C19 108.7 . . ?
C26 C25 S7 120.9 . . ?
C26 C25 C30 98.7 . . ?
C30 C25 S7 118.7 . . ?
C25 C26 C27 118.9 . . ?
C28 C27 C26 109.4 . . ?
C27 C28 C29 113.1 . . ?
C28 C29 C30 107.5 . . ?
C29 C30 C25 130.0 . . ?
C32 C31 S8 112.5 . . ?
C32 C31 C36 112.0 . . ?
C36 C31 S8 111.3 . . ?
C33 C32 C31 114.4 . . ?
C32 C33 C34 111.4 . . ?
C35 C34 C33 111.0 . . ?
C36 C35 C34 113.1 . . ?
C35 C36 C31 113.6 . . ?
C38 C37 S9 107.0 . . ?
C38 C37 C42 121.5 . . ?
C42 C37 S9 112.2 . . ?
C39 C38 C37 110.6 . . ?
C40 C39 C38 115.1 . . ?
C39 C40 C41 110.9 . . ?
C40 C41 C42 125.6 . . ?
C37 C42 C41 99.1 . . ?
C44 C43 S5 105.3 . . ?
C48 C43 S5 108.7 . . ?
C48 C43 C44 111.5 . . ?
C45 C44 C43 102.9 . . ?
C46 C45 C44 116.2 . . ?
C47 C46 C45 106.7 . . ?
C46 C47 C48 116.2 . . ?
C43 C48 C47 107.4 . . ?
C50 C49 S10 110.1 . . ?
C54 C49 S10 113.6 . . ?
C54 C49 C50 110.7 . . ?
C49 C50 C51 113.8 . . ?
C50 C51 C52 105.8 . . ?
C51 C52 C53 116.9 . . ?
C54 C53 C52 106.4 . . ?
C49 C54 C53 111.2 . . ?
C56 C55 S11 107.0 . . ?
C56 C55 C60 112.1 . . ?
C60 C55 S11 107.7 . . ?
C55 C56 C57 103.2 . . ?
C56 C57 C58 103.5 . . ?
C59 C58 C57 113.6 . . ?
C60 C59 C58 109.2 . . ?
C59 C60 C55 109.5 . . ?
C62 C61 S13 110.1 . . ?
C62 C61 C66 106.9 . . ?
C66 C61 S13 108.5 . . ?
C61 C62 C63 111.2 . . ?
C64 C63 C62 112.8 . . ?
C65 C64 C63 109.1 . . ?
C64 C65 C66 109.5 . . ?
C61 C66 C65 116.4 . . ?
C68 C67 S15 111.7 . . ?
C72 C67 S15 114.1 . . ?
C72 C67 C68 112.5 . . ?
C67 C68 C69 108.4 . . ?
C68 C69 C70 106.9 . . ?
C71 C70 C69 110.1 . . ?
C70 C71 C72 117.1 . . ?
C67 C72 C71 113.9 . . ?
C74 C73 S18 110.0 . . ?
C74 C73 C78 102.9 . . ?
C78 C73 S18 112.1 . . ?
C73 C74 C75 113.8 . . ?
C76 C75 C74 106.3 . . ?
C75 C76 C77 111.7 . . ?
C76 C77 C78 104.7 . . ?
C73 C78 C77 111.7 . . ?
C80 C79 S20 112.1 . . ?
C80 C79 C84 109.2 . . ?
C84 C79 S20 109.6 . . ?
C79 C80 C81 115.1 . . ?
C82 C81 C80 111.2 . . ?
C81 C82 C83 113.2 . . ?
C82 C83 C84 111.6 . . ?
C83 C84 C79 112.1 . . ?
C86 C85 S21 105.4 . . ?
C90 C85 S21 107.7 . . ?
C90 C85 C86 112.2 . . ?
C85 C86 C87 104.2 . . ?
C88 C87 C86 119.1 . . ?
C87 C88 C89 117.7 . . ?
C88 C89 C90 108.4 . . ?
C85 C90 C89 118.1 . . ?
C92 C91 S22 112.9 . . ?
C96 C91 S22 111.6 . . ?
C96 C91 C92 111.1 . . ?
C93 C92 C91 107.5 . . ?
C94 C93 C92 113.1 . . ?
C93 C94 C95 108.8 . . ?
C96 C95 C94 112.5 . . ?
C91 C96 C95 107.9 . . ?
C98 C97 S23 110.3 . . ?
C102 C97 S23 111.8 . . ?
C102 C97 C98 112.8 . . ?
C97 C98 C99 111.8 . . ?
C100 C99 C98 108.0 . . ?
C101 C100 C99 112.9 . . ?
C102 C101 C100 117.7 . . ?
C97 C102 C101 109.4 . . ?
C104 C103 S19 115.7 . . ?
C104 C103 C108 125.3 . . ?
C108 C103 S19 111.9 . . ?
C103 C104 C105 115.5 . . ?
C106 C105 C104 114.2 . . ?
C105 C106 C107 119.7 . . ?
C106 C107 C108 106.3 . . ?
C103 C108 C107 113.1 . . ?
C110 C109 S24 108.4 . . ?
C114 C109 S24 113.2 . . ?
C114 C109 C110 106.9 . . ?
C111 C110 C109 113.7 . . ?
C112 C111 C110 113.8 . . ?
C113 C112 C111 109.7 . . ?
C112 C113 C114 107.4 . . ?
C109 C114 C113 108.2 . . ?
C116 C115 S17 112.9 . . ?
C116 C115 C120 112.5 . . ?
C120 C115 S17 104.9 . . ?
C115 C116 C117 109.8 . . ?
C118 C117 C116 113.4 . . ?
C119 C118 C117 106.8 . . ?
C118 C119 C120 114.7 . . ?
C119 C120 C115 106.3 . . ?
C122 C121 S16 110.3 . . ?
C126 C121 S16 113.9 . . ?
C126 C121 C122 109.5 . . ?
C121 C122 C123 114.9 . . ?
C124 C123 C122 98.7 . . ?
C125 C124 C123 122.2 . . ?
C124 C125 C126 94.6 . . ?
C121 C126 C125 107.5 . . ?
C128 C127 S26 109.1 . . ?
C132 C127 S26 107.5 . . ?
C132 C127 C128 114.0 . . ?
C129 C128 C127 113.6 . . ?
C130 C129 C128 109.4 . . ?
C129 C130 C131 118.1 . . ?
C130 C131 C132 114.8 . . ?
C127 C132 C131 105.4 . . ?
C134 C133 S27 111.9 . . ?
C134 C133 C138 108.7 . . ?
C138 C133 S27 105.5 . . ?
C133 C134 C135 110.5 . . ?
C134 C135 C136 111.2 . . ?
C137 C136 C135 115.2 . . ?
C136 C137 C138 106.6 . . ?
C133 C138 C137 113.0 . . ?
C140 C139 S25 126.2 . . ?
C140 C139 C144 100.3 . . ?
C144 C139 S25 133.5 . . ?
C139 C140 C141 99.8 . . ?
C140 C141 C142 118.7 . . ?
C143 C142 C141 91.2 . . ?
C229 C230 C241 106.9 . . ?
C142 C143 C144 93.1 . . ?
C139 C144 C143 93.1 . . ?
C146 C145 S14 110.9 . . ?
C150 C145 S14 110.5 . . ?
C150 C145 C146 115.6 . . ?
C145 C146 C147 109.6 . . ?
C146 C147 C148 116.2 . . ?
C149 C148 C147 107.1 . . ?
C150 C149 C148 113.9 . . ?
C145 C150 C149 111.9 . . ?
C152 C151 S12 111.6 . . ?
C152 C151 C156 115.2 . . ?
C156 C151 S12 109.6 . . ?
C151 C152 C153 109.5 . . ?
C152 C153 C154 103.7 . . ?
C155 C154 C153 114.1 . . ?
C156 C155 C154 108.8 . . ?
C155 C156 C151 109.9 . . ?
C158 C157 S28 107.1 . . ?
C162 C157 S28 108.6 . . ?
C162 C157 C158 110.2 . . ?
C159 C158 C157 107.4 . . ?
C160 C159 C158 111.5 . . ?
C159 C160 C161 105.8 . . ?
C162 C161 C160 110.0 . . ?
C157 C162 C161 107.7 . . ?
C164 C163 S30 109.5 . . ?
C168 C163 S30 111.5 . . ?
C168 C163 C164 117.2 . . ?
C165 C164 C163 108.0 . . ?
C166 C165 C164 113.4 . . ?
C165 C166 C167 110.1 . . ?
C168 C167 C166 114.1 . . ?
C163 C168 C167 109.9 . . ?
C170 C169 S31 110.8 . . ?
C174 C169 S31 112.9 . . ?
C174 C169 C170 120.9 . . ?
C171 C170 C169 98.6 . . ?
C172 C171 C170 131.7 . . ?
C173 C172 C171 100.1 . . ?
C172 C173 C174 111.9 . . ?
C169 C174 C173 113.4 . . ?
C176 C175 S32 106.7 . . ?
C180 C175 S32 114.2 . . ?
C180 C175 C176 113.4 . . ?
C175 C176 C177 110.7 . . ?
C178 C177 C176 110.8 . . ?
C177 C178 C179 111.4 . . ?
C180 C179 C178 111.2 . . ?
C179 C180 C175 108.4 . . ?
C182 C181 S33 114.5 . . ?
C186 C181 S33 107.0 . . ?
C186 C181 C182 113.8 . . ?
C183 C182 C181 110.6 . . ?
C182 C183 C184 114.8 . . ?
C183 C184 C185 108.8 . . ?
C186 C185 C184 114.1 . . ?
C185 C186 C181 109.6 . . ?
C188 C187 S34 107.9 . . ?
C188 C187 C192 111.4 . . ?
C192 C187 S34 110.7 . . ?
C187 C188 C189 111.3 . . ?
C190 C189 C188 111.3 . . ?
C189 C190 C191 120.0 . . ?
C192 C191 C190 105.6 . . ?
C191 C192 C187 115.2 . . ?
C194 C193 S29 112.0 . . ?
C198 C193 S29 116.6 . . ?
C198 C193 C194 115.9 . . ?
C195 C194 C193 108.7 . . ?
C194 C195 C196 112.3 . . ?
C197 C196 C195 112.8 . . ?
C198 C197 C196 114.4 . . ?
C193 C198 C197 115.6 . . ?
C200 C199 S35 106.9 . . ?
C204 C199 S35 110.7 . . ?
C204 C199 C200 111.1 . . ?
C199 C200 C201 100.3 . . ?
C202 C201 C200 121.4 . . ?
C201 C202 C203 118.3 . . ?
C204 C203 C202 101.8 . . ?
C199 C204 C203 127.5 . . ?
C206 C205 S36 108.7 . . ?
C210 C205 S36 109.8 . . ?
C210 C205 C206 107.3 . . ?
C207 C206 C205 112.4 . . ?
C206 C207 C208 106.4 . . ?
C209 C208 C207 112.3 . . ?
C208 C209 C210 110.4 . . ?
C205 C210 C209 111.6 . . ?
C212 C211 S37 110.5 . . ?
C216 C211 S37 107.4 . . ?
C216 C211 C212 105.6 . . ?
C211 C212 C213 110.7 . . ?
C214 C213 C212 106.9 . . ?
C215 C214 C213 111.4 . . ?
C214 C215 C216 112.3 . . ?
C211 C216 C215 110.3 . . ?
C218 C217 S38 110.8 . . ?
C218 C217 C222 109.2 . . ?
C222 C217 S38 112.9 . . ?
C219 C218 C217 112.8 . . ?
C218 C219 C220 106.0 . . ?
C221 C220 C219 109.0 . . ?
C222 C221 C220 103.2 . . ?
C221 C222 C217 113.2 . . ?
C224 C223 S39 119.7 . . ?
C224 C223 C228 113.5 . . ?
C228 C223 S39 114.5 . . ?
C223 C224 C225 120.8 . . ?
C224 C225 C226 115.5 . . ?
C225 C226 C227 122.7 . . ?
C228 C227 C226 115.6 . . ?
C227 C228 C223 122.4 . . ?
C230 C229 S40 111.3 . . ?
C230 C229 C231 89.2 . . ?
C231 C229 S40 111.0 . . ?
C229 C231 C242 109.0 . . ?
C233 C232 S3 110.0 . . ?
C233 C232 C237 103.1 . . ?
C237 C232 S3 106.3 . . ?
C234 C233 C232 117.9 . . ?
C233 C234 C235 101.5 . . ?
C236 C235 C234 105.1 . . ?
C235 C236 C237 116.5 . . ?
C236 C237 C232 100.8 . . ?
C241 C240 C242 95.1 . . ?
C240 C241 C230 101.6 . . ?
C240 C242 C231 107.1 . . ?
Cl3 C238 Cl2 107.7 . . ?
Cl5 C239 Cl4 119.8 . . ?

loop_
_geom_bond_atom_site_label_1
_geom_bond_atom_site_label_2
_geom_bond_distance
_geom_bond_site_symmetry_2
_geom_bond_publ_flag
Ag1 Ag2 2.7956 . ?
Ag1 Ag3 2.9447 . ?
Ag1 Ag7 3.0335 . ?
Ag1 Ag8 2.8232 . ?
Ag1 Ag9 2.8746 . ?
Ag1 Ag12 2.7712 . ?
Ag1 Ag17 2.7883 . ?
Ag1 Ag18 3.0020 . ?
Ag1 Ag19 3.0026 . ?
Ag1 Ag43 3.2953 . ?
Ag1 Ag44 3.3205 . ?
Ag2 Ag3 2.9806 . ?
Ag2 Ag5 3.0656 . ?
Ag2 Ag7 3.3620 . ?
Ag2 Ag12 2.8911 . ?
Ag2 Ag15 2.9971 . ?
Ag2 Ag17 2.8874 . ?
Ag2 Ag19 2.9812 . ?
Ag2 Ag21 3.0011 . ?
Ag2 Ag51 2.7326 . ?
Ag3 Ag4 3.1830 . ?
Ag3 Ag12 3.1681 . ?
Ag3 Ag19 3.0999 . ?
Ag3 Ag43 3.2387 . ?
Ag3 S17 2.6917 . ?
Ag3 S18 2.6491 . ?
Ag3 S38 2.6049 . ?
Ag4 Ag5 2.9724 . ?
Ag4 Ag11 2.8617 . ?
Ag4 Ag12 3.0568 . ?
Ag4 Ag40 3.1106 . ?
Ag4 Ag42 3.3522 . ?
Ag4 Ag53 2.9525 . ?
Ag4 S15 2.6927 . ?
Ag4 S17 2.6702 . ?
Ag4 S38 2.7979 . ?
Ag5 Ag6 3.1061 . ?
Ag5 Ag11 2.7358 . ?
Ag5 Ag12 3.0494 . ?
Ag5 Ag13 2.9859 . ?
Ag5 Ag15 2.8687 . ?
Ag5 Ag51 2.7703 . ?
Ag5 Ag52 3.1979 . ?
Ag5 Ag53 2.9222 . ?
Ag6 Ag7 3.0077 . ?
Ag6 Ag10 2.9293 . ?
Ag6 Ag11 2.7615 . ?
Ag6 Ag12 3.0996 . ?
Ag6 Ag13 3.2606 . ?
Ag6 Ag14 3.0566 . ?
Ag6 Ag15 2.8607 . ?
Ag6 Ag29 2.7927 . ?
Ag6 Ag30 3.0242 . ?
Ag6 Ag31 3.3225 . ?
Ag6 Ag38 3.2760 . ?
Ag7 Ag8 3.2646 . ?
Ag7 Ag9 3.4298 . ?
Ag7 Ag12 2.9510 . ?
Ag7 Ag15 3.0662 . ?
Ag7 Ag16 3.0062 . ?
Ag7 Ag17 2.9660 . ?
Ag7 Ag29 2.9843 . ?
Ag7 Ag31 3.4123 . ?
Ag7 Cl1 2.7578 . ?
Ag8 Ag9 2.9522 . ?
Ag8 Ag17 3.1948 . ?
Ag8 Ag18 3.0167 . ?
Ag8 Ag23 3.4999 . ?
Ag8 Cl1 2.8717 . ?
Ag8 S2 2.4695 . ?
Ag8 S22 2.6650 . ?
Ag9 Ag10 3.3297 . ?
Ag9 Ag12 3.2480 . ?
Ag9 Ag43 3.0781 . ?
Ag9 Ag45 3.6103 . ?
Ag9 S22 2.5978 . ?
Ag9 S24 2.4842 . ?
Ag10 Ag11 2.9342 . ?
Ag10 Ag12 2.9069 . ?
Ag10 Ag31 3.5622 . ?
Ag10 Ag38 3.0699 . ?
Ag10 Ag42 3.4232 . ?
Ag10 S12 2.4852 . ?
Ag10 S24 2.5058 . ?
Ag11 Ag12 2.7477 . ?
Ag11 Ag13 2.8750 . ?
Ag11 Ag38 3.1873 . ?
Ag11 Ag39 2.8658 . ?
Ag11 Ag40 3.1458 . ?
Ag11 Ag42 3.2435 . ?
Ag12 Ag42 3.4874 . ?
Ag12 Ag43 3.5775 . ?
Ag13 Ag14 3.2917 . ?
Ag13 Ag40 3.5562 . ?
Ag13 S13 2.7180 . ?
Ag13 S26 2.5815 . ?
Ag13 S40 2.5513 . ?
Ag14 Ag15 3.0887 . ?
Ag14 Ag28 3.0126 . ?
Ag14 Ag29 2.9854 . ?
Ag14 Ag30 2.9865 . ?
Ag14 Ag50 3.1430 . ?
Ag14 S4 2.5643 . ?
Ag14 S13 3.0869 . ?
Ag14 S40 2.5433 . ?
Ag15 Ag16 2.8203 . ?
Ag15 Ag21 2.9195 . ?
Ag15 Ag28 3.1105 . ?
Ag15 Ag29 2.8186 . ?
Ag15 Ag50 2.8520 . ?
Ag15 Ag51 2.8643 . ?
Ag16 Ag17 3.0810 . ?
Ag16 Ag21 3.0545 . ?
Ag16 Ag22 2.7653 . ?
Ag16 Ag23 2.8718 . ?
Ag16 Ag26 3.2587 . ?
Ag16 Ag27 2.9971 . ?
Ag16 Ag28 3.1287 . ?
Ag16 Ag29 2.7658 . ?
Ag16 Ag32 3.4744 . ?
Ag17 Ag18 3.1898 . ?
Ag17 Ag19 3.1869 . ?
Ag17 Ag20 3.2334 . ?
Ag17 Ag21 3.1191 . ?
Ag17 Ag22 2.7554 . ?
Ag17 Ag23 2.9725 . ?
Ag17 Ag24 3.3098 . ?
Ag18 Ag19 3.0147 . ?
Ag18 Ag24 3.3920 . ?
Ag18 Ag44 3.0735 . ?
Ag18 S1 2.4624 . ?
Ag18 S23 2.4755 . ?
Ag19 Ag20 3.2749 . ?
Ag19 S1 2.8428 . ?
Ag19 S18 2.5522 . ?
Ag19 S28 2.5683 . ?
Ag20 Ag21 3.0204 . ?
Ag20 Ag22 2.8555 . ?
Ag20 Ag24 3.6726 . ?
Ag20 Ag57 2.9584 . ?
Ag20 Ag58 3.5709 . ?
Ag20 S1 2.6636 . ?
Ag20 S28 2.6447 . ?
Ag20 S30 2.6792 . ?
Ag21 Ag22 2.7378 . ?
Ag21 Ag27 2.9206 . ?
Ag21 Ag51 2.7518 . ?
Ag21 Ag56 3.1974 . ?
Ag21 Ag57 2.9260 . ?
Ag22 Ag23 2.9572 . ?
Ag22 Ag24 3.2222 . ?
Ag22 Ag25 2.8792 . ?
Ag22 Ag26 3.1224 . ?
Ag22 Ag27 2.8736 . ?
Ag22 Ag58 3.2162 . ?
Ag23 Ag24 3.1850 . ?
Ag23 Ag26 3.2294 . ?
Ag23 Ag32 3.6149 . ?
Ag23 S2 2.4702 . ?
Ag23 S11 2.5178 . ?
Ag24 Ag25 3.5063 . ?
Ag24 S1 2.5736 . ?
Ag24 S2 2.5164 . ?
Ag24 S3 2.4851 . ?
Ag25 Ag26 3.1058 . ?
Ag25 Ag58 3.4691 . ?
Ag25 Ag59 3.5057 . ?
Ag25 Ag61 3.1647 . ?
Ag25 S3 2.4389 . ?
Ag25 S34 2.4400 . ?
Ag26 Ag27 3.2264 . ?
Ag26 S10 2.6266 . ?
Ag26 S11 2.5806 . ?
Ag26 S34 2.5187 . ?
Ag27 Ag28 3.1179 . ?
Ag27 Ag58 3.2447 . ?
Ag27 S10 2.6947 . ?
Ag27 S33 2.5769 . ?
Ag27 S36 2.7107 . ?
Ag28 Ag29 2.9846 . ?
Ag28 Ag33 3.4803 . ?
Ag28 Ag50 3.1329 . ?
Ag28 S4 2.7088 . ?
Ag28 S10 2.7347 . ?
Ag28 S36 2.6076 . ?
Ag29 Ag30 2.9896 . ?
Ag29 Ag31 2.8895 . ?
Ag29 Ag32 2.8673 . ?
Ag29 Ag33 3.4774 . ?
Ag29 Ag34 3.2842 . ?
Ag30 Ag31 3.0293 . ?
Ag30 Ag34 2.9397 . ?
Ag30 Ag38 3.4305 . ?
Ag30 S5 2.5142 . ?
Ag30 S13 2.4746 . ?
Ag31 Ag32 2.9246 . ?
Ag31 Cl1 2.8102 . ?
Ag31 S8 2.6826 . ?
Ag31 S12 2.4701 . ?
Ag32 Ag33 3.0922 . ?
Ag32 S8 2.5621 . ?
Ag32 S11 2.4607 . ?
Ag33 Ag34 3.1308 . ?
Ag33 S9 2.3921 . ?
Ag33 S10 2.4202 . ?
Ag33 S11 3.1113 . ?
Ag34 S4 2.4930 . ?
Ag34 S5 2.5858 . ?
Ag34 S9 2.5701 . ?
Ag35 Ag36 3.1896 . ?
Ag35 Ag37 3.0088 . ?
Ag35 S5 2.4732 . ?
Ag35 S7 2.4934 . ?
Ag35 S8 2.6342 . ?
Ag36 Ag37 2.9319 . ?
Ag36 S6 2.4517 . ?
Ag36 S8 2.6911 . ?
Ag36 S9 2.4312 . ?
Ag37 S6 2.3366 . ?
Ag37 S7 2.4560 . ?
Ag38 Ag39 3.4851 . ?
Ag38 S12 2.5593 . ?
Ag38 S13 2.5660 . ?
Ag38 S14 2.5251 . ?
Ag39 Ag40 3.3129 . ?
Ag39 Ag41 3.3399 . ?
Ag39 Ag42 3.0308 . ?
Ag39 Ag49 3.2890 . ?
Ag39 S14 2.4485 . ?
Ag39 S16 2.4273 . ?
Ag40 Ag41 3.1029 . ?
Ag40 S15 2.4397 . ?
Ag40 S26 2.4277 . ?
Ag41 Ag48 3.4835 . ?
Ag41 S15 2.5175 . ?
Ag41 S16 2.5973 . ?
Ag41 S25 2.4534 . ?
Ag42 Ag43 3.5412 . ?
Ag42 S16 2.4809 . ?
Ag42 S17 2.6376 . ?
Ag42 S24 2.5459 . ?
Ag43 Ag44 3.0717 . ?
Ag43 S17 2.4744 . ?
Ag43 S19 2.4496 . ?
Ag43 S24 3.0044 . ?
Ag44 S18 2.5020 . ?
Ag44 S19 2.5868 . ?
Ag44 S23 2.5965 . ?
Ag45 Ag46 3.2948 . ?
Ag45 Ag47 2.8619 . ?
Ag45 S19 2.5473 . ?
Ag45 S20 2.4888 . ?
Ag45 S22 2.5971 . ?
Ag46 Ag47 3.2280 . ?
Ag46 S21 2.4479 . ?
Ag46 S22 2.6738 . ?
Ag46 S23 2.4628 . ?
Ag47 S20 2.4022 . ?
Ag47 S21 2.3749 . ?
Ag48 Ag49 3.0324 . ?
Ag48 S25 2.3669 . ?
Ag48 S27 2.4003 . ?
Ag49 S14 2.3995 . ?
Ag49 S26 2.4656 . ?
Ag49 S27 2.4356 . ?
Ag50 Ag51 2.9260 . ?
Ag50 Ag52 2.9693 . ?
Ag50 Ag56 3.0213 . ?
Ag50 S36 2.4523 . ?
Ag50 S40 2.4891 . ?
Ag51 Ag52 2.9713 . ?
Ag51 Ag53 3.4927 . ?
Ag51 Ag54 2.9518 . ?
Ag51 Ag55 3.3019 . ?
Ag51 Ag56 2.9761 . ?
Ag51 Ag57 3.5035 . ?
Ag52 Ag53 3.0103 . ?
Ag52 Ag55 3.5108 . ?
Ag52 S35 2.6419 . ?
Ag52 S39 2.4806 . ?
Ag52 S40 2.7596 . ?
Ag53 Ag54 3.3526 . ?
Ag53 S38 2.4458 . ?
Ag53 S39 2.3873 . ?
Ag54 Ag55 3.0574 . ?
Ag54 Ag57 3.3326 . ?
Ag54 S28 2.8047 . ?
Ag54 S37 2.5044 . ?
Ag54 S38 2.6019 . ?
Ag55 Ag56 3.1004 . ?
Ag55 S35 2.3783 . ?
Ag55 S37 2.3893 . ?
Ag56 Ag57 3.0363 . ?
Ag56 S29 2.4971 . ?
Ag56 S35 2.7217 . ?
Ag56 S36 2.6763 . ?
Ag57 S28 2.4333 . ?
Ag57 S29 2.3853 . ?
Ag58 Ag59 3.2457 . ?
Ag58 S30 2.4170 . ?
Ag58 S33 2.3924 . ?
Ag59 Ag60 3.3780 . ?
Ag59 S32 2.4117 . ?
Ag59 S33 2.4652 . ?
Ag59 S34 2.6554 . ?
Ag60 Ag61 3.0988 . ?
Ag60 S31 2.3552 . ?
Ag60 S32 2.3511 . ?
Ag61 S3 2.4885 . ?
Ag61 S30 2.5089 . ?
Ag61 S31 2.4427 . ?
S1 C1 1.8452 . ?
S2 C7 1.8275 . ?
S3 C232 1.8260 . ?
S4 C13 1.8741 . ?
S5 C43 1.8613 . ?
S6 C19 1.7326 . ?
S7 C25 1.6743 . ?
S8 C31 1.8240 . ?
S9 C37 1.8452 . ?
S10 C49 1.8577 . ?
S11 C55 1.8577 . ?
S12 C151 1.8168 . ?
S13 C61 1.8526 . ?
S14 C145 1.8626 . ?
S15 C67 1.8108 . ?
S16 C121 1.8619 . ?
S17 C115 1.8801 . ?
S18 C73 1.8213 . ?
S19 C103 1.8536 . ?
S20 C79 1.8544 . ?
S21 C85 1.8961 . ?
S22 C91 1.8193 . ?
S23 C97 1.8732 . ?
S24 C109 1.8046 . ?
S25 C139 1.6655 . ?
S26 C127 1.8533 . ?
S27 C133 1.7397 . ?
S28 C157 1.8845 . ?
S29 C193 1.7914 . ?
S30 C163 1.8735 . ?
S31 C169 1.8051 . ?
S32 C175 1.8604 . ?
S33 C181 1.8093 . ?
S34 C187 1.8245 . ?
S35 C199 1.8936 . ?
S36 C205 1.8552 . ?
S37 C211 1.8105 . ?
S38 C217 1.8061 . ?
S39 C223 1.7708 . ?
S40 C229 1.8504 . ?
C1 C2 1.5115 . ?
C1 C6 1.5329 . ?
C2 C3 1.5371 . ?
C3 C4 1.5300 . ?
C4 C5 1.5245 . ?
C5 C6 1.5502 . ?
C7 C8 1.5380 . ?
C7 C12 1.5258 . ?
C8 C9 1.5551 . ?
C9 C10 1.5386 . ?
C10 C11 1.5479 . ?
C11 C12 1.5328 . ?
C13 C14 1.5300 . ?
C13 C18 1.5542 . ?
C14 C15 1.5557 . ?
C15 C16 1.5373 . ?
C16 C17 1.5275 . ?
C17 C18 1.5296 . ?
C19 C20 1.5290 . ?
C19 C24 1.5207 . ?
C20 C21 1.5332 . ?
C21 C22 1.5364 . ?
C22 C23 1.5332 . ?
C23 C24 1.5150 . ?
C25 C26 1.5330 . ?
C25 C30 1.5376 . ?
C26 C27 1.5336 . ?
C27 C28 1.5090 . ?
C28 C29 1.5250 . ?
C29 C30 1.5338 . ?
C31 C32 1.5325 . ?
C31 C36 1.5517 . ?
C32 C33 1.5293 . ?
C33 C34 1.5528 . ?
C34 C35 1.5294 . ?
C35 C36 1.5221 . ?
C37 C38 1.5283 . ?
C37 C42 1.5412 . ?
C38 C39 1.5253 . ?
C39 C40 1.5217 . ?
C40 C41 1.5319 . ?
C41 C42 1.5450 . ?
C43 C44 1.5578 . ?
C43 C48 1.5115 . ?
C44 C45 1.5525 . ?
C45 C46 1.5303 . ?
C46 C47 1.5271 . ?
C47 C48 1.5352 . ?
C49 C50 1.5155 . ?
C49 C54 1.5053 . ?
C50 C51 1.5321 . ?
C51 C52 1.5382 . ?
C52 C53 1.5439 . ?
C53 C54 1.5304 . ?
C55 C56 1.5198 . ?
C55 C60 1.5364 . ?
C56 C57 1.5320 . ?
C57 C58 1.5371 . ?
C58 C59 1.5329 . ?
C59 C60 1.5241 . ?
C61 C62 1.5087 . ?
C61 C66 1.5188 . ?
C62 C63 1.5340 . ?
C63 C64 1.5304 . ?
C64 C65 1.5089 . ?
C65 C66 1.5294 . ?
C67 C68 1.5397 . ?
C67 C72 1.5236 . ?
C68 C69 1.5461 . ?
C69 C70 1.5502 . ?
C70 C71 1.5222 . ?
C71 C72 1.5386 . ?
C73 C74 1.5257 . ?
C73 C78 1.5333 . ?
C74 C75 1.5492 . ?
C75 C76 1.5182 . ?
C76 C77 1.5316 . ?
C77 C78 1.5454 . ?
C79 C80 1.5278 . ?
C79 C84 1.5490 . ?
C80 C81 1.5305 . ?
C81 C82 1.5213 . ?
C82 C83 1.5221 . ?
C83 C84 1.5278 . ?
C85 C86 1.5370 . ?
C85 C90 1.5311 . ?
C86 C87 1.5437 . ?
C87 C88 1.5235 . ?
C88 C89 1.5400 . ?
C89 C90 1.5500 . ?
C91 C92 1.5510 . ?
C91 C96 1.5347 . ?
C92 C93 1.5443 . ?
C93 C94 1.5301 . ?
C94 C95 1.5494 . ?
C95 C96 1.5466 . ?
C97 C98 1.5214 . ?
C97 C102 1.5089 . ?
C98 C99 1.5308 . ?
C99 C100 1.5301 . ?
C100 C101 1.5240 . ?
C101 C102 1.5214 . ?
C103 C104 1.5113 . ?
C103 C108 1.5138 . ?
C104 C105 1.5290 . ?
C105 C106 1.5223 . ?
C106 C107 1.5355 . ?
C107 C108 1.5370 . ?
C109 C110 1.5434 . ?
C109 C114 1.5263 . ?
C110 C111 1.5390 . ?
C111 C112 1.5313 . ?
C112 C113 1.5298 . ?
C113 C114 1.5507 . ?
C115 C116 1.5097 . ?
C115 C120 1.5402 . ?
C116 C117 1.5247 . ?
C117 C118 1.5205 . ?
C118 C119 1.5202 . ?
C119 C120 1.5344 . ?
C121 C122 1.5317 . ?
C121 C126 1.5282 . ?
C122 C123 1.5400 . ?
C123 C124 1.5352 . ?
C124 C125 1.5202 . ?
C125 C126 1.5461 . ?
C127 C128 1.5346 . ?
C127 C132 1.5302 . ?
C128 C129 1.5344 . ?
C129 C130 1.5178 . ?
C130 C131 1.5214 . ?
C131 C132 1.5328 . ?
C133 C134 1.5313 . ?
C133 C138 1.5428 . ?
C134 C135 1.5412 . ?
C135 C136 1.5461 . ?
C136 C137 1.5353 . ?
C137 C138 1.5433 . ?
C139 C140 1.5176 . ?
C139 C144 1.5233 . ?
C140 C141 1.5309 . ?
C141 C142 1.5356 . ?
C142 C143 1.5207 . ?
C230 C229 1.5301 . ?
C230 C241 1.5383 . ?
C143 C144 1.5323 . ?
C145 C146 1.5309 . ?
C145 C150 1.5229 . ?
C146 C147 1.5336 . ?
C147 C148 1.5407 . ?
C148 C149 1.5334 . ?
C149 C150 1.5277 . ?
C151 C152 1.5305 . ?
C151 C156 1.5330 . ?
C152 C153 1.5368 . ?
C153 C154 1.5451 . ?
C154 C155 1.5377 . ?
C155 C156 1.5169 . ?
C157 C158 1.5534 . ?
C157 C162 1.5355 . ?
C158 C159 1.5365 . ?
C159 C160 1.5293 . ?
C160 C161 1.5534 . ?
C161 C162 1.5360 . ?
C163 C164 1.5462 . ?
C163 C168 1.5326 . ?
C164 C165 1.5405 . ?
C165 C166 1.5212 . ?
C166 C167 1.5532 . ?
C167 C168 1.5338 . ?
C169 C170 1.5466 . ?
C169 C174 1.5263 . ?
C170 C171 1.5397 . ?
C171 C172 1.5387 . ?
C172 C173 1.5270 . ?
C173 C174 1.5409 . ?
C175 C176 1.5474 . ?
C175 C180 1.5305 . ?
C176 C177 1.5477 . ?
C177 C178 1.5396 . ?
C178 C179 1.5410 . ?
C179 C180 1.5295 . ?
C181 C182 1.5490 . ?
C181 C186 1.5481 . ?
C182 C183 1.5296 . ?
C183 C184 1.5370 . ?
C184 C185 1.5394 . ?
C185 C186 1.5316 . ?
C187 C188 1.5411 . ?
C187 C192 1.5451 . ?
C188 C189 1.5447 . ?
C189 C190 1.5290 . ?
C190 C191 1.5448 . ?
C191 C192 1.5412 . ?
C193 C194 1.5253 . ?
C193 C198 1.5049 . ?
C194 C195 1.5240 . ?
C195 C196 1.5275 . ?
C196 C197 1.5236 . ?
C197 C198 1.5176 . ?
C199 C200 1.5307 . ?
C199 C204 1.5249 . ?
C200 C201 1.5501 . ?
C201 C202 1.5248 . ?
C202 C203 1.5405 . ?
C203 C204 1.5369 . ?
C205 C206 1.5369 . ?
C205 C210 1.5304 . ?
C206 C207 1.5359 . ?
C207 C208 1.5415 . ?
C208 C209 1.5251 . ?
C209 C210 1.5317 . ?
C211 C212 1.5364 . ?
C211 C216 1.5211 . ?
C212 C213 1.5525 . ?
C213 C214 1.5203 . ?
C214 C215 1.5201 . ?
C215 C216 1.5434 . ?
C217 C218 1.5433 . ?
C217 C222 1.5436 . ?
C218 C219 1.5263 . ?
C219 C220 1.5543 . ?
C220 C221 1.5492 . ?
C221 C222 1.5414 . ?
C223 C224 1.5014 . ?
C223 C228 1.5141 . ?
C224 C225 1.5172 . ?
C225 C226 1.5180 . ?
C226 C227 1.5231 . ?
C227 C228 1.5088 . ?
C229 C231 1.5314 . ?
C231 C242 1.5397 . ?
C232 C233 1.5339 . ?
C232 C237 1.5479 . ?
C233 C234 1.5237 . ?
C234 C235 1.5258 . ?
C235 C236 1.5184 . ?
C236 C237 1.5312 . ?
C240 C241 1.5299 . ?
C240 C242 1.5346 . ?
Cl2 C238 1.8156 . ?
Cl3 C238 1.7746 . ?
Cl4 C239 1.6822 . ?
Cl5 C239 1.6699 . ?

loop_
_smtbx_masks_void_nr
_smtbx_masks_void_average_x
_smtbx_masks_void_average_y
_smtbx_masks_void_average_z
_smtbx_masks_void_volume
_smtbx_masks_void_count_electrons
_smtbx_masks_void_content
1 -0.242 -0.010 -0.042 916.1 235.7 ?
2 0.022 0.181 -0.009 25.6 0.4 ?
3 0.242 0.490 0.542 916.1 241.9 ?
4 0.258 0.510 0.042 916.1 239.9 ?
5 -0.022 0.681 0.509 25.6 0.0 ?
6 -0.258 0.010 0.458 916.1 235.2 ?
7 0.105 0.066 0.543 13.0 0.9 ?
8 0.219 0.187 0.925 7.2 0.0 ?
9 0.241 0.922 0.417 20.7 0.0 ?
10 0.259 0.078 0.917 20.7 0.0 ?
11 0.281 0.813 0.425 7.2 0.0 ?
12 0.395 0.934 0.043 13.0 0.7 ?
13 0.478 0.819 0.491 25.6 0.0 ?
14 0.522 0.319 0.009 25.6 0.0 ?
15 0.605 0.434 0.457 13.0 0.8 ?
16 0.719 0.313 0.075 7.2 0.0 ?
17 0.741 0.578 0.583 20.7 0.5 ?
18 0.759 0.422 0.083 20.7 0.4 ?
19 0.781 0.688 0.575 7.2 0.0 ?
20 0.895 0.566 0.957 13.0 0.6 ?
